data_4348118
loop_
_publ_author_name
'Hou, Jie'
'Hu, Junyi'
'Sun, Qing'
'Zhang, Guanyun'
'Tung, Chen-Ho'
'Wang, Yifeng'

_publ_section_title
;
 A Post-Functionalizable Iso-Polyoxotitanate Cage Cluster.
;
_journal_issue 14
_journal_name_full 'Inorganic chemistry'
_journal_page_first 7075
_journal_page_last 7078
_journal_paper_doi 10.1021/acs.inorgchem.6b00982
_journal_volume 55
_journal_year 2016
_chemical_formula_moiety '3(C54 H126 O32 Ti12), 6(I3)'
_chemical_formula_sum 'C162 H378 I18 O96 Ti36'
_chemical_formula_weight 7871.22
_space_group_crystal_system monoclinic
_space_group_IT_number 14
_space_group_name_Hall '-P 2ybc'
_space_group_name_H-M_alt 'P 1 21/c 1'
_atom_sites_solution_hydrogens geom
_audit_creation_date 2015-12-19
_audit_creation_method
;
Olex2 1.2
(compiled 2015.09.30 svn.r3233 for OlexSys, GUI svn.r5103)
;
_cell_angle_alpha 90
_cell_angle_beta 97.7200(10)
_cell_angle_gamma 90
_cell_formula_units_Z 4
_cell_length_a 15.0141(14)
_cell_length_b 51.767(5)
_cell_length_c 38.161(4)
_cell_measurement_reflns_used 9914
_cell_measurement_temperature 173.15
_cell_measurement_theta_max 20.78
_cell_measurement_theta_min 2.42
_cell_volume 29391(5)
_computing_molecular_graphics 'Olex2 (Dolomanov et al., 2009)'
_computing_publication_material 'Olex2 (Dolomanov et al., 2009)'
_computing_structure_refinement 'ShelXL (Sheldrick, 2015)'
_diffrn_ambient_temperature 173.15
_diffrn_measured_fraction_theta_full 0.997
_diffrn_measured_fraction_theta_max 0.990
_diffrn_measurement_device_type 'CCD area detector'
_diffrn_measurement_method 'phi and omega scans'
_diffrn_radiation_monochromator graphite
_diffrn_radiation_type MoK\a
_diffrn_radiation_wavelength 0.71073
_diffrn_reflns_av_R_equivalents 0.1126
_diffrn_reflns_av_unetI/netI 0.1882
_diffrn_reflns_Laue_measured_fraction_full 0.997
_diffrn_reflns_Laue_measured_fraction_max 0.990
_diffrn_reflns_limit_h_max 19
_diffrn_reflns_limit_h_min -19
_diffrn_reflns_limit_k_max 63
_diffrn_reflns_limit_k_min -67
_diffrn_reflns_limit_l_max 49
_diffrn_reflns_limit_l_min -45
_diffrn_reflns_number 171053
_diffrn_reflns_point_group_measured_fraction_full 0.997
_diffrn_reflns_point_group_measured_fraction_max 0.990
_diffrn_reflns_theta_full 26.000
_diffrn_reflns_theta_max 27.485
_diffrn_reflns_theta_min 2.392
_exptl_absorpt_coefficient_mu 2.876
_exptl_absorpt_correction_type none
_exptl_crystal_colour brown
_exptl_crystal_colour_primary brown
_exptl_crystal_density_diffrn 1.779
_exptl_crystal_description irregular
_exptl_crystal_F_000 15456
_refine_diff_density_max 3.128
_refine_diff_density_min -1.882
_refine_diff_density_rms 0.161
_refine_ls_extinction_method none
_refine_ls_goodness_of_fit_ref 1.024
_refine_ls_hydrogen_treatment constr
_refine_ls_matrix_type full
_refine_ls_number_parameters 2711
_refine_ls_number_reflns 66794
_refine_ls_number_restraints 92
_refine_ls_restrained_S_all 1.025
_refine_ls_R_factor_all 0.2447
_refine_ls_R_factor_gt 0.0971
_refine_ls_shift/su_max 0.001
_refine_ls_shift/su_mean 0.000
_refine_ls_structure_factor_coef Fsqd
_refine_ls_weighting_details 'w=1/[\s^2^(Fo^2^)+(0.0968P)^2^+99.0714P] where P=(Fo^2^+2Fc^2^)/3'
_refine_ls_weighting_scheme calc
_refine_ls_wR_factor_gt 0.2064
_refine_ls_wR_factor_ref 0.2687
_reflns_Friedel_coverage 0.000
_reflns_number_gt 25832
_reflns_number_total 66794
_reflns_threshold_expression 'I > 2\s(I)'
_cod_data_source_file ic6b00982_si_002.cif
_cod_data_source_block p21c
_cod_original_cell_volume 29392(5)
_cod_database_code 4348118
_shelxl_version_number 2013-4
_shelx_space_group_comment
;
The symmetry employed for this shelxl refinement is uniquely defined
by the following loop, which should always be used as a source of
symmetry information in preference to the above space-group names.
They are only intended as comments.
;
_olex2_refinement_description
;
1. Fixed Uiso
 At 1.2 times of:
  All C(H) groups, {H5C,H5B,H5A} of C5, All C(H,H) groups
 At 1.5 times of:
  {H15S,H15T,H15U} of C159, {H15G,H15H,H15I} of C153, {H15P,H15Q,H15R} of
  C157, {H15A,H15B,H15C} of C150, {H15M,H15N,H15O} of C156, {H15D,H15E,H15F} of
  C151, {H15J,H15K,H15L} of C154, {H16D,H16E,H16F} of C160, {H64A,H64B,H64C} of
  C64, {H53A,H53B,H53C} of C53, {H56A,H56B,H56C} of C56, {H62A,H62B,H62C} of
  C62, {H59A,H59B,H59C} of C59, {H52A,H52B,H52C} of C52, {H55A,H55B,H55C} of
  C55, {H58A,H58B,H58C} of C58, {H61A,H61B,H61C} of C61, {H71A,H71B,H71C} of
  C71, {H76A,H76B,H76C} of C76, {H74A,H74B,H74C} of C74, {H82A,H82B,H82C} of
  C82, {H83A,H83B,H83C} of C83, {H80A,H80B,H80C} of C80, {H70A,H70B,H70C} of
  C70, {H67A,H67B,H67C} of C67, {H68A,H68B,H68C} of C68, {H65A,H65B,H65C} of
  C65, {H77A,H77B,H77C} of C77, {H73A,H73B,H73C} of C73, {H79A,H79B,H79C} of
  C79, {H14G,H14H,H14I} of C142, {H13Z,H,HA} of C139, {H14P,H14Q,H14R} of C147,
  {H13W,H13X,H13Y} of C138, {H14M,H14N,H14O} of C145, {H13Q,H13R,H13S} of C136,
  {H14J,H14K,H14L} of C144, {H13T,H13U,H13V} of C137, {H13D,H13E,H13F} of C130,
  {H13M,H13N,H13O} of C134, {H13G,H13H,H13I} of C131, {H14D,H14E,H14F} of C141,
  {H13J,H13K,H13L} of C133, {H14S,H14T,H14U} of C148, {H10S,H10T,H10U} of C103,
  {H10V,H10W,H10X} of C104, {H95A,H95B,H95C} of C95, {H92A,H92B,H92C} of C92,
  {H88A,H88B,H88C} of C88, {H89A,H89B,H89C} of C89, {H91A,H91B,H91C} of C91,
  {H98A,H98B,H98C} of C98, {H10P,H10Q,H10R} of C101, {H85A,H85B,H85C} of C85,
  {H86A,H86B,H86C} of C86, {H97A,H97B,H97C} of C97, {H94A,H94B,H94C} of C94,
  {H10M,H10N,H10O} of C100, {H12A,H12B,H12C} of C121, {H11J,H11K,H11L} of C113,
  {H11P,H11Q,H11R} of C116, {H12M,H12N,H12O} of C127, {H11M,H11N,H11O} of C115,
  {H11S,H11T,H11U} of C118, {H12P,H12Q,H12R} of C128, {H11V,H11W,H11X} of C119,
  {H11D,H11E,H11F} of C110, {H12D,H12E,H12F} of C122, {H11G,H11H,H11I} of C112,
  {H12G,H12H,H12I} of C124, {H12J,H12K,H12L} of C125, {H20A,H20B,H20C} of C20,
  {H23A,H23B,H23C} of C23, {H13A,H13B,H13C} of C13, {H19A,H19B,H19C} of C19,
  {H25A,H25B,H25C} of C25, {H9AA,H9AB,H9AC} of C9AA, {H11A,H11B,H11C} of C11,
  {H16A,H16B,H16C} of C16, {H22A,H22B,H22C} of C22, {H14A,H14B,H14C} of C14,
  {H10A,H10B,H10C} of C10, {H17A,H17B,H17C} of C17, {H38A,H38B,H38C} of C38,
  {H44A,H44B,H44C} of C44, {H37A,H37B,H37C} of C37, {H41A,H41B,H41C} of C41,
  {H35A,H35B,H35C} of C35, {H32A,H32B,H32C} of C32, {H43A,H43B,H43C} of C43,
  {H28A,H28B,H28C} of C28, {H31A,H31B,H31C} of C31, {H29A,H29B,H29C} of C29,
  {H34A,H34B,H34C} of C34, {H26A,H26B,H26C} of C26, {H40A,H40B,H40C} of C40,
  {H49A,H49B,H49C} of C49, {H46A,H46B,H46C} of C46, {H50A,H50B,H50C} of C50,
  {H47A,H47B,H47C} of C47, {H10J,H10K,H10L} of C108, {H10G,H10H,H10I} of C107,
  {H10D,H10E,H10F} of C106, {H8BA,H8BB,H8BC} of C8BA, {H6A,H6B,H6C} of C6, {H2A,
  H2B,H2C} of C2, {H6AA,H6AB,H6AC} of C6AA, {H8CA,H8CB,H8CC} of C8CA, {H7A,H7B,
  H7C} of C7, {H3A,H3B,H3C} of C3, {H4A,H4B,H4C} of C4, {H8A,H8B,H8C} of C8
2. Restrained distances
 C21-C22
 1.5 with sigma of 0.02
 C21-C23
 1.5 with sigma of 0.02
 C22-C23
 2.35 with sigma of 0.02
 O80-C12
 1.4 with sigma of 0.02
 C12-C14
 1.45 with sigma of 0.02
 C12-C13
 1.45 with sigma of 0.02
 C39-O65
 1.45 with sigma of 0.02
 C48-O66
 1.45 with sigma of 0.02
 C33-O67
 1.45 with sigma of 0.02
 C39-O65
 1.45 with sigma of 0.02
 C40-C41
 2.35 with sigma of 0.02
 C41-C39
 1.45 with sigma of 0.02
 C27-O85
 1.45 with sigma of 0.02
 C27-C29
 1.45 with sigma of 0.02
 C120-C122
 1.45 with sigma of 0.02
 C117-C118
 1.5 with sigma of 0.02
 C84-C86
 1.5 with sigma of 0.02
 C39-C40
 1.5 with sigma of 0.02
 C39-C41
 1.5 with sigma of 0.02
 C27-O85
 1.4 with sigma of 0.02
 C27-C29
 1.5 with sigma of 0.02
 C27-C28
 1.5 with sigma of 0.02
 C5-O6BA
 1.384 with sigma of 0.01
 C4-C5
 1.49 with sigma of 0.01
 C5-C7
 1.298 with sigma of 0.01
 C5-C6
 1.383 with sigma of 0.01
 C6-C7
 0.747 with sigma of 0.01
 C123-C125
 1.35 with sigma of 0.02
 C5-C8
 1.5 with sigma of 0.02
 C7-C8
 0.735 with sigma of 0.02
 C6-C8
 1.5 with sigma of 0.02
 O9-C135
 1.37 with sigma of 0.001
 C137-C139
 2.4 with sigma of 0.001
 C136-C138
 2.54 with sigma of 0.02
 C137-C138
 1.373 with sigma of 0.001
 C139-C138
 1.706 with sigma of 0.02
 C136-C139
 1.876 with sigma of 0.02
 C136-C137
 2 with sigma of 0.02
 C87-C88
 1.4 with sigma of 0.02
 C89-C87
 1.4 with sigma of 0.02
 Ti27-C135
 3.08 with sigma of 0.001
 C137-C135
 1.37 with sigma of 0.001
 C139-C135
 1.488 with sigma of 0.02
3. Rigid bond restraints
 O55, C81
 with sigma for 1-2 distances of 0.001 and sigma for 1-3 distances of 0.01
4. Uiso/Uaniso restraints and constraints
Uanis(C38) \\sim Ueq, Uanis(C33) \\sim Ueq, Uanis(C34) \\sim Ueq, Uanis(C122)
\\sim Ueq, Uanis(C105) \\sim Ueq, Uanis(C83) \\sim Ueq, Uanis(C45) \\sim Ueq,
Uanis(C24) \\sim Ueq: with sigma of 0.01 and sigma for terminal atoms of 0.02
5. Others
 Fixed Sof: H5C(0.33) H5B(0.33) H5A(0.34) C6(0.33) H6A(0.33) H6B(0.33)
 H6C(0.33) C7(0.33) H7A(0.33) H7B(0.33) H7C(0.33) C8(0.34) H8A(0.34) H8B(0.34)
 H8C(0.34) H135(0.5) H13P(0.5) C136(0.5) H13Q(0.5) H13R(0.5) H13S(0.5)
 C137(0.5) H13T(0.5) H13U(0.5) H13V(0.5) C138(0.5) H13W(0.5) H13X(0.5)
 H13Y(0.5) C139(0.5) H13Z(0.5) H(0.5) HA(0.5)
6.a Ternary CH refined with riding coordinates:
 C0GA(H0GA), C1(H1), C1GA(H1GA), C5(H5C), C5(H5B), C5(H5A), C9(H9), C12(H12),
 C15(H15), C18(H18), C21(H21), C24(H24), C27(H27), C30(H30), C33(H33), C36(H36),
  C39(H39), C42(H42), C45(H45), C48(H48), C105(H105), C109(H109), C111(H111),
 C114(H114), C117(H117), C120(H120), C123(H123), C126(H126), C129(H129),
 C132(H132), C135(H135), C135(H13P), C140(H140), C143(H143), C146(H146),
 C149(H149), C152(H152), C155(H155), C158(H158), C51(H51), C54(H54), C57(H57),
 C60(H60), C63(H63), C66(H66), C69(H69), C72(H72), C75(H75), C78(H78), C81(H81),
  C84(H84), C87(H87), C90(H90), C93(H93), C96(H96), C99(H99), C102(H102)
6.b Me refined with riding coordinates:
 C2(H2A,H2B,H2C), C3(H3A,H3B,H3C), C4(H4A,H4B,H4C), C6(H6A,H6B,H6C), C6AA(H6AA,
 H6AB,H6AC), C7(H7A,H7B,H7C), C8(H8A,H8B,H8C), C8BA(H8BA,H8BB,H8BC), C8CA(H8CA,
 H8CB,H8CC), C9AA(H9AA,H9AB,H9AC), C10(H10A,H10B,H10C), C11(H11A,H11B,H11C),
 C13(H13A,H13B,H13C), C14(H14A,H14B,H14C), C16(H16A,H16B,H16C), C17(H17A,H17B,
 H17C), C19(H19A,H19B,H19C), C20(H20A,H20B,H20C), C22(H22A,H22B,H22C), C23(H23A,
 H23B,H23C), C25(H25A,H25B,H25C), C26(H26A,H26B,H26C), C28(H28A,H28B,H28C),
 C29(H29A,H29B,H29C), C31(H31A,H31B,H31C), C32(H32A,H32B,H32C), C34(H34A,H34B,
 H34C), C35(H35A,H35B,H35C), C37(H37A,H37B,H37C), C38(H38A,H38B,H38C), C40(H40A,
 H40B,H40C), C41(H41A,H41B,H41C), C43(H43A,H43B,H43C), C44(H44A,H44B,H44C),
 C46(H46A,H46B,H46C), C47(H47A,H47B,H47C), C49(H49A,H49B,H49C), C50(H50A,H50B,
 H50C), C106(H10D,H10E,H10F), C107(H10G,H10H,H10I), C108(H10J,H10K,H10L),
 C110(H11D,H11E,H11F), C112(H11G,H11H,H11I), C113(H11J,H11K,H11L), C115(H11M,
 H11N,H11O), C116(H11P,H11Q,H11R), C118(H11S,H11T,H11U), C119(H11V,H11W,H11X),
 C121(H12A,H12B,H12C), C122(H12D,H12E,H12F), C124(H12G,H12H,H12I), C125(H12J,
 H12K,H12L), C127(H12M,H12N,H12O), C128(H12P,H12Q,H12R), C130(H13D,H13E,H13F),
 C131(H13G,H13H,H13I), C136(H13Q,H13R,H13S), C137(H13T,H13U,H13V), C138(H13W,
 H13X,H13Y), C139(H13Z,H,HA), C141(H14D,H14E,H14F), C142(H14G,H14H,H14I),
 C144(H14J,H14K,H14L), C145(H14M,H14N,H14O), C147(H14P,H14Q,H14R), C148(H14S,
 H14T,H14U), C150(H15A,H15B,H15C), C151(H15D,H15E,H15F), C153(H15G,H15H,H15I),
 C154(H15J,H15K,H15L), C156(H15M,H15N,H15O), C157(H15P,H15Q,H15R), C159(H15S,
 H15T,H15U), C160(H16D,H16E,H16F), C52(H52A,H52B,H52C), C53(H53A,H53B,H53C),
 C55(H55A,H55B,H55C), C56(H56A,H56B,H56C), C58(H58A,H58B,H58C), C59(H59A,H59B,
 H59C), C61(H61A,H61B,H61C), C62(H62A,H62B,H62C), C64(H64A,H64B,H64C), C65(H65A,
 H65B,H65C), C67(H67A,H67B,H67C), C68(H68A,H68B,H68C), C70(H70A,H70B,H70C),
 C71(H71A,H71B,H71C), C73(H73A,H73B,H73C), C74(H74A,H74B,H74C), C76(H76A,H76B,
 H76C), C77(H77A,H77B,H77C), C79(H79A,H79B,H79C), C80(H80A,H80B,H80C), C82(H82A,
 H82B,H82C), C83(H83A,H83B,H83C), C86(H86A,H86B,H86C), C88(H88A,H88B,H88C),
 C89(H89A,H89B,H89C), C91(H91A,H91B,H91C), C92(H92A,H92B,H92C), C94(H94A,H94B,
 H94C), C95(H95A,H95B,H95C), C97(H97A,H97B,H97C), C98(H98A,H98B,H98C),
 C100(H10M,H10N,H10O), C101(H10P,H10Q,H10R), C103(H10S,H10T,H10U), C104(H10V,
 H10W,H10X)
6.c Idealised Me refined as rotating group:
 C133(H13J,H13K,H13L), C134(H13M,H13N,H13O), C85(H85A,H85B,H85C)
;
_olex2_submission_special_instructions 'No special instructions were received'

loop_
_space_group_symop_operation_xyz
'x, y, z'
'-x, y+1/2, -z+1/2'
'-x, -y, -z'
'x, -y-1/2, z-1/2'

loop_
_atom_site_label
_atom_site_type_symbol
_atom_site_fract_x
_atom_site_fract_y
_atom_site_fract_z
_atom_site_U_iso_or_equiv
_atom_site_adp_type
_atom_site_occupancy
_atom_site_site_symmetry_order
_atom_site_calc_flag
_atom_site_refinement_flags_posn
_atom_site_refinement_flags_adp
_atom_site_refinement_flags_occupancy
_atom_site_disorder_assembly
_atom_site_disorder_group
Ti1 Ti 0.33724(16) 0.59237(5) 0.09450(6) 0.0492(6) Uani 1 1 d . . . . .
Ti2 Ti 0.23834(15) 0.60813(4) 0.15317(5) 0.0384(5) Uani 1 1 d . . . . .
Ti3 Ti 0.06273(15) 0.63477(4) 0.13669(6) 0.0409(6) Uani 1 1 d . . . . .
Ti4 Ti 0.11398(17) 0.57111(4) 0.10685(6) 0.0486(6) Uani 1 1 d . . . . .
Ti5 Ti 0.20973(14) 0.67547(4) 0.13297(6) 0.0376(5) Uani 1 1 d . . . . .
Ti6 Ti 0.14591(19) 0.57720(5) 0.02944(6) 0.0573(7) Uani 1 1 d . . . . .
Ti7 Ti -0.01973(16) 0.60258(5) 0.05503(6) 0.0519(7) Uani 1 1 d . . . . .
Ti8 Ti 0.01864(15) 0.66053(4) 0.06754(7) 0.0478(6) Uani 1 1 d . . . . .
Ti9 Ti 0.11696(17) 0.64479(5) 0.00872(6) 0.0530(7) Uani 1 1 d . . . . .
Ti10 Ti 0.29199(17) 0.61821(5) 0.02493(6) 0.0535(7) Uani 1 1 d . . . . .
Ti11 Ti 0.24163(15) 0.68179(4) 0.05528(6) 0.0426(6) Uani 1 1 d . . . . .
Ti12 Ti 0.37412(14) 0.65000(4) 0.10663(5) 0.0388(5) Uani 1 1 d . . . . .
O6BA O 0.4896(5) 0.64801(17) 0.1215(2) 0.052(2) Uani 1 1 d D . . . .
O65 O -0.0055(6) 0.63943(18) 0.1692(2) 0.059(3) Uani 1 1 d D . . . .
O66 O -0.0746(6) 0.68048(18) 0.0602(3) 0.071(3) Uani 1 1 d D . . . .
O67 O 0.1843(6) 0.69534(16) 0.1678(2) 0.055(2) Uani 1 1 d D . . . .
O68 O 0.2162(5) 0.70298(15) 0.0964(2) 0.045(2) Uani 1 1 d . . . . .
O70 O 0.3420(5) 0.67294(15) 0.14534(19) 0.040(2) Uani 1 1 d . . . . .
O71 O -0.0120(5) 0.62957(15) 0.0930(2) 0.047(2) Uani 1 1 d . . . . .
O72 O 0.0160(5) 0.63451(15) 0.0296(2) 0.049(2) Uani 1 1 d . . . . .
O73 O 0.1109(5) 0.67331(15) 0.0425(2) 0.046(2) Uani 1 1 d . . . . .
O74 O 0.1098(5) 0.60079(15) 0.13989(19) 0.043(2) Uani 1 1 d . . . . .
O75 O 0.2733(6) 0.59633(17) 0.1951(2) 0.052(2) Uani 1 1 d . . . . .
O76 O 0.3731(5) 0.67841(15) 0.07120(19) 0.042(2) Uani 1 1 d . . . . .
O77 O 0.2479(6) 0.70623(17) 0.0242(2) 0.057(2) Uani 1 1 d . . . . .
O78 O 0.2448(5) 0.65235(16) 0.02197(19) 0.046(2) Uani 1 1 d . . . . .
O79 O 0.2452(6) 0.57979(15) 0.1190(2) 0.046(2) Uani 1 1 d . . . . .
O80 O 0.4300(6) 0.57254(18) 0.1029(2) 0.071(3) Uani 1 1 d D . . . .
O81 O 0.3675(5) 0.62321(16) 0.06858(19) 0.044(2) Uani 1 1 d . . . . .
O82 O 0.3591(7) 0.6133(2) -0.0078(2) 0.087(4) Uani 1 1 d . . . . .
O83 O 0.1656(6) 0.61102(16) 0.0059(2) 0.054(2) Uani 1 1 d . . . . .
O84 O 0.1703(8) 0.55702(18) -0.0050(2) 0.073(3) Uani 1 1 d . . . . .
O85 O 0.0826(7) 0.65643(19) -0.0341(2) 0.076(3) Uani 1 1 d D . . . .
O86 O 0.0122(7) 0.57981(17) 0.0168(2) 0.066(3) Uani 1 1 d . . . . .
O87 O 0.2740(6) 0.58540(16) 0.0483(2) 0.056(3) Uani 1 1 d . . . . .
O88 O 0.1103(6) 0.54648(15) 0.1380(2) 0.050(2) Uani 1 1 d . . . . .
O89 O 0.3408(5) 0.61816(14) 0.13176(19) 0.039(2) Uani 1 1 d . . . . .
O90 O -0.0168(6) 0.57437(15) 0.0908(2) 0.050(2) Uani 1 1 d . . . . .
O91 O 0.1898(5) 0.64192(14) 0.15570(19) 0.038(2) Uani 1 1 d . . . . .
O92 O 0.1107(5) 0.59725(15) 0.06911(19) 0.043(2) Uani 1 1 d . . . . .
O93 O 0.2451(5) 0.65571(14) 0.09299(18) 0.0345(19) Uani 1 1 d . . . . .
O94 O 0.0811(5) 0.66765(14) 0.1132(2) 0.045(2) Uani 1 1 d . . . . .
O95 O 0.1403(7) 0.55004(17) 0.0664(2) 0.065(3) Uani 1 1 d . . . . .
O96 O -0.1357(6) 0.60570(17) 0.0427(2) 0.068(3) Uani 1 1 d . . . . .
C0GA C 0.1202(9) 0.5309(2) 0.1693(3) 0.048(3) Uani 1 1 d . . . . .
H0GA H 0.0874 0.5143 0.1638 0.057 Uiso 1 1 calc R . . . .
C1 C 0.4041(11) 0.6819(3) 0.1753(4) 0.077(5) Uani 1 1 d . . . . .
H1 H 0.4655 0.6774 0.1698 0.093 Uiso 1 1 calc R . . . .
C1GA C 0.2930(10) 0.5888(3) 0.2305(3) 0.066(4) Uani 1 1 d . . . . .
H1GA H 0.2609 0.5722 0.2331 0.080 Uiso 1 1 calc R . . . .
C2 C 0.3893(11) 0.6652(4) 0.2073(4) 0.124(9) Uani 1 1 d . . . . .
H2A H 0.3275 0.6674 0.2124 0.186 Uiso 1 1 calc R . . . .
H2B H 0.4313 0.6705 0.2280 0.186 Uiso 1 1 calc R . . . .
H2C H 0.3997 0.6470 0.2020 0.186 Uiso 1 1 calc R . . . .
C3 C 0.4012(12) 0.7111(4) 0.1765(5) 0.121(8) Uani 1 1 d . . . . .
H3A H 0.4174 0.7182 0.1544 0.181 Uiso 1 1 calc R . . . .
H3B H 0.4438 0.7174 0.1964 0.181 Uiso 1 1 calc R . . . .
H3C H 0.3403 0.7168 0.1795 0.181 Uiso 1 1 calc R . . . .
C4 C 0.5774(14) 0.6246(4) 0.1688(5) 0.126(8) Uiso 1 1 d D . . . .
H4A H 0.5514 0.6348 0.1865 0.189 Uiso 1 1 calc R . . . .
H4B H 0.6398 0.6203 0.1778 0.189 Uiso 1 1 calc R . . . .
H4C H 0.5426 0.6087 0.1640 0.189 Uiso 1 1 calc R . . . .
C5 C 0.5748(9) 0.6398(4) 0.1356(5) 0.115(7) Uiso 1 1 d D . . . .
H5C H 0.6141 0.6553 0.1406 0.138 Uiso 0.33 1 calc R . . A 3
H5B H 0.5968 0.6566 0.1466 0.138 Uiso 0.33 1 calc R . . B 2
H5A H 0.5715 0.6240 0.1204 0.138 Uiso 0.34 1 calc R . . C 1
C6 C 0.611(3) 0.6243(7) 0.1116(11) 0.068(13) Uiso 0.33 1 d D . . D 3
H6A H 0.5724 0.6092 0.1062 0.101 Uiso 0.33 1 calc R . . D 3
H6B H 0.6712 0.6188 0.1218 0.101 Uiso 0.33 1 calc R . . D 3
H6C H 0.6144 0.6341 0.0899 0.101 Uiso 0.33 1 calc R . . D 3
C6AA C 0.2169(9) 0.5251(3) 0.1797(4) 0.064(4) Uani 1 1 d . . . . .
H6AA H 0.2403 0.5161 0.1603 0.095 Uiso 1 1 calc R . . . .
H6AB H 0.2241 0.5141 0.2008 0.095 Uiso 1 1 calc R . . . .
H6AC H 0.2500 0.5413 0.1848 0.095 Uiso 1 1 calc R . . . .
C7 C 0.640(3) 0.6359(10) 0.1170(16) 0.11(2) Uiso 0.33 1 d D . . D 2
H7A H 0.6227 0.6221 0.0998 0.165 Uiso 0.33 1 calc R . . D 2
H7B H 0.6941 0.6308 0.1326 0.165 Uiso 0.33 1 calc R . . D 2
H7C H 0.6513 0.6518 0.1044 0.165 Uiso 0.33 1 calc R . . D 2
C8 C 0.660(3) 0.6486(9) 0.1240(14) 0.103(19) Uiso 0.34 1 d D . . D 1
H8A H 0.6608 0.6435 0.0993 0.154 Uiso 0.34 1 calc R . . D 1
H8B H 0.7106 0.6407 0.1389 0.154 Uiso 0.34 1 calc R . . D 1
H8C H 0.6640 0.6674 0.1260 0.154 Uiso 0.34 1 calc R . . D 1
C8BA C 0.0775(9) 0.5448(3) 0.1979(4) 0.071(5) Uani 1 1 d . . . . .
H8BA H 0.1079 0.5614 0.2031 0.107 Uiso 1 1 calc R . . . .
H8BB H 0.0835 0.5342 0.2193 0.107 Uiso 1 1 calc R . . . .
H8BC H 0.0137 0.5478 0.1897 0.107 Uiso 1 1 calc R . . . .
C8CA C 0.3902(11) 0.5836(4) 0.2401(4) 0.095(6) Uani 1 1 d . . . . .
H8CA H 0.4089 0.5701 0.2247 0.142 Uiso 1 1 calc R . . . .
H8CB H 0.4017 0.5779 0.2648 0.142 Uiso 1 1 calc R . . . .
H8CC H 0.4243 0.5994 0.2372 0.142 Uiso 1 1 calc R . . . .
C9 C 0.4460(9) 0.6906(3) 0.0549(4) 0.063(4) Uani 1 1 d . . . . .
H9 H 0.4187 0.7035 0.0371 0.075 Uiso 1 1 calc R . . . .
C9AA C 0.2570(12) 0.6077(4) 0.2540(4) 0.104(6) Uani 1 1 d . . . . .
H9AA H 0.2847 0.6246 0.2514 0.156 Uiso 1 1 calc R . . . .
H9AB H 0.2705 0.6019 0.2786 0.156 Uiso 1 1 calc R . . . .
H9AC H 0.1917 0.6091 0.2476 0.156 Uiso 1 1 calc R . . . .
C10 C 0.5074(10) 0.7049(3) 0.0832(4) 0.076(5) Uani 1 1 d . . . . .
H10A H 0.4727 0.7180 0.0942 0.114 Uiso 1 1 calc R . . . .
H10B H 0.5555 0.7134 0.0725 0.114 Uiso 1 1 calc R . . . .
H10C H 0.5338 0.6927 0.1013 0.114 Uiso 1 1 calc R . . . .
C11 C 0.4923(9) 0.6707(3) 0.0362(4) 0.075(5) Uani 1 1 d . . . . .
H11A H 0.5184 0.6577 0.0532 0.113 Uiso 1 1 calc R . . . .
H11B H 0.5401 0.6788 0.0249 0.113 Uiso 1 1 calc R . . . .
H11C H 0.4490 0.6625 0.0181 0.113 Uiso 1 1 calc R . . . .
C12 C 0.4933(14) 0.5533(4) 0.1155(6) 0.130(8) Uiso 1 1 d D . . . .
H12 H 0.4576 0.5389 0.1031 0.156 Uiso 1 1 calc R . . . .
C13 C 0.4840(15) 0.5440(4) 0.1500(5) 0.155(11) Uani 1 1 d D . . . .
H13A H 0.4945 0.5582 0.1671 0.232 Uiso 1 1 calc R . . . .
H13B H 0.5279 0.5303 0.1566 0.232 Uiso 1 1 calc R . . . .
H13C H 0.4231 0.5372 0.1502 0.232 Uiso 1 1 calc R . . . .
C14 C 0.5671(17) 0.5493(6) 0.0980(8) 0.241(18) Uani 1 1 d D . . . .
H14A H 0.5467 0.5443 0.0734 0.361 Uiso 1 1 calc R . . . .
H14B H 0.6044 0.5354 0.1097 0.361 Uiso 1 1 calc R . . . .
H14C H 0.6025 0.5652 0.0984 0.361 Uiso 1 1 calc R . . . .
C15 C 0.1965(11) 0.7303(3) 0.1007(5) 0.070(5) Uani 1 1 d . . . . .
H15 H 0.1998 0.7340 0.1266 0.084 Uiso 1 1 calc R . . . .
C16 C 0.1016(13) 0.7346(4) 0.0839(7) 0.140(10) Uani 1 1 d . . . . .
H16A H 0.0966 0.7306 0.0586 0.210 Uiso 1 1 calc R . . . .
H16B H 0.0849 0.7527 0.0870 0.210 Uiso 1 1 calc R . . . .
H16C H 0.0613 0.7233 0.0951 0.210 Uiso 1 1 calc R . . . .
C17 C 0.2611(12) 0.7469(3) 0.0862(5) 0.095(6) Uani 1 1 d . . . . .
H17A H 0.3219 0.7431 0.0980 0.142 Uiso 1 1 calc R . . . .
H17B H 0.2467 0.7651 0.0903 0.142 Uiso 1 1 calc R . . . .
H17C H 0.2583 0.7438 0.0608 0.142 Uiso 1 1 calc R . . . .
C18 C 0.2440(13) 0.7231(4) -0.0066(5) 0.112(8) Uani 1 1 d . . . . .
H18 H 0.2813 0.7389 -0.0007 0.135 Uiso 1 1 calc R . . . .
C19 C 0.1465(15) 0.7303(4) -0.0158(6) 0.147(10) Uani 1 1 d . . . . .
H19A H 0.1106 0.7146 -0.0209 0.221 Uiso 1 1 calc R . . . .
H19B H 0.1394 0.7415 -0.0366 0.221 Uiso 1 1 calc R . . . .
H19C H 0.1261 0.7394 0.0042 0.221 Uiso 1 1 calc R . . . .
C20 C 0.2826(15) 0.7071(6) -0.0347(6) 0.165(12) Uani 1 1 d . . . . .
H20A H 0.3440 0.7017 -0.0256 0.247 Uiso 1 1 calc R . . . .
H20B H 0.2835 0.7175 -0.0560 0.247 Uiso 1 1 calc R . . . .
H20C H 0.2451 0.6918 -0.0404 0.247 Uiso 1 1 calc R . . . .
C21 C 0.405(2) 0.6115(7) -0.0394(11) 0.270(19) Uiso 1 1 d D . . . .
H21 H 0.3798 0.5973 -0.0554 0.324 Uiso 1 1 calc R . . . .
C22 C 0.497(2) 0.6063(6) -0.0246(9) 0.266(18) Uiso 1 1 d D . . . .
H22A H 0.5192 0.6203 -0.0085 0.399 Uiso 1 1 calc R . . . .
H22B H 0.5344 0.6050 -0.0436 0.399 Uiso 1 1 calc R . . . .
H22C H 0.4996 0.5900 -0.0114 0.399 Uiso 1 1 calc R . . . .
C23 C 0.403(3) 0.6371(7) -0.0587(10) 0.33(2) Uiso 1 1 d D . . . .
H23A H 0.3399 0.6420 -0.0663 0.500 Uiso 1 1 calc R . . . .
H23B H 0.4341 0.6354 -0.0795 0.500 Uiso 1 1 calc R . . . .
H23C H 0.4320 0.6503 -0.0429 0.500 Uiso 1 1 calc R . . . .
C24 C 0.1997(19) 0.5449(5) -0.0336(7) 0.146(9) Uani 1 1 d . U . . .
H24 H 0.2639 0.5437 -0.0227 0.175 Uiso 1 1 calc R . . . .
C25 C 0.191(3) 0.5206(4) -0.0411(7) 0.26(2) Uani 1 1 d . . . . .
H25A H 0.2084 0.5104 -0.0196 0.390 Uiso 1 1 calc R . . . .
H25B H 0.2295 0.5160 -0.0589 0.390 Uiso 1 1 calc R . . . .
H25C H 0.1281 0.5169 -0.0504 0.390 Uiso 1 1 calc R . . . .
C26 C 0.215(2) 0.5634(5) -0.0595(7) 0.242(19) Uani 1 1 d . . . . .
H26A H 0.1581 0.5709 -0.0700 0.363 Uiso 1 1 calc R . . . .
H26B H 0.2445 0.5549 -0.0780 0.363 Uiso 1 1 calc R . . . .
H26C H 0.2547 0.5771 -0.0484 0.363 Uiso 1 1 calc R . . . .
C27 C 0.0197(12) 0.6612(4) -0.0642(4) 0.113(8) Uani 1 1 d D . . . .
H27 H 0.0035 0.6439 -0.0748 0.135 Uiso 1 1 calc R . . . .
C28 C -0.0652(14) 0.6726(4) -0.0563(7) 0.166(12) Uani 1 1 d D . . . .
H28A H -0.0939 0.6609 -0.0410 0.249 Uiso 1 1 calc R . . . .
H28B H -0.1055 0.6754 -0.0784 0.249 Uiso 1 1 calc R . . . .
H28C H -0.0529 0.6892 -0.0443 0.249 Uiso 1 1 calc R . . . .
C29 C 0.0625(12) 0.6751(4) -0.0902(5) 0.106(6) Uiso 1 1 d D . . . .
H29A H 0.0842 0.6918 -0.0804 0.159 Uiso 1 1 calc R . . . .
H29B H 0.0190 0.6780 -0.1114 0.159 Uiso 1 1 calc R . . . .
H29C H 0.1133 0.6650 -0.0964 0.159 Uiso 1 1 calc R . . . .
C30 C -0.0399(14) 0.5716(3) -0.0179(5) 0.104(7) Uani 1 1 d . . . . .
H30 H 0.0040 0.5596 -0.0269 0.125 Uiso 1 1 calc R . . . .
C31 C -0.108(2) 0.5551(5) -0.0139(7) 0.26(2) Uani 1 1 d . . . . .
H31A H -0.0841 0.5401 -0.0001 0.390 Uiso 1 1 calc R . . . .
H31B H -0.1366 0.5494 -0.0372 0.390 Uiso 1 1 calc R . . . .
H31C H -0.1525 0.5639 -0.0016 0.390 Uiso 1 1 calc R . . . .
C32 C -0.0409(14) 0.5931(4) -0.0435(4) 0.122(8) Uani 1 1 d . . . . .
H32A H -0.0707 0.6081 -0.0346 0.183 Uiso 1 1 calc R . . . .
H32B H -0.0736 0.5878 -0.0663 0.183 Uiso 1 1 calc R . . . .
H32C H 0.0210 0.5977 -0.0465 0.183 Uiso 1 1 calc R . . . .
C33 C 0.1576(18) 0.7080(5) 0.1997(6) 0.153(10) Uani 1 1 d D U . . .
H33 H 0.2071 0.7190 0.2119 0.183 Uiso 1 1 calc R . . . .
C34 C 0.1348(17) 0.6870(5) 0.2225(7) 0.170(11) Uani 1 1 d . U . . .
H34A H 0.0832 0.6774 0.2105 0.255 Uiso 1 1 calc R . . . .
H34B H 0.1194 0.6941 0.2447 0.255 Uiso 1 1 calc R . . . .
H34C H 0.1863 0.6754 0.2276 0.255 Uiso 1 1 calc R . . . .
C35 C 0.083(3) 0.7227(8) 0.1868(11) 0.33(3) Uiso 1 1 d . . . . .
H35A H 0.0992 0.7345 0.1685 0.497 Uiso 1 1 calc R . . . .
H35B H 0.0638 0.7328 0.2061 0.497 Uiso 1 1 calc R . . . .
H35C H 0.0345 0.7113 0.1767 0.497 Uiso 1 1 calc R . . . .
C36 C 0.1542(19) 0.5199(6) 0.0672(7) 0.194(17) Uani 1 1 d . . . . .
H36 H 0.1432 0.5167 0.0921 0.232 Uiso 1 1 calc R . . . .
C37 C 0.2491(18) 0.5188(4) 0.0727(7) 0.176(14) Uani 1 1 d . . . . .
H37A H 0.2733 0.5291 0.0547 0.264 Uiso 1 1 calc R . . . .
H37B H 0.2685 0.5008 0.0710 0.264 Uiso 1 1 calc R . . . .
H37C H 0.2714 0.5256 0.0962 0.264 Uiso 1 1 calc R . . . .
C38 C 0.079(2) 0.5091(5) 0.0506(8) 0.201(13) Uani 1 1 d . U . . .
H38A H 0.0320 0.5097 0.0659 0.301 Uiso 1 1 calc R . . . .
H38B H 0.0914 0.4911 0.0449 0.301 Uiso 1 1 calc R . . . .
H38C H 0.0596 0.5186 0.0287 0.301 Uiso 1 1 calc R . . . .
C39 C -0.0667(16) 0.6468(5) 0.1932(7) 0.175(13) Uani 1 1 d D . . . .
H39 H -0.0410 0.6599 0.2110 0.210 Uiso 1 1 calc R . . . .
C40 C -0.111(3) 0.6253(7) 0.2090(11) 0.35(3) Uiso 1 1 d D . . . .
H40A H -0.1484 0.6157 0.1903 0.530 Uiso 1 1 calc R . . . .
H40B H -0.1493 0.6321 0.2258 0.530 Uiso 1 1 calc R . . . .
H40C H -0.0657 0.6138 0.2214 0.530 Uiso 1 1 calc R . . . .
C41 C -0.137(3) 0.6574(10) 0.1663(12) 0.48(5) Uiso 1 1 d D . . . .
H41A H -0.1125 0.6718 0.1539 0.727 Uiso 1 1 calc R . . . .
H41B H -0.1877 0.6637 0.1779 0.727 Uiso 1 1 calc R . . . .
H41C H -0.1586 0.6439 0.1492 0.727 Uiso 1 1 calc R . . . .
C42 C -0.0929(10) 0.5622(3) 0.1084(5) 0.073(5) Uani 1 1 d . . . . .
H42 H -0.0635 0.5497 0.1264 0.088 Uiso 1 1 calc R . . . .
C43 C -0.1354(11) 0.5817(3) 0.1279(5) 0.095(6) Uani 1 1 d . . . . .
H43A H -0.0904 0.5894 0.1459 0.142 Uiso 1 1 calc R . . . .
H43B H -0.1828 0.5736 0.1395 0.142 Uiso 1 1 calc R . . . .
H43C H -0.1616 0.5951 0.1116 0.142 Uiso 1 1 calc R . . . .
C44 C -0.1493(11) 0.5466(3) 0.0819(4) 0.088(6) Uani 1 1 d . . . . .
H44A H -0.1742 0.5577 0.0621 0.132 Uiso 1 1 calc R . . . .
H44B H -0.1984 0.5388 0.0927 0.132 Uiso 1 1 calc R . . . .
H44C H -0.1127 0.5329 0.0732 0.132 Uiso 1 1 calc R . . . .
C45 C -0.2226(14) 0.6184(5) 0.0380(7) 0.113(7) Uani 1 1 d . U . . .
H45 H -0.2165 0.6321 0.0566 0.136 Uiso 1 1 calc R . . . .
C46 C -0.290(2) 0.6054(8) 0.0444(8) 0.28(2) Uani 1 1 d . . . . .
H46A H -0.3007 0.5912 0.0274 0.417 Uiso 1 1 calc R . . . .
H46B H -0.3431 0.6166 0.0424 0.417 Uiso 1 1 calc R . . . .
H46C H -0.2787 0.5984 0.0685 0.417 Uiso 1 1 calc R . . . .
C47 C -0.2286(12) 0.6329(5) 0.0047(6) 0.188(14) Uani 1 1 d . . . . .
H47A H -0.1790 0.6453 0.0060 0.282 Uiso 1 1 calc R . . . .
H47B H -0.2860 0.6421 0.0007 0.282 Uiso 1 1 calc R . . . .
H47C H -0.2247 0.6209 -0.0149 0.282 Uiso 1 1 calc R . . . .
C48 C -0.1375(16) 0.7014(5) 0.0652(8) 0.210(17) Uani 1 1 d D . . . .
H48 H -0.1015 0.7114 0.0846 0.252 Uiso 1 1 calc R . . . .
C49 C -0.207(2) 0.6944(6) 0.0809(9) 0.228(16) Uiso 1 1 d . . . . .
H49A H -0.2417 0.6813 0.0665 0.343 Uiso 1 1 calc R . . . .
H49B H -0.2445 0.7095 0.0836 0.343 Uiso 1 1 calc R . . . .
H49C H -0.1850 0.6872 0.1042 0.343 Uiso 1 1 calc R . . . .
C50 C -0.139(2) 0.7184(7) 0.0380(9) 0.248(18) Uiso 1 1 d . . . . .
H50A H -0.0790 0.7255 0.0375 0.372 Uiso 1 1 calc R . . . .
H50B H -0.1810 0.7325 0.0414 0.372 Uiso 1 1 calc R . . . .
H50C H -0.1596 0.7096 0.0157 0.372 Uiso 1 1 calc R . . . .
Ti25 Ti 0.53640(13) 0.64354(4) 0.83321(5) 0.0287(5) Uani 1 1 d . . . . .
Ti26 Ti 0.51588(12) 0.57596(4) 0.81250(5) 0.0270(5) Uani 1 1 d . . . . .
Ti27 Ti 0.63957(12) 0.66067(4) 0.77639(5) 0.0285(5) Uani 1 1 d D . . . .
Ti28 Ti 0.68120(12) 0.60280(4) 0.78853(5) 0.0277(5) Uani 1 1 d . . . . .
Ti29 Ti 0.60454(13) 0.63493(4) 0.70682(5) 0.0271(5) Uani 1 1 d . . . . .
Ti30 Ti 0.55547(12) 0.57023(4) 0.73516(5) 0.0268(5) Uani 1 1 d . . . . .
Ti31 Ti 0.45228(13) 0.67432(4) 0.70831(5) 0.0296(5) Uani 1 1 d . . . . .
Ti32 Ti 0.43335(12) 0.60669(4) 0.68722(5) 0.0271(5) Uani 1 1 d . . . . .
Ti33 Ti 0.32951(12) 0.58959(4) 0.74403(5) 0.0280(5) Uani 1 1 d . . . . .
Ti34 Ti 0.28712(12) 0.64710(4) 0.73191(5) 0.0292(5) Uani 1 1 d . . . . .
Ti35 Ti 0.36401(13) 0.61513(4) 0.81404(5) 0.0290(5) Uani 1 1 d . . . . .
Ti36 Ti 0.41208(13) 0.67961(4) 0.78535(5) 0.0292(5) Uani 1 1 d . . . . .
O1 O 0.5531(4) 0.59628(13) 0.77313(17) 0.0237(16) Uani 1 1 d . . . . .
O2 O 0.6861(4) 0.57449(13) 0.75359(18) 0.0289(17) Uani 1 1 d . . . . .
O3 O 0.5672(5) 0.54675(14) 0.70271(19) 0.0336(18) Uani 1 1 d . . . . .
O4 O 0.5294(5) 0.54867(13) 0.77572(18) 0.0302(18) Uani 1 1 d . . . . .
O5 O 0.4887(5) 0.55540(15) 0.8462(2) 0.0364(19) Uani 1 1 d . . . . .
O6 O 0.6478(4) 0.57975(13) 0.82688(17) 0.0284(17) Uani 1 1 d . . . . .
O7 O 0.7958(5) 0.60566(15) 0.80578(18) 0.0345(19) Uani 1 1 d . . . . .
O8 O 0.6777(5) 0.64126(15) 0.6757(2) 0.042(2) Uani 1 1 d . . . . .
O9 O 0.7303(4) 0.68138(11) 0.7859(2) 0.041(2) Uani 1 1 d D . . . .
O10 O 0.5662(5) 0.65560(15) 0.87584(19) 0.042(2) Uani 1 1 d . . . . .
O11 O 0.4256(4) 0.57785(13) 0.72062(16) 0.0226(16) Uani 1 1 d . . . . .
O12 O 0.2376(5) 0.56898(14) 0.7348(2) 0.041(2) Uani 1 1 d . . . . .
O13 O 0.4030(5) 0.59590(15) 0.64450(19) 0.041(2) Uani 1 1 d . . . . .
O14 O 0.2926(4) 0.61993(13) 0.76957(18) 0.0268(17) Uani 1 1 d . . . . .
O15 O 0.4144(4) 0.65403(13) 0.74705(16) 0.0231(16) Uani 1 1 d . . . . .
O16 O 0.1744(4) 0.64336(14) 0.71425(19) 0.0357(19) Uani 1 1 d . . . . .
O17 O 0.3195(5) 0.67060(13) 0.69373(17) 0.0288(17) Uani 1 1 d . . . . .
O18 O 0.4807(5) 0.69444(14) 0.67464(18) 0.0349(19) Uani 1 1 d . . . . .
O19 O 0.4387(5) 0.70131(13) 0.74481(19) 0.0325(18) Uani 1 1 d . . . . .
O20 O 0.2815(5) 0.67509(14) 0.76686(17) 0.0320(18) Uani 1 1 d . . . . .
O21 O 0.5429(5) 0.67237(14) 0.80008(18) 0.0309(18) Uani 1 1 d . . . . .
O22 O 0.3280(4) 0.61603(13) 0.70726(18) 0.0281(17) Uani 1 1 d . . . . .
O23 O 0.6411(4) 0.63421(13) 0.81337(17) 0.0262(17) Uani 1 1 d . . . . .
O24 O 0.4904(4) 0.60941(13) 0.83535(17) 0.0256(17) Uani 1 1 d . . . . .
O25 O 0.6768(4) 0.63013(13) 0.75138(18) 0.0269(17) Uani 1 1 d . . . . .
O26 O 0.5803(5) 0.66730(13) 0.73011(17) 0.0289(17) Uani 1 1 d . . . . .
O27 O 0.4793(4) 0.64097(13) 0.68628(17) 0.0278(17) Uani 1 1 d . . . . .
O28 O 0.4074(4) 0.64972(13) 0.81823(17) 0.0255(16) Uani 1 1 d . . . . .
O29 O 0.3891(4) 0.58290(13) 0.79106(18) 0.0269(17) Uani 1 1 d . . . . .
O30 O 0.2927(5) 0.60923(15) 0.8458(2) 0.040(2) Uani 1 1 d . . . . .
O31 O 0.5609(4) 0.60050(13) 0.70259(16) 0.0246(16) Uani 1 1 d . . . . .
O32 O 0.3983(5) 0.70333(14) 0.81691(18) 0.039(2) Uani 1 1 d . . . . .
C105 C 0.5291(14) 0.7058(4) 0.6488(5) 0.104(6) Uani 1 1 d . U . . .
H105 H 0.5907 0.7057 0.6625 0.125 Uiso 1 1 calc R . . . .
C106 C 0.5429(14) 0.6866(3) 0.6212(4) 0.106(7) Uani 1 1 d . . . . .
H10D H 0.5739 0.6714 0.6323 0.159 Uiso 1 1 calc R . . . .
H10E H 0.5795 0.6943 0.6045 0.159 Uiso 1 1 calc R . . . .
H10F H 0.4846 0.6814 0.6086 0.159 Uiso 1 1 calc R . . . .
C107 C 0.521(2) 0.7303(4) 0.6425(7) 0.217(18) Uani 1 1 d . . . . .
H10G H 0.4593 0.7343 0.6326 0.326 Uiso 1 1 calc R . . . .
H10H H 0.5619 0.7353 0.6255 0.326 Uiso 1 1 calc R . . . .
H10I H 0.5374 0.7399 0.6645 0.326 Uiso 1 1 calc R . . . .
C108 C 0.4437(14) 0.6140(4) 0.5911(6) 0.133(8) Uiso 1 1 d . . . . .
H10J H 0.4186 0.6307 0.5968 0.199 Uiso 1 1 calc R . . . .
H10K H 0.4375 0.6119 0.5654 0.199 Uiso 1 1 calc R . . . .
H10L H 0.5074 0.6133 0.6009 0.199 Uiso 1 1 calc R . . . .
C109 C 0.3929(9) 0.5922(3) 0.6072(4) 0.062(4) Uiso 1 1 d . . . . .
H109 H 0.4202 0.5753 0.6019 0.074 Uiso 1 1 calc R . . . .
C110 C 0.2953(12) 0.5918(4) 0.5933(5) 0.107(6) Uiso 1 1 d . . . . .
H11D H 0.2660 0.5777 0.6045 0.161 Uiso 1 1 calc R . . . .
H11E H 0.2877 0.5892 0.5677 0.161 Uiso 1 1 calc R . . . .
H11F H 0.2678 0.6083 0.5987 0.161 Uiso 1 1 calc R . . . .
C111 C 0.0932(8) 0.6327(3) 0.6945(4) 0.065(4) Uani 1 1 d . . . . .
H111 H 0.0589 0.6478 0.6836 0.077 Uiso 1 1 calc R . . . .
C112 C 0.1112(10) 0.6167(3) 0.6653(4) 0.074(5) Uani 1 1 d . . . . .
H11G H 0.1435 0.6268 0.6494 0.111 Uiso 1 1 calc R . . . .
H11H H 0.0543 0.6106 0.6524 0.111 Uiso 1 1 calc R . . . .
H11I H 0.1479 0.6019 0.6743 0.111 Uiso 1 1 calc R . . . .
C113 C 0.0388(11) 0.6219(4) 0.7179(5) 0.130(9) Uani 1 1 d . . . . .
H11J H 0.0712 0.6078 0.7312 0.195 Uiso 1 1 calc R . . . .
H11K H -0.0165 0.6151 0.7045 0.195 Uiso 1 1 calc R . . . .
H11L H 0.0236 0.6352 0.7344 0.195 Uiso 1 1 calc R . . . .
C114 C 0.1765(12) 0.5503(4) 0.7190(6) 0.115(8) Uani 1 1 d . . . . .
H114 H 0.1344 0.5614 0.7029 0.138 Uiso 1 1 calc R . . . .
C115 C 0.2127(12) 0.5334(4) 0.6932(6) 0.141(10) Uani 1 1 d . . . . .
H11M H 0.2333 0.5440 0.6745 0.212 Uiso 1 1 calc R . . . .
H11N H 0.1656 0.5216 0.6826 0.212 Uiso 1 1 calc R . . . .
H11O H 0.2633 0.5234 0.7051 0.212 Uiso 1 1 calc R . . . .
C116 C 0.1206(15) 0.5409(5) 0.7406(5) 0.167(13) Uani 1 1 d . . . . .
H11P H 0.1556 0.5319 0.7605 0.251 Uiso 1 1 calc R . . . .
H11Q H 0.0784 0.5287 0.7276 0.251 Uiso 1 1 calc R . . . .
H11R H 0.0870 0.5551 0.7496 0.251 Uiso 1 1 calc R . . . .
C117 C 0.2118(13) 0.5966(4) 0.8534(5) 0.106(7) Uani 1 1 d D . . . .
H117 H 0.2310 0.5810 0.8680 0.127 Uiso 1 1 calc R . . . .
C118 C 0.1566(11) 0.5869(4) 0.8196(5) 0.115(7) Uani 1 1 d D . . . .
H11S H 0.1387 0.6016 0.8040 0.172 Uiso 1 1 calc R . . . .
H11T H 0.1028 0.5781 0.8254 0.172 Uiso 1 1 calc R . . . .
H11U H 0.1928 0.5749 0.8076 0.172 Uiso 1 1 calc R . . . .
C119 C 0.1604(12) 0.6122(4) 0.8740(5) 0.109(7) Uani 1 1 d . . . . .
H11V H 0.1970 0.6167 0.8964 0.164 Uiso 1 1 calc R . . . .
H11W H 0.1070 0.6026 0.8788 0.164 Uiso 1 1 calc R . . . .
H11X H 0.1419 0.6281 0.8610 0.164 Uiso 1 1 calc R . . . .
C120 C 0.4558(14) 0.5389(5) 0.8767(6) 0.167(13) Uani 1 1 d D . . . .
H120 H 0.4950 0.5241 0.8859 0.201 Uiso 1 1 calc R . . . .
C121 C 0.3585(12) 0.5317(4) 0.8561(5) 0.114(8) Uani 1 1 d . . . . .
H12A H 0.3268 0.5476 0.8480 0.171 Uiso 1 1 calc R . . . .
H12B H 0.3239 0.5224 0.8721 0.171 Uiso 1 1 calc R . . . .
H12C H 0.3656 0.5207 0.8357 0.171 Uiso 1 1 calc R . . . .
C122 C 0.448(2) 0.5591(5) 0.9002(8) 0.248(16) Uani 1 1 d D U . . .
H12D H 0.5074 0.5637 0.9123 0.372 Uiso 1 1 calc R . . . .
H12E H 0.4091 0.5538 0.9176 0.372 Uiso 1 1 calc R . . . .
H12F H 0.4214 0.5742 0.8870 0.372 Uiso 1 1 calc R . . . .
C123 C 0.6110(12) 0.6712(4) 0.9028(4) 0.092(6) Uani 1 1 d D . . . .
H123 H 0.5662 0.6818 0.9136 0.111 Uiso 1 1 calc R . . . .
C124 C 0.6732(18) 0.6897(5) 0.8833(8) 0.206(15) Uani 1 1 d . . . . .
H12G H 0.7143 0.6792 0.8713 0.309 Uiso 1 1 calc R . . . .
H12H H 0.7080 0.7009 0.9007 0.309 Uiso 1 1 calc R . . . .
H12I H 0.6357 0.7003 0.8659 0.309 Uiso 1 1 calc R . . . .
C125 C 0.664(2) 0.6592(4) 0.9278(6) 0.213(17) Uani 1 1 d D . . . .
H12J H 0.6295 0.6466 0.9396 0.319 Uiso 1 1 calc R . . . .
H12K H 0.6918 0.6718 0.9452 0.319 Uiso 1 1 calc R . . . .
H12L H 0.7118 0.6501 0.9173 0.319 Uiso 1 1 calc R . . . .
C126 C 0.8830(7) 0.6119(3) 0.8225(4) 0.055(4) Uani 1 1 d . . . . .
H126 H 0.9163 0.5955 0.8296 0.066 Uiso 1 1 calc R . . . .
C127 C 0.9318(11) 0.6263(4) 0.7983(5) 0.120(8) Uani 1 1 d . . . . .
H12M H 0.9355 0.6159 0.7771 0.180 Uiso 1 1 calc R . . . .
H12N H 0.9925 0.6301 0.8099 0.180 Uiso 1 1 calc R . . . .
H12O H 0.9000 0.6425 0.7916 0.180 Uiso 1 1 calc R . . . .
C128 C 0.8753(11) 0.6278(3) 0.8553(4) 0.093(6) Uani 1 1 d . . . . .
H12P H 0.8428 0.6439 0.8485 0.140 Uiso 1 1 calc R . . . .
H12Q H 0.9355 0.6319 0.8672 0.140 Uiso 1 1 calc R . . . .
H12R H 0.8425 0.6179 0.8714 0.140 Uiso 1 1 calc R . . . .
C129 C 0.7606(8) 0.5619(2) 0.7392(3) 0.044(3) Uani 1 1 d . . . . .
H129 H 0.7346 0.5482 0.7224 0.052 Uiso 1 1 calc R . . . .
C130 C 0.8080(9) 0.5809(3) 0.7188(4) 0.065(4) Uani 1 1 d . . . . .
H13D H 0.7654 0.5882 0.6997 0.097 Uiso 1 1 calc R . . . .
H13E H 0.8568 0.5722 0.7088 0.097 Uiso 1 1 calc R . . . .
H13F H 0.8330 0.5948 0.7346 0.097 Uiso 1 1 calc R . . . .
C131 C 0.8218(9) 0.5487(3) 0.7690(4) 0.064(4) Uani 1 1 d . . . . .
H13G H 0.8464 0.5616 0.7864 0.096 Uiso 1 1 calc R . . . .
H13H H 0.8712 0.5400 0.7593 0.096 Uiso 1 1 calc R . . . .
H13I H 0.7873 0.5359 0.7805 0.096 Uiso 1 1 calc R . . . .
C132 C 0.7574(10) 0.6535(3) 0.6671(4) 0.071(5) Uani 1 1 d . . . . .
H132 H 0.7386 0.6693 0.6529 0.085 Uiso 1 1 calc R . . . .
C133 C 0.8041(11) 0.6365(4) 0.6451(4) 0.092(6) Uani 1 1 d . . . . .
H13J H 0.8161 0.6199 0.6571 0.138 Uiso 1 1 calc GR . . . .
H13K H 0.8610 0.6445 0.6411 0.138 Uiso 1 1 calc GR . . . .
H13L H 0.7665 0.6338 0.6223 0.138 Uiso 1 1 calc GR . . . .
C134 C 0.8158(12) 0.6621(4) 0.7005(5) 0.125(8) Uani 1 1 d . . . . .
H13M H 0.7859 0.6762 0.7115 0.187 Uiso 1 1 calc GR . . . .
H13N H 0.8739 0.6681 0.6947 0.187 Uiso 1 1 calc GR . . . .
H13O H 0.8253 0.6476 0.7171 0.187 Uiso 1 1 calc GR . . . .
C135 C 0.7876(8) 0.7021(2) 0.7893(5) 0.113(7) Uiso 1 1 d D U . . .
H135 H 0.8342 0.6917 0.7793 0.136 Uiso 0.5 1 calc R . . E 1
H13P H 0.7635 0.7120 0.7675 0.136 Uiso 0.5 1 calc R . . F 2
C136 C 0.788(2) 0.7201(6) 0.7623(5) 0.099(12) Uiso 0.5 1 d D . . G 1
H13Q H 0.8044 0.7115 0.7412 0.148 Uiso 0.5 1 calc R . . G 1
H13R H 0.8324 0.7336 0.7698 0.148 Uiso 0.5 1 calc R . . G 1
H13S H 0.7284 0.7279 0.7569 0.148 Uiso 0.5 1 calc R . . G 1
C137 C 0.7750(14) 0.7201(4) 0.8145(5) 0.150(18) Uiso 0.5 1 d D . . G 2
H13T H 0.7140 0.7271 0.8097 0.225 Uiso 0.5 1 calc R . . G 2
H13U H 0.8187 0.7341 0.8140 0.225 Uiso 0.5 1 calc R . . G 2
H13V H 0.7834 0.7119 0.8379 0.225 Uiso 0.5 1 calc R . . G 2
C138 C 0.8478(15) 0.7042(5) 0.8235(5) 0.074(9) Uiso 0.5 1 d D . . G 1
H13W H 0.8115 0.7041 0.8431 0.111 Uiso 0.5 1 calc R . . G 1
H13X H 0.8819 0.7204 0.8240 0.111 Uiso 0.5 1 calc R . . G 1
H13Y H 0.8895 0.6896 0.8260 0.111 Uiso 0.5 1 calc R . . G 1
C139 C 0.8829(15) 0.6991(7) 0.7831(7) 0.21(3) Uiso 0.5 1 d D . . G 2
H13Z H 0.9117 0.6856 0.7988 0.315 Uiso 0.5 1 calc R . . G 2
H H 0.9148 0.7155 0.7881 0.315 Uiso 0.5 1 calc R . . G 2
HA H 0.8849 0.6942 0.7584 0.315 Uiso 0.5 1 calc R . . G 2
C140 C 0.7065(8) 0.5710(2) 0.8572(3) 0.046(3) Uani 1 1 d . . . . .
H140 H 0.7694 0.5758 0.8540 0.055 Uiso 1 1 calc R . . . .
C141 C 0.7017(9) 0.5419(3) 0.8601(4) 0.066(4) Uani 1 1 d . . . . .
H14D H 0.6401 0.5368 0.8626 0.098 Uiso 1 1 calc R . . . .
H14E H 0.7425 0.5361 0.8808 0.098 Uiso 1 1 calc R . . . .
H14F H 0.7194 0.5340 0.8388 0.098 Uiso 1 1 calc R . . . .
C142 C 0.6838(10) 0.5847(3) 0.8895(3) 0.073(5) Uani 1 1 d . . . . .
H14G H 0.6894 0.6034 0.8864 0.109 Uiso 1 1 calc R . . . .
H14H H 0.7251 0.5791 0.9102 0.109 Uiso 1 1 calc R . . . .
H14I H 0.6219 0.5805 0.8930 0.109 Uiso 1 1 calc R . . . .
C143 C 0.5071(9) 0.5216(2) 0.7795(3) 0.043(3) Uani 1 1 d . . . . .
H143 H 0.5082 0.5179 0.8053 0.051 Uiso 1 1 calc R . . . .
C144 C 0.4136(9) 0.5166(3) 0.7616(4) 0.062(4) Uani 1 1 d . . . . .
H14J H 0.3713 0.5279 0.7718 0.092 Uiso 1 1 calc R . . . .
H14K H 0.3976 0.4985 0.7649 0.092 Uiso 1 1 calc R . . . .
H14L H 0.4106 0.5203 0.7362 0.092 Uiso 1 1 calc R . . . .
C145 C 0.5794(10) 0.5047(3) 0.7659(4) 0.070(5) Uani 1 1 d . . . . .
H14M H 0.5813 0.5085 0.7409 0.105 Uiso 1 1 calc R . . . .
H14N H 0.5649 0.4865 0.7688 0.105 Uiso 1 1 calc R . . . .
H14O H 0.6380 0.5086 0.7795 0.105 Uiso 1 1 calc R . . . .
C146 C 0.5658(9) 0.5329(3) 0.6700(3) 0.052(4) Uani 1 1 d . . . . .
H146 H 0.6024 0.5168 0.6745 0.062 Uiso 1 1 calc R . . . .
C147 C 0.4704(10) 0.5255(3) 0.6568(4) 0.074(5) Uani 1 1 d . . . . .
H14P H 0.4464 0.5148 0.6746 0.111 Uiso 1 1 calc R . . . .
H14Q H 0.4686 0.5158 0.6347 0.111 Uiso 1 1 calc R . . . .
H14R H 0.4339 0.5412 0.6525 0.111 Uiso 1 1 calc R . . . .
C148 C 0.6091(9) 0.5501(3) 0.6448(4) 0.064(4) Uani 1 1 d . . . . .
H14S H 0.5748 0.5662 0.6410 0.096 Uiso 1 1 calc R . . . .
H14T H 0.6093 0.5412 0.6222 0.096 Uiso 1 1 calc R . . . .
H14U H 0.6710 0.5541 0.6550 0.096 Uiso 1 1 calc R . . . .
C149 C 0.2604(9) 0.6799(3) 0.6634(3) 0.057(4) Uani 1 1 d . . . . .
H149 H 0.1992 0.6736 0.6668 0.069 Uiso 1 1 calc R . . . .
C150 C 0.2814(10) 0.6672(3) 0.6310(3) 0.075(5) Uani 1 1 d . . . . .
H15A H 0.3434 0.6712 0.6275 0.112 Uiso 1 1 calc R . . . .
H15B H 0.2401 0.6734 0.6107 0.112 Uiso 1 1 calc R . . . .
H15C H 0.2747 0.6484 0.6333 0.112 Uiso 1 1 calc R . . . .
C151 C 0.2550(11) 0.7085(3) 0.6650(4) 0.090(6) Uani 1 1 d . . . . .
H15D H 0.2326 0.7137 0.6870 0.135 Uiso 1 1 calc R . . . .
H15E H 0.2139 0.7148 0.6447 0.135 Uiso 1 1 calc R . . . .
H15F H 0.3148 0.7159 0.6645 0.135 Uiso 1 1 calc R . . . .
C152 C 0.2056(8) 0.6874(2) 0.7818(3) 0.047(3) Uani 1 1 d . . . . .
H152 H 0.2308 0.7009 0.7991 0.056 Uiso 1 1 calc R . . . .
C153 C 0.1601(10) 0.6674(3) 0.8015(4) 0.076(5) Uani 1 1 d . . . . .
H15G H 0.1359 0.6537 0.7851 0.114 Uiso 1 1 calc R . . . .
H15H H 0.1110 0.6754 0.8121 0.114 Uiso 1 1 calc R . . . .
H15I H 0.2037 0.6599 0.8202 0.114 Uiso 1 1 calc R . . . .
C154 C 0.1413(10) 0.7003(3) 0.7533(4) 0.085(5) Uani 1 1 d . . . . .
H15J H 0.1738 0.7132 0.7411 0.127 Uiso 1 1 calc R . . . .
H15K H 0.0932 0.7088 0.7640 0.127 Uiso 1 1 calc R . . . .
H15L H 0.1152 0.6873 0.7363 0.127 Uiso 1 1 calc R . . . .
C155 C 0.3833(18) 0.7174(4) 0.8487(5) 0.128(10) Uani 1 1 d . . . . .
H155 H 0.3298 0.7288 0.8423 0.154 Uiso 1 1 calc R . . . .
C156 C 0.457(3) 0.7336(5) 0.8594(6) 0.26(2) Uani 1 1 d . . . . .
H15M H 0.5119 0.7231 0.8645 0.383 Uiso 1 1 calc R . . . .
H15N H 0.4472 0.7432 0.8807 0.383 Uiso 1 1 calc R . . . .
H15O H 0.4648 0.7459 0.8404 0.383 Uiso 1 1 calc R . . . .
C157 C 0.3595(14) 0.6986(5) 0.8748(4) 0.138(10) Uani 1 1 d . . . . .
H15P H 0.3054 0.6892 0.8649 0.207 Uiso 1 1 calc R . . . .
H15Q H 0.3481 0.7077 0.8963 0.207 Uiso 1 1 calc R . . . .
H15R H 0.4092 0.6864 0.8806 0.207 Uiso 1 1 calc R . . . .
C158 C 0.4534(10) 0.7286(2) 0.7407(4) 0.058(4) Uani 1 1 d . . . . .
H158 H 0.4503 0.7319 0.7148 0.070 Uiso 1 1 calc R . . . .
C159 C 0.5483(14) 0.7346(3) 0.7572(6) 0.133(9) Uani 1 1 d . . . . .
H15S H 0.5556 0.7301 0.7823 0.199 Uiso 1 1 calc R . . . .
H15T H 0.5603 0.7530 0.7545 0.199 Uiso 1 1 calc R . . . .
H15U H 0.5907 0.7245 0.7453 0.199 Uiso 1 1 calc R . . . .
C160 C 0.3792(13) 0.7444(3) 0.7537(4) 0.101(7) Uani 1 1 d . . . . .
H16D H 0.3212 0.7395 0.7405 0.152 Uiso 1 1 calc R . . . .
H16E H 0.3902 0.7628 0.7500 0.152 Uiso 1 1 calc R . . . .
H16F H 0.3784 0.7411 0.7789 0.152 Uiso 1 1 calc R . . . .
Ti13 Ti -0.36816(12) 0.60570(4) 0.41310(5) 0.0302(5) Uani 1 1 d . . . . .
Ti14 Ti -0.32149(12) 0.65708(4) 0.37857(5) 0.0313(5) Uani 1 1 d . . . . .
Ti15 Ti -0.22229(12) 0.59975(4) 0.34597(5) 0.0299(5) Uani 1 1 d . . . . .
Ti16 Ti -0.13827(12) 0.65190(4) 0.35202(5) 0.0284(5) Uani 1 1 d . . . . .
Ti17 Ti -0.10557(12) 0.67716(4) 0.42230(5) 0.0246(4) Uani 1 1 d . . . . .
Ti18 Ti -0.02291(12) 0.59190(4) 0.37247(5) 0.0279(5) Uani 1 1 d . . . . .
Ti19 Ti 0.04837(12) 0.63837(4) 0.41932(5) 0.0256(5) Uani 1 1 d . . . . .
Ti20 Ti 0.00149(12) 0.58695(4) 0.45366(5) 0.0285(5) Uani 1 1 d . . . . .
Ti21 Ti -0.18114(12) 0.59229(4) 0.48078(5) 0.0281(5) Uani 1 1 d . . . . .
Ti22 Ti -0.21479(12) 0.56731(4) 0.41047(5) 0.0287(5) Uani 1 1 d . . . . .
Ti23 Ti -0.29779(12) 0.65214(4) 0.45979(5) 0.0275(5) Uani 1 1 d . . . . .
Ti24 Ti -0.09741(12) 0.64432(4) 0.48633(5) 0.0249(4) Uani 1 1 d . . . . .
O33 O -0.2593(5) 0.58613(16) 0.3044(2) 0.047(2) Uani 1 1 d . . . . .
O34 O 0.0026(5) 0.57324(14) 0.33682(19) 0.0350(19) Uani 1 1 d . . . . .
O35 O -0.2493(5) 0.53514(15) 0.4067(2) 0.042(2) Uani 1 1 d . . . . .
O36 O -0.4546(5) 0.58259(15) 0.4119(2) 0.041(2) Uani 1 1 d . . . . .
O37 O -0.1267(5) 0.67030(16) 0.31418(19) 0.042(2) Uani 1 1 d . . . . .
O38 O 0.1356(4) 0.66108(14) 0.42075(19) 0.0320(18) Uani 1 1 d . . . . .
O39 O -0.0772(5) 0.70981(14) 0.4252(2) 0.038(2) Uani 1 1 d . . . . .
O40 O -0.0609(5) 0.65756(15) 0.52760(19) 0.038(2) Uani 1 1 d . . . . .
O41 O -0.3231(4) 0.67039(13) 0.49573(18) 0.0309(18) Uani 1 1 d . . . . .
O42 O -0.1926(5) 0.57424(15) 0.5183(2) 0.040(2) Uani 1 1 d . . . . .
O43 O 0.0544(4) 0.56739(14) 0.4884(2) 0.0352(19) Uani 1 1 d . . . . .
O44 O -0.2787(4) 0.58460(13) 0.44508(18) 0.0263(17) Uani 1 1 d . . . . .
O45 O -0.1205(4) 0.57079(13) 0.44810(17) 0.0257(16) Uani 1 1 d . . . . .
O46 O 0.0333(4) 0.56863(13) 0.41147(18) 0.0284(17) Uani 1 1 d . . . . .
O47 O 0.1014(4) 0.61320(14) 0.45520(18) 0.0290(18) Uani 1 1 d . . . . .
O48 O -0.0420(4) 0.65929(12) 0.38746(17) 0.0229(16) Uani 1 1 d . . . . .
O49 O -0.0210(4) 0.65595(12) 0.45403(17) 0.0226(16) Uani 1 1 d . . . . .
O50 O -0.0436(4) 0.61095(12) 0.41558(16) 0.0215(16) Uani 1 1 d . . . . .
O51 O -0.2757(4) 0.63329(12) 0.41728(17) 0.0244(16) Uani 1 1 d . . . . .
O52 O -0.0634(4) 0.60911(13) 0.48559(17) 0.0230(16) Uani 1 1 d . . . . .
O53 O -0.2148(4) 0.62711(12) 0.48762(17) 0.0234(16) Uani 1 1 d . . . . .
O54 O -0.3531(4) 0.67503(13) 0.42126(18) 0.0304(18) Uani 1 1 d . . . . .
O55 O -0.3738(5) 0.67713(17) 0.3445(2) 0.054(2) Uani 1 1 d . U . . .
O56 O -0.1056(5) 0.61669(14) 0.34478(18) 0.0302(18) Uani 1 1 d . . . . .
O57 O 0.0782(4) 0.61737(14) 0.37827(18) 0.0310(18) Uani 1 1 d . . . . .
O58 O -0.1435(4) 0.57548(13) 0.37435(18) 0.0260(17) Uani 1 1 d . . . . .
O59 O -0.1772(4) 0.66875(12) 0.45794(17) 0.0224(16) Uani 1 1 d . . . . .
O60 O -0.1990(4) 0.67333(13) 0.38386(17) 0.0249(16) Uani 1 1 d . . . . .
O61 O -0.4214(4) 0.63114(14) 0.37767(19) 0.0331(19) Uani 1 1 d . . . . .
O62 O -0.2991(4) 0.58851(13) 0.37838(19) 0.0312(18) Uani 1 1 d . . . . .
O63 O -0.2555(4) 0.63502(14) 0.34694(17) 0.0301(18) Uani 1 1 d . . . . .
O64 O -0.3972(4) 0.62656(14) 0.45430(19) 0.0330(19) Uani 1 1 d . . . . .
C51 C 0.1770(9) 0.6858(3) 0.4172(4) 0.063(4) Uani 1 1 d . . . . .
H51 H 0.1470 0.6939 0.3949 0.076 Uiso 1 1 calc R . . . .
C52 C 0.2725(10) 0.6835(3) 0.4142(5) 0.085(5) Uani 1 1 d . . . . .
H52A H 0.3037 0.6754 0.4356 0.127 Uiso 1 1 calc R . . . .
H52B H 0.2977 0.7008 0.4114 0.127 Uiso 1 1 calc R . . . .
H52C H 0.2803 0.6729 0.3936 0.127 Uiso 1 1 calc R . . . .
C53 C 0.1597(10) 0.7030(3) 0.4475(5) 0.097(6) Uani 1 1 d . . . . .
H53A H 0.0947 0.7049 0.4475 0.145 Uiso 1 1 calc R . . . .
H53B H 0.1867 0.7200 0.4448 0.145 Uiso 1 1 calc R . . . .
H53C H 0.1863 0.6952 0.4699 0.145 Uiso 1 1 calc R . . . .
C54 C 0.1848(7) 0.6123(3) 0.4789(3) 0.042(3) Uani 1 1 d . . . . .
H54 H 0.1851 0.5958 0.4925 0.050 Uiso 1 1 calc R . . . .
C55 C 0.2630(8) 0.6110(3) 0.4569(4) 0.066(4) Uani 1 1 d . . . . .
H55A H 0.2561 0.5956 0.4417 0.100 Uiso 1 1 calc R . . . .
H55B H 0.3199 0.6099 0.4727 0.100 Uiso 1 1 calc R . . . .
H55C H 0.2629 0.6265 0.4421 0.100 Uiso 1 1 calc R . . . .
C56 C 0.1882(10) 0.6337(3) 0.5049(4) 0.068(4) Uani 1 1 d . . . . .
H56A H 0.1852 0.6503 0.4924 0.103 Uiso 1 1 calc R . . . .
H56B H 0.2445 0.6327 0.5212 0.103 Uiso 1 1 calc R . . . .
H56C H 0.1372 0.6323 0.5184 0.103 Uiso 1 1 calc R . . . .
C57 C 0.0790(10) 0.5562(3) 0.5230(4) 0.060(4) Uani 1 1 d . . . . .
H57 H 0.1436 0.5508 0.5256 0.072 Uiso 1 1 calc R . . . .
C58 C 0.0218(12) 0.5329(3) 0.5254(4) 0.083(5) Uani 1 1 d . . . . .
H58A H -0.0416 0.5380 0.5222 0.125 Uiso 1 1 calc R . . . .
H58B H 0.0372 0.5248 0.5487 0.125 Uiso 1 1 calc R . . . .
H58C H 0.0323 0.5206 0.5069 0.125 Uiso 1 1 calc R . . . .
C59 C 0.0666(11) 0.5753(3) 0.5507(4) 0.086(6) Uani 1 1 d . . . . .
H59A H 0.1038 0.5905 0.5479 0.129 Uiso 1 1 calc R . . . .
H59B H 0.0845 0.5676 0.5741 0.129 Uiso 1 1 calc R . . . .
H59C H 0.0033 0.5804 0.5485 0.129 Uiso 1 1 calc R . . . .
C60 C -0.0218(9) 0.6711(3) 0.5583(3) 0.051(4) Uani 1 1 d . . . . .
H60 H -0.0697 0.6806 0.5688 0.061 Uiso 1 1 calc R . . . .
C61 C 0.0462(11) 0.6898(3) 0.5483(4) 0.089(6) Uani 1 1 d . . . . .
H61A H 0.0935 0.6805 0.5383 0.134 Uiso 1 1 calc R . . . .
H61B H 0.0728 0.6994 0.5693 0.134 Uiso 1 1 calc R . . . .
H61C H 0.0169 0.7020 0.5307 0.134 Uiso 1 1 calc R . . . .
C62 C 0.0214(11) 0.6512(3) 0.5847(4) 0.084(5) Uani 1 1 d . . . . .
H62A H -0.0243 0.6389 0.5903 0.126 Uiso 1 1 calc R . . . .
H62B H 0.0479 0.6600 0.6064 0.126 Uiso 1 1 calc R . . . .
H62C H 0.0686 0.6419 0.5744 0.126 Uiso 1 1 calc R . . . .
C63 C -0.0595(10) 0.7366(3) 0.4295(4) 0.058(4) Uani 1 1 d . . . . .
H63 H 0.0054 0.7399 0.4278 0.070 Uiso 1 1 calc R . . . .
C64 C -0.1142(11) 0.7514(3) 0.4019(5) 0.096(6) Uani 1 1 d . . . . .
H64A H -0.1004 0.7460 0.3786 0.143 Uiso 1 1 calc R . . . .
H64B H -0.1009 0.7699 0.4052 0.143 Uiso 1 1 calc R . . . .
H64C H -0.1780 0.7484 0.4034 0.143 Uiso 1 1 calc R . . . .
C65 C -0.0789(14) 0.7440(3) 0.4658(5) 0.117(7) Uani 1 1 d . . . . .
H65A H -0.1423 0.7406 0.4678 0.175 Uiso 1 1 calc R . . . .
H65B H -0.0663 0.7625 0.4698 0.175 Uiso 1 1 calc R . . . .
H65C H -0.0409 0.7339 0.4836 0.175 Uiso 1 1 calc R . . . .
C66 C -0.3181(9) 0.6853(2) 0.5278(3) 0.049(3) Uani 1 1 d . . . . .
H66 H -0.3798 0.6918 0.5301 0.059 Uiso 1 1 calc R . . . .
C67 C -0.2577(10) 0.7085(3) 0.5246(4) 0.074(5) Uani 1 1 d . . . . .
H67A H -0.1975 0.7025 0.5212 0.112 Uiso 1 1 calc R . . . .
H67B H -0.2539 0.7189 0.5462 0.112 Uiso 1 1 calc R . . . .
H67C H -0.2827 0.7190 0.5043 0.112 Uiso 1 1 calc R . . . .
C68 C -0.2869(10) 0.6686(3) 0.5594(3) 0.068(4) Uani 1 1 d . . . . .
H68A H -0.3287 0.6542 0.5603 0.101 Uiso 1 1 calc R . . . .
H68B H -0.2850 0.6789 0.5810 0.101 Uiso 1 1 calc R . . . .
H68C H -0.2267 0.6619 0.5574 0.101 Uiso 1 1 calc R . . . .
C69 C -0.1976(11) 0.5651(3) 0.5537(4) 0.065(4) Uani 1 1 d . . . . .
H69 H -0.1359 0.5594 0.5639 0.078 Uiso 1 1 calc R . . . .
C70 C -0.2556(14) 0.5433(4) 0.5538(5) 0.131(9) Uani 1 1 d . . . . .
H70A H -0.3163 0.5481 0.5430 0.196 Uiso 1 1 calc R . . . .
H70B H -0.2571 0.5376 0.5781 0.196 Uiso 1 1 calc R . . . .
H70C H -0.2331 0.5292 0.5401 0.196 Uiso 1 1 calc R . . . .
C71 C -0.2238(15) 0.5868(4) 0.5761(4) 0.133(10) Uani 1 1 d . . . . .
H71A H -0.1795 0.6007 0.5765 0.199 Uiso 1 1 calc R . . . .
H71B H -0.2259 0.5806 0.6002 0.199 Uiso 1 1 calc R . . . .
H71C H -0.2831 0.5933 0.5662 0.199 Uiso 1 1 calc R . . . .
C72 C -0.3921(7) 0.7005(2) 0.4259(3) 0.037(3) Uani 1 1 d . . . . .
H72 H -0.3941 0.7031 0.4517 0.044 Uiso 1 1 calc R . . . .
C73 C -0.4882(8) 0.7008(3) 0.4072(4) 0.064(4) Uani 1 1 d . . . . .
H73A H -0.4881 0.6975 0.3819 0.096 Uiso 1 1 calc R . . . .
H73B H -0.5152 0.7177 0.4105 0.096 Uiso 1 1 calc R . . . .
H73C H -0.5231 0.6873 0.4173 0.096 Uiso 1 1 calc R . . . .
C74 C -0.3326(10) 0.7212(2) 0.4135(4) 0.070(5) Uani 1 1 d . . . . .
H74A H -0.2724 0.7200 0.4270 0.104 Uiso 1 1 calc R . . . .
H74B H -0.3583 0.7382 0.4172 0.104 Uiso 1 1 calc R . . . .
H74C H -0.3285 0.7188 0.3883 0.104 Uiso 1 1 calc R . . . .
C75 C -0.2719(10) 0.5115(3) 0.4217(4) 0.064(4) Uani 1 1 d . . . . .
H75 H -0.3388 0.5103 0.4200 0.077 Uiso 1 1 calc R . . . .
C76 C -0.2382(11) 0.4895(3) 0.4014(4) 0.083(5) Uani 1 1 d . . . . .
H76A H -0.2657 0.4904 0.3766 0.124 Uiso 1 1 calc R . . . .
H76B H -0.2543 0.4731 0.4117 0.124 Uiso 1 1 calc R . . . .
H76C H -0.1727 0.4906 0.4027 0.124 Uiso 1 1 calc R . . . .
C77 C -0.2308(12) 0.5115(3) 0.4615(4) 0.090(6) Uani 1 1 d . . . . .
H77A H -0.1653 0.5130 0.4635 0.135 Uiso 1 1 calc R . . . .
H77B H -0.2464 0.4953 0.4726 0.135 Uiso 1 1 calc R . . . .
H77C H -0.2550 0.5261 0.4736 0.135 Uiso 1 1 calc R . . . .
C78 C -0.5068(8) 0.6329(3) 0.3561(4) 0.054(4) Uani 1 1 d . . . . .
H78 H -0.5106 0.6502 0.3443 0.064 Uiso 1 1 calc R . . . .
C79 C -0.5120(11) 0.6129(3) 0.3279(4) 0.102(7) Uani 1 1 d . . . . .
H79A H -0.4628 0.6154 0.3138 0.154 Uiso 1 1 calc R . . . .
H79B H -0.5697 0.6143 0.3127 0.154 Uiso 1 1 calc R . . . .
H79C H -0.5068 0.5957 0.3388 0.154 Uiso 1 1 calc R . . . .
C80 C -0.5808(8) 0.6313(3) 0.3790(5) 0.095(6) Uani 1 1 d . . . . .
H80A H -0.5772 0.6147 0.3914 0.143 Uiso 1 1 calc R . . . .
H80B H -0.6392 0.6327 0.3641 0.143 Uiso 1 1 calc R . . . .
H80C H -0.5743 0.6454 0.3962 0.143 Uiso 1 1 calc R . . . .
C81 C -0.4024(13) 0.6897(6) 0.3106(6) 0.151(12) Uani 1 1 d . U . . .
H81 H -0.4668 0.6951 0.3083 0.181 Uiso 1 1 calc R . . . .
C82 C -0.3864(18) 0.6722(6) 0.2821(5) 0.180(14) Uani 1 1 d . . . . .
H82A H -0.3220 0.6683 0.2840 0.270 Uiso 1 1 calc R . . . .
H82B H -0.4064 0.6803 0.2593 0.270 Uiso 1 1 calc R . . . .
H82C H -0.4199 0.6561 0.2841 0.270 Uiso 1 1 calc R . . . .
C83 C -0.3351(17) 0.7148(4) 0.3130(6) 0.144(9) Uani 1 1 d . U . . .
H83A H -0.3466 0.7258 0.3328 0.215 Uiso 1 1 calc R . . . .
H83B H -0.3461 0.7247 0.2910 0.215 Uiso 1 1 calc R . . . .
H83C H -0.2725 0.7089 0.3167 0.215 Uiso 1 1 calc R . . . .
C84 C 0.0727(8) 0.5435(2) 0.4060(3) 0.043(3) Uani 1 1 d D . . . .
H84 H 0.0804 0.5420 0.3805 0.052 Uiso 1 1 calc R . . . .
C85 C 0.0073(10) 0.5228(3) 0.4143(4) 0.069(4) Uani 1 1 d . . . . .
H85A H -0.0053 0.5249 0.4387 0.103 Uiso 1 1 calc GR . . . .
H85B H 0.0336 0.5057 0.4116 0.103 Uiso 1 1 calc GR . . . .
H85C H -0.0488 0.5244 0.3980 0.103 Uiso 1 1 calc GR . . . .
C86 C 0.1644(9) 0.5405(3) 0.4277(4) 0.079(5) Uani 1 1 d D . . . .
H86A H 0.2045 0.5542 0.4214 0.119 Uiso 1 1 calc R . . . .
H86B H 0.1897 0.5236 0.4229 0.119 Uiso 1 1 calc R . . . .
H86C H 0.1584 0.5417 0.4529 0.119 Uiso 1 1 calc R . . . .
C87 C -0.067(2) 0.6894(5) 0.2903(8) 0.173(11) Uiso 1 1 d D . . . .
H87 H -0.0073 0.6828 0.2856 0.208 Uiso 1 1 calc R . . . .
C88 C -0.132(2) 0.6923(7) 0.2617(9) 0.29(2) Uiso 1 1 d D . . . .
H88A H -0.1464 0.6754 0.2509 0.433 Uiso 1 1 calc R . . . .
H88B H -0.1090 0.7037 0.2443 0.433 Uiso 1 1 calc R . . . .
H88C H -0.1856 0.6999 0.2692 0.433 Uiso 1 1 calc R . . . .
C89 C -0.067(3) 0.7094(7) 0.3148(9) 0.28(2) Uiso 1 1 d D . . . .
H89A H -0.1285 0.7141 0.3176 0.421 Uiso 1 1 calc R . . . .
H89B H -0.0359 0.7245 0.3065 0.421 Uiso 1 1 calc R . . . .
H89C H -0.0349 0.7037 0.3376 0.421 Uiso 1 1 calc R . . . .
C90 C 0.1500(8) 0.6233(2) 0.3571(3) 0.046(3) Uiso 1 1 d . . . . .
H90 H 0.1946 0.6350 0.3711 0.055 Uiso 1 1 calc R . . . .
C91 C 0.1089(10) 0.6373(3) 0.3246(4) 0.074(5) Uiso 1 1 d . . . . .
H91A H 0.0639 0.6262 0.3110 0.111 Uiso 1 1 calc R . . . .
H91B H 0.1558 0.6417 0.3101 0.111 Uiso 1 1 calc R . . . .
H91C H 0.0799 0.6531 0.3314 0.111 Uiso 1 1 calc R . . . .
C92 C 0.1959(7) 0.5989(2) 0.3493(3) 0.048(3) Uani 1 1 d . . . . .
H92A H 0.2201 0.5904 0.3715 0.072 Uiso 1 1 calc R . . . .
H92B H 0.2452 0.6029 0.3357 0.072 Uiso 1 1 calc R . . . .
H92C H 0.1528 0.5874 0.3355 0.072 Uiso 1 1 calc R . . . .
C93 C -0.2978(11) 0.5705(3) 0.2770(4) 0.087(6) Uani 1 1 d . . . . .
H93 H -0.2482 0.5606 0.2682 0.104 Uiso 1 1 calc R . . . .
C94 C -0.3412(13) 0.5855(5) 0.2478(4) 0.147(10) Uani 1 1 d . . . . .
H94A H -0.3900 0.5956 0.2557 0.220 Uiso 1 1 calc R . . . .
H94B H -0.3658 0.5739 0.2287 0.220 Uiso 1 1 calc R . . . .
H94C H -0.2974 0.5972 0.2393 0.220 Uiso 1 1 calc R . . . .
C95 C -0.3608(14) 0.5508(4) 0.2914(6) 0.158(11) Uani 1 1 d . . . . .
H95A H -0.3267 0.5406 0.3102 0.237 Uiso 1 1 calc R . . . .
H95B H -0.3865 0.5394 0.2722 0.237 Uiso 1 1 calc R . . . .
H95C H -0.4094 0.5601 0.3008 0.237 Uiso 1 1 calc R . . . .
C96 C -0.0002(9) 0.5572(3) 0.3058(3) 0.050(4) Uani 1 1 d . . . . .
H96 H 0.0610 0.5498 0.3049 0.060 Uiso 1 1 calc R . . . .
C97 C -0.0252(11) 0.5729(3) 0.2746(4) 0.085(6) Uani 1 1 d . . . . .
H97A H -0.0849 0.5804 0.2754 0.128 Uiso 1 1 calc R . . . .
H97B H -0.0264 0.5621 0.2534 0.128 Uiso 1 1 calc R . . . .
H97C H 0.0188 0.5868 0.2739 0.128 Uiso 1 1 calc R . . . .
C98 C -0.0654(9) 0.5349(3) 0.3104(4) 0.063(4) Uani 1 1 d . . . . .
H98A H -0.0441 0.5254 0.3321 0.095 Uiso 1 1 calc R . . . .
H98B H -0.0682 0.5232 0.2900 0.095 Uiso 1 1 calc R . . . .
H98C H -0.1253 0.5419 0.3119 0.095 Uiso 1 1 calc R . . . .
C99 C -0.4658(9) 0.6195(3) 0.4760(4) 0.053(4) Uani 1 1 d . . . . .
H99 H -0.5112 0.6085 0.4613 0.063 Uiso 1 1 calc R . . . .
C100 C -0.4245(10) 0.6034(3) 0.5072(4) 0.074(5) Uani 1 1 d . . . . .
H10M H -0.3976 0.5878 0.4986 0.111 Uiso 1 1 calc R . . . .
H10N H -0.4713 0.5985 0.5215 0.111 Uiso 1 1 calc R . . . .
H10O H -0.3781 0.6135 0.5216 0.111 Uiso 1 1 calc R . . . .
C101 C -0.5136(9) 0.6433(3) 0.4869(4) 0.067(4) Uani 1 1 d . . . . .
H10P H -0.4701 0.6548 0.5005 0.100 Uiso 1 1 calc R . . . .
H10Q H -0.5598 0.6382 0.5014 0.100 Uiso 1 1 calc R . . . .
H10R H -0.5419 0.6524 0.4657 0.100 Uiso 1 1 calc R . . . .
C102 C -0.4960(9) 0.5578(3) 0.4149(5) 0.074(5) Uani 1 1 d . . . . .
H102 H -0.4580 0.5481 0.4341 0.088 Uiso 1 1 calc R . . . .
C103 C -0.4908(12) 0.5434(3) 0.3805(5) 0.117(8) Uani 1 1 d . . . . .
H10S H -0.5245 0.5530 0.3608 0.176 Uiso 1 1 calc R . . . .
H10T H -0.5169 0.5262 0.3818 0.176 Uiso 1 1 calc R . . . .
H10U H -0.4279 0.5419 0.3766 0.176 Uiso 1 1 calc R . . . .
C104 C -0.5845(12) 0.5593(4) 0.4247(6) 0.127(8) Uani 1 1 d . . . . .
H10V H -0.5823 0.5684 0.4473 0.191 Uiso 1 1 calc R . . . .
H10W H -0.6081 0.5418 0.4269 0.191 Uiso 1 1 calc R . . . .
H10X H -0.6237 0.5687 0.4064 0.191 Uiso 1 1 calc R . . . .
I6 I 0.57433(15) 0.77211(3) 0.47731(4) 0.1571(8) Uani 1 1 d . . . . .
I7 I 0.46369(10) 0.73300(3) 0.50682(3) 0.1133(6) Uani 1 1 d . . . . .
I8 I 0.35399(11) 0.69532(3) 0.53548(4) 0.1251(6) Uani 1 1 d . . . . .
I3 I 0.94304(18) 0.71388(4) 0.64183(6) 0.2010(12) Uani 1 1 d . . . . .
I4 I 0.81385(11) 0.74974(3) 0.66740(3) 0.1165(5) Uani 1 1 d . . . . .
I5 I 0.68624(13) 0.78581(4) 0.69284(6) 0.1605(7) Uani 1 1 d . . . . .
I11 I 0.04192(7) 0.45290(2) 0.35845(3) 0.0740(3) Uani 1 1 d . . . . .
I12 I 0.15534(7) 0.49148(2) 0.33075(2) 0.0615(3) Uani 1 1 d . . . . .
I13 I 0.26629(9) 0.53049(2) 0.30209(4) 0.0956(4) Uani 1 1 d . . . . .
I17 I 0.32751(8) 0.68425(3) 0.30271(3) 0.0913(4) Uani 1 1 d . . . . .
I18 I 0.21333(7) 0.72416(2) 0.32592(3) 0.0663(3) Uani 1 1 d . . . . .
I19 I 0.10553(9) 0.76403(3) 0.35440(4) 0.1047(5) Uani 1 1 d . . . . .
I14 I 0.01932(7) 0.45670(2) 0.12975(3) 0.0733(3) Uani 1 1 d . . . . .
I15 I -0.10508(6) 0.49088(2) 0.16094(3) 0.0621(3) Uani 1 1 d . . . . .
I16 I -0.22036(8) 0.52647(3) 0.19330(3) 0.0904(4) Uani 1 1 d . . . . .
I1 I 0.6478(2) 0.53537(4) 0.98574(6) 0.2188(13) Uani 1 1 d . . . . .
I2 I 0.5000 0.5000 1.0000 0.1742(13) Uani 1 2 d S T P . .
I9 I 0.5000 0.5000 0.5000 0.1268(9) Uani 1 2 d S T P . .
I10 I 0.42097(16) 0.54299(3) 0.53334(6) 0.1926(11) Uani 1 1 d . . . . .

loop_
_atom_site_aniso_label
_atom_site_aniso_U_11
_atom_site_aniso_U_22
_atom_site_aniso_U_33
_atom_site_aniso_U_23
_atom_site_aniso_U_13
_atom_site_aniso_U_12
Ti1 0.0607(16) 0.0451(15) 0.0375(14) -0.0055(12) -0.0093(12) 0.0202(12)
Ti2 0.0503(14) 0.0358(13) 0.0254(12) 0.0035(10) -0.0087(10) 0.0014(11)
Ti3 0.0429(13) 0.0352(13) 0.0439(14) 0.0032(11) 0.0033(11) -0.0030(11)
Ti4 0.0727(17) 0.0263(13) 0.0397(14) 0.0058(11) -0.0181(12) -0.0048(12)
Ti5 0.0423(13) 0.0298(13) 0.0413(13) -0.0043(10) 0.0077(10) -0.0002(10)
Ti6 0.0847(19) 0.0449(16) 0.0364(14) -0.0113(12) -0.0141(13) 0.0060(14)
Ti7 0.0552(15) 0.0396(15) 0.0533(16) 0.0098(12) -0.0206(12) -0.0070(12)
Ti8 0.0417(14) 0.0356(14) 0.0622(16) 0.0139(12) -0.0074(12) 0.0026(11)
Ti9 0.0649(17) 0.0544(17) 0.0336(13) 0.0102(12) -0.0159(12) -0.0005(13)
Ti10 0.0688(17) 0.0622(18) 0.0274(13) -0.0085(12) -0.0013(12) 0.0107(14)
Ti11 0.0472(14) 0.0415(14) 0.0375(13) 0.0106(11) -0.0004(11) 0.0006(11)
Ti12 0.0384(13) 0.0456(14) 0.0308(12) 0.0001(11) -0.0010(10) 0.0052(11)
O6BA 0.034(5) 0.075(7) 0.044(5) 0.001(5) 0.000(4) 0.009(5)
O65 0.058(6) 0.062(6) 0.059(6) -0.004(5) 0.021(5) -0.009(5)
O66 0.050(6) 0.057(7) 0.107(8) 0.023(6) 0.008(6) 0.021(5)
O67 0.075(6) 0.040(5) 0.055(6) -0.019(5) 0.031(5) -0.006(5)
O68 0.055(5) 0.029(5) 0.051(5) -0.001(4) 0.011(4) 0.002(4)
O70 0.053(5) 0.038(5) 0.028(4) -0.009(4) 0.002(4) -0.007(4)
O71 0.044(5) 0.039(5) 0.055(6) 0.014(4) -0.009(4) -0.005(4)
O72 0.046(5) 0.042(5) 0.054(6) 0.018(4) -0.017(4) -0.004(4)
O73 0.046(5) 0.039(5) 0.049(5) 0.022(4) -0.009(4) 0.001(4)
O74 0.059(5) 0.034(5) 0.031(5) 0.008(4) -0.011(4) -0.014(4)
O75 0.065(6) 0.058(6) 0.028(5) 0.018(4) -0.015(4) -0.002(5)
O76 0.043(5) 0.050(6) 0.032(5) 0.004(4) 0.002(4) -0.001(4)
O77 0.055(6) 0.054(6) 0.057(6) 0.020(5) -0.004(5) -0.004(5)
O78 0.052(5) 0.052(6) 0.031(5) 0.008(4) -0.006(4) -0.006(4)
O79 0.060(6) 0.038(5) 0.036(5) 0.005(4) -0.010(4) 0.005(4)
O80 0.079(7) 0.060(7) 0.068(7) -0.005(5) -0.009(5) 0.050(6)
O81 0.050(5) 0.050(6) 0.032(5) -0.008(4) 0.001(4) 0.009(4)
O82 0.090(8) 0.139(11) 0.034(6) -0.023(6) 0.019(5) -0.010(7)
O83 0.074(6) 0.052(6) 0.032(5) -0.008(4) -0.013(4) -0.001(5)
O84 0.127(9) 0.050(6) 0.038(6) -0.019(5) -0.005(6) 0.003(6)
O85 0.102(8) 0.074(7) 0.041(6) 0.020(5) -0.037(5) 0.002(6)
O86 0.095(8) 0.054(6) 0.040(5) -0.011(5) -0.023(5) -0.007(5)
O87 0.071(6) 0.050(6) 0.045(5) -0.014(5) -0.002(5) 0.020(5)
O88 0.064(6) 0.033(5) 0.044(5) 0.007(4) -0.018(4) -0.001(4)
O89 0.043(5) 0.038(5) 0.031(4) -0.004(4) -0.011(4) 0.013(4)
O90 0.064(6) 0.028(5) 0.052(5) 0.007(4) -0.014(5) -0.006(4)
O91 0.047(5) 0.029(5) 0.038(5) -0.006(4) 0.000(4) -0.003(4)
O92 0.055(5) 0.036(5) 0.031(4) 0.004(4) -0.020(4) 0.000(4)
O93 0.036(4) 0.041(5) 0.023(4) 0.003(4) -0.009(3) -0.004(4)
O94 0.038(5) 0.029(5) 0.067(6) 0.005(4) 0.004(4) 0.004(4)
O95 0.106(8) 0.036(6) 0.046(6) -0.009(5) -0.017(5) 0.001(5)
O96 0.062(6) 0.054(6) 0.077(7) 0.022(5) -0.038(5) -0.010(5)
C0GA 0.068(9) 0.033(8) 0.044(8) 0.008(6) 0.016(7) 0.011(7)
C1 0.069(11) 0.097(14) 0.058(10) -0.036(10) -0.018(8) 0.012(10)
C1GA 0.079(11) 0.075(11) 0.039(9) 0.005(8) -0.013(8) 0.002(9)
C2 0.082(13) 0.26(3) 0.029(9) 0.015(13) -0.009(8) -0.079(15)
C3 0.077(13) 0.15(2) 0.136(18) -0.073(16) 0.020(12) -0.041(13)
C6AA 0.058(9) 0.059(10) 0.073(11) 0.014(8) 0.004(8) 0.010(8)
C8BA 0.049(9) 0.111(14) 0.052(9) -0.006(9) 0.004(7) 0.008(9)
C8CA 0.080(12) 0.121(16) 0.076(12) 0.003(11) -0.015(10) 0.034(11)
C9 0.051(9) 0.086(12) 0.050(9) 0.003(9) 0.007(7) -0.001(8)
C9AA 0.114(16) 0.137(18) 0.063(12) -0.020(12) 0.021(11) 0.009(13)
C10 0.074(11) 0.086(13) 0.072(11) 0.016(10) 0.019(9) -0.017(10)
C11 0.045(9) 0.116(15) 0.069(11) 0.003(10) 0.025(8) -0.003(9)
C13 0.17(2) 0.18(2) 0.119(18) 0.053(17) 0.039(16) 0.13(2)
C14 0.17(3) 0.28(4) 0.30(4) 0.09(3) 0.14(3) 0.12(3)
C15 0.086(12) 0.026(8) 0.104(13) -0.006(8) 0.034(10) 0.001(8)
C16 0.094(16) 0.066(14) 0.27(3) 0.005(16) 0.044(18) 0.019(12)
C17 0.125(16) 0.051(11) 0.116(15) 0.007(10) 0.043(13) -0.023(11)
C18 0.090(14) 0.114(17) 0.114(17) 0.079(14) -0.052(13) -0.051(13)
C19 0.16(2) 0.097(17) 0.16(2) 0.055(15) -0.070(18) 0.002(15)
C20 0.113(19) 0.30(4) 0.084(16) 0.03(2) 0.028(15) -0.04(2)
C24 0.177(12) 0.132(12) 0.132(12) -0.001(9) 0.036(9) -0.006(9)
C25 0.59(7) 0.065(17) 0.16(3) 0.000(16) 0.18(3) 0.08(3)
C26 0.45(6) 0.15(3) 0.17(3) -0.01(2) 0.18(3) -0.12(3)
C27 0.17(2) 0.106(16) 0.051(11) 0.048(11) -0.043(12) -0.017(15)
C28 0.106(19) 0.13(2) 0.25(3) 0.05(2) -0.01(2) 0.038(16)
C30 0.148(18) 0.060(12) 0.082(13) 0.006(10) -0.065(13) -0.010(12)
C31 0.42(5) 0.20(3) 0.13(2) 0.00(2) -0.05(3) -0.23(4)
C32 0.152(19) 0.144(19) 0.051(11) 0.010(12) -0.057(12) 0.005(15)
C33 0.148(12) 0.162(13) 0.155(12) 0.009(9) 0.047(9) -0.009(9)
C34 0.154(17) 0.194(18) 0.165(17) -0.045(15) 0.035(14) 0.026(15)
C36 0.18(3) 0.22(3) 0.15(2) -0.15(2) -0.107(19) 0.12(2)
C37 0.26(3) 0.086(16) 0.23(3) 0.063(17) 0.20(3) 0.094(19)
C38 0.21(2) 0.158(18) 0.24(2) -0.010(16) 0.044(16) -0.023(16)
C39 0.26(3) 0.097(19) 0.21(3) -0.034(19) 0.16(3) -0.01(2)
C42 0.064(10) 0.058(11) 0.092(13) 0.031(10) -0.008(9) -0.009(9)
C43 0.086(13) 0.083(14) 0.119(16) 0.020(12) 0.025(12) -0.034(11)
C44 0.083(12) 0.080(12) 0.091(13) 0.016(10) -0.025(10) -0.038(10)
C45 0.089(10) 0.123(11) 0.125(11) 0.039(8) 0.008(8) -0.010(8)
C46 0.20(3) 0.42(6) 0.24(4) 0.21(4) 0.13(3) 0.20(4)
C47 0.064(13) 0.30(4) 0.18(2) 0.15(3) -0.039(14) 0.010(17)
C48 0.102(19) 0.31(4) 0.23(3) 0.13(3) 0.07(2) 0.13(2)
Ti25 0.0328(11) 0.0313(12) 0.0215(11) 0.0006(9) 0.0017(8) -0.0021(9)
Ti26 0.0253(10) 0.0279(12) 0.0274(11) 0.0062(9) 0.0023(8) 0.0001(9)
Ti27 0.0272(11) 0.0286(12) 0.0296(11) -0.0002(9) 0.0037(9) -0.0077(9)
Ti28 0.0199(10) 0.0309(12) 0.0311(11) 0.0014(9) -0.0012(8) -0.0011(9)
Ti29 0.0290(11) 0.0286(12) 0.0245(11) -0.0002(9) 0.0064(8) -0.0029(9)
Ti30 0.0227(10) 0.0289(12) 0.0278(11) 0.0006(9) 0.0000(8) 0.0021(9)
Ti31 0.0367(12) 0.0270(12) 0.0246(11) 0.0041(9) 0.0029(9) -0.0005(9)
Ti32 0.0287(11) 0.0280(12) 0.0232(11) -0.0025(9) -0.0014(8) 0.0003(9)
Ti33 0.0208(10) 0.0293(12) 0.0334(12) 0.0008(9) 0.0014(8) -0.0009(9)
Ti34 0.0250(10) 0.0307(12) 0.0303(11) 0.0039(9) -0.0015(9) 0.0030(9)
Ti35 0.0268(11) 0.0337(12) 0.0273(11) 0.0057(9) 0.0066(9) 0.0015(9)
Ti36 0.0351(11) 0.0293(12) 0.0231(11) 0.0002(9) 0.0034(9) 0.0030(9)
O1 0.019(4) 0.028(4) 0.024(4) 0.001(3) 0.002(3) -0.005(3)
O2 0.020(4) 0.030(4) 0.038(4) -0.002(4) 0.005(3) 0.004(3)
O3 0.035(4) 0.027(4) 0.038(5) -0.002(4) 0.006(4) 0.003(3)
O4 0.032(4) 0.022(4) 0.036(4) 0.004(3) 0.003(3) -0.004(3)
O5 0.025(4) 0.042(5) 0.042(5) 0.005(4) 0.005(4) 0.003(4)
O6 0.024(4) 0.036(5) 0.024(4) 0.009(3) -0.004(3) -0.001(3)
O7 0.027(4) 0.047(5) 0.026(4) 0.003(4) -0.007(3) -0.007(4)
O8 0.044(5) 0.050(5) 0.036(5) -0.006(4) 0.020(4) -0.014(4)
O9 0.034(4) 0.042(5) 0.046(5) 0.001(4) 0.000(4) -0.021(4)
O10 0.048(5) 0.045(5) 0.032(5) -0.006(4) -0.002(4) -0.002(4)
O11 0.020(4) 0.026(4) 0.022(4) 0.000(3) 0.003(3) -0.004(3)
O12 0.027(4) 0.034(5) 0.059(5) -0.005(4) -0.003(4) -0.018(4)
O13 0.049(5) 0.042(5) 0.028(4) -0.006(4) -0.011(4) 0.004(4)
O14 0.014(3) 0.030(4) 0.036(4) 0.007(3) 0.003(3) 0.000(3)
O15 0.024(4) 0.028(4) 0.018(4) -0.003(3) 0.007(3) -0.003(3)
O16 0.020(4) 0.038(5) 0.046(5) 0.003(4) -0.006(3) 0.005(3)
O17 0.033(4) 0.030(4) 0.022(4) 0.005(3) -0.003(3) 0.005(3)
O18 0.048(5) 0.027(4) 0.029(4) 0.008(4) 0.004(4) -0.005(4)
O19 0.040(4) 0.020(4) 0.037(5) 0.005(4) 0.004(4) -0.001(3)
O20 0.037(4) 0.037(5) 0.023(4) 0.005(4) 0.009(3) 0.012(4)
O21 0.032(4) 0.033(5) 0.027(4) 0.007(3) 0.002(3) -0.016(3)
O22 0.021(4) 0.027(4) 0.034(4) -0.005(3) -0.001(3) -0.002(3)
O23 0.021(4) 0.032(4) 0.025(4) -0.005(3) 0.001(3) 0.001(3)
O24 0.023(4) 0.034(4) 0.021(4) -0.001(3) 0.006(3) -0.002(3)
O25 0.023(4) 0.027(4) 0.032(4) 0.000(3) 0.007(3) -0.007(3)
O26 0.035(4) 0.029(4) 0.022(4) 0.004(3) 0.002(3) -0.004(3)
O27 0.033(4) 0.031(4) 0.020(4) 0.004(3) 0.004(3) -0.002(3)
O28 0.025(4) 0.028(4) 0.025(4) 0.006(3) 0.006(3) 0.003(3)
O29 0.018(4) 0.025(4) 0.037(4) 0.007(3) 0.003(3) 0.001(3)
O30 0.026(4) 0.054(6) 0.044(5) 0.015(4) 0.019(4) 0.002(4)
O31 0.029(4) 0.027(4) 0.019(4) 0.000(3) 0.007(3) -0.003(3)
O32 0.063(6) 0.031(5) 0.024(4) -0.005(4) 0.005(4) 0.009(4)
C105 0.131(10) 0.089(9) 0.099(9) 0.017(8) 0.043(8) -0.013(8)
C106 0.16(2) 0.092(15) 0.076(13) 0.012(11) 0.050(13) 0.010(13)
C107 0.40(5) 0.058(15) 0.25(3) -0.001(17) 0.26(3) -0.02(2)
C111 0.024(7) 0.077(11) 0.094(12) 0.001(10) 0.012(7) -0.002(7)
C112 0.066(10) 0.085(12) 0.064(10) -0.022(9) -0.020(8) -0.014(9)
C113 0.057(11) 0.24(3) 0.101(15) -0.012(16) 0.036(11) -0.068(14)
C114 0.079(13) 0.104(16) 0.16(2) -0.053(15) 0.026(13) -0.062(12)
C115 0.075(13) 0.127(19) 0.21(3) -0.107(19) -0.021(15) -0.008(13)
C116 0.15(2) 0.26(3) 0.092(16) 0.030(18) -0.007(14) -0.15(2)
C117 0.098(15) 0.105(16) 0.125(18) 0.011(14) 0.052(14) 0.020(13)
C118 0.066(12) 0.16(2) 0.121(18) -0.004(16) 0.032(12) -0.033(13)
C119 0.109(15) 0.116(17) 0.115(16) -0.025(13) 0.062(13) -0.001(13)
C120 0.139(18) 0.21(3) 0.18(2) -0.15(2) 0.132(17) -0.149(19)
C121 0.119(16) 0.131(17) 0.108(15) -0.011(13) 0.073(13) -0.077(14)
C122 0.24(2) 0.26(2) 0.25(2) 0.020(18) 0.072(17) -0.032(17)
C123 0.080(12) 0.126(17) 0.065(11) -0.030(11) -0.010(10) -0.038(12)
C124 0.17(3) 0.20(3) 0.27(4) -0.10(3) 0.09(3) -0.09(2)
C125 0.32(4) 0.13(2) 0.14(2) -0.038(17) -0.16(3) 0.03(2)
C126 0.016(6) 0.062(10) 0.080(11) 0.005(8) -0.017(6) -0.009(6)
C127 0.069(12) 0.19(2) 0.100(15) -0.014(15) 0.007(11) -0.057(14)
C128 0.079(12) 0.105(15) 0.086(13) -0.026(11) -0.023(10) -0.031(11)
C129 0.041(7) 0.038(8) 0.054(8) -0.014(6) 0.015(6) 0.013(6)
C130 0.055(9) 0.081(11) 0.066(10) -0.005(9) 0.035(8) -0.001(8)
C131 0.044(8) 0.069(10) 0.077(11) -0.002(9) -0.002(7) 0.026(7)
C132 0.072(11) 0.079(12) 0.067(11) 0.000(9) 0.031(9) 0.002(9)
C133 0.075(12) 0.139(17) 0.069(12) -0.001(11) 0.041(10) -0.003(11)
C134 0.089(14) 0.17(2) 0.113(17) -0.023(15) 0.022(12) -0.083(15)
C140 0.033(7) 0.060(9) 0.037(7) 0.025(7) -0.022(6) -0.009(6)
C141 0.056(9) 0.062(10) 0.074(10) 0.037(8) -0.011(8) 0.012(8)
C142 0.068(10) 0.103(13) 0.038(9) 0.018(9) -0.026(7) -0.014(9)
C143 0.065(9) 0.016(6) 0.049(8) 0.002(6) 0.016(7) -0.009(6)
C144 0.057(9) 0.051(9) 0.079(11) -0.021(8) 0.015(8) -0.012(7)
C145 0.070(10) 0.043(9) 0.101(13) 0.003(9) 0.026(9) -0.001(8)
C146 0.055(9) 0.062(10) 0.039(8) -0.021(7) 0.008(7) 0.019(7)
C147 0.077(11) 0.068(11) 0.072(11) -0.028(9) -0.004(9) -0.007(9)
C148 0.052(9) 0.084(12) 0.059(10) -0.010(9) 0.020(8) 0.009(8)
C149 0.059(9) 0.065(11) 0.043(8) 0.014(8) -0.009(7) 0.005(8)
C150 0.082(11) 0.117(14) 0.021(7) -0.006(8) -0.010(7) 0.014(10)
C151 0.085(12) 0.101(15) 0.082(13) 0.043(11) 0.002(10) 0.029(11)
C152 0.051(8) 0.045(8) 0.049(8) 0.003(7) 0.027(7) 0.010(7)
C153 0.070(11) 0.070(11) 0.096(13) 0.000(10) 0.040(10) -0.001(9)
C154 0.080(12) 0.072(12) 0.104(14) 0.034(10) 0.022(10) 0.035(9)
C155 0.24(3) 0.097(16) 0.050(12) -0.001(12) 0.021(15) 0.101(18)
C156 0.55(7) 0.11(2) 0.081(17) -0.031(15) -0.07(3) -0.12(3)
C157 0.17(2) 0.22(3) 0.037(10) 0.000(14) 0.037(12) 0.097(19)
C158 0.100(12) 0.024(8) 0.050(9) 0.008(7) 0.007(8) -0.014(8)
C159 0.142(19) 0.075(14) 0.16(2) 0.008(14) -0.040(16) -0.065(13)
C160 0.20(2) 0.027(9) 0.089(13) 0.023(9) 0.059(13) 0.050(11)
Ti13 0.0182(10) 0.0336(12) 0.0389(12) -0.0074(10) 0.0046(9) -0.0029(9)
Ti14 0.0213(10) 0.0380(13) 0.0332(12) 0.0009(10) -0.0015(9) 0.0055(9)
Ti15 0.0241(10) 0.0369(13) 0.0283(11) -0.0077(10) 0.0022(9) -0.0027(9)
Ti16 0.0256(11) 0.0341(12) 0.0252(11) 0.0008(9) 0.0022(8) -0.0014(9)
Ti17 0.0207(10) 0.0218(11) 0.0314(11) -0.0005(9) 0.0036(8) -0.0011(8)
Ti18 0.0213(10) 0.0320(12) 0.0311(11) -0.0069(9) 0.0063(8) 0.0004(9)
Ti19 0.0175(10) 0.0285(12) 0.0311(11) -0.0042(9) 0.0041(8) -0.0011(8)
Ti20 0.0222(10) 0.0266(12) 0.0360(12) 0.0009(9) 0.0015(9) 0.0037(8)
Ti21 0.0260(10) 0.0285(12) 0.0302(11) 0.0027(9) 0.0053(9) -0.0001(9)
Ti22 0.0231(10) 0.0269(12) 0.0369(12) -0.0061(9) 0.0071(9) -0.0026(9)
Ti23 0.0187(10) 0.0289(12) 0.0353(12) -0.0038(9) 0.0057(8) 0.0021(8)
Ti24 0.0203(10) 0.0310(12) 0.0230(10) -0.0022(9) 0.0018(8) 0.0000(8)
O33 0.040(5) 0.064(6) 0.034(5) -0.015(4) -0.002(4) -0.001(4)
O34 0.028(4) 0.041(5) 0.037(5) -0.013(4) 0.010(3) 0.001(4)
O35 0.039(5) 0.036(5) 0.051(5) -0.012(4) 0.014(4) -0.009(4)
O36 0.023(4) 0.042(5) 0.058(5) -0.015(4) 0.007(4) -0.006(4)
O37 0.046(5) 0.051(6) 0.029(4) 0.009(4) 0.001(4) 0.000(4)
O38 0.020(4) 0.035(5) 0.041(5) -0.002(4) 0.005(3) -0.009(3)
O39 0.043(5) 0.022(4) 0.052(5) 0.002(4) 0.012(4) -0.009(4)
O40 0.031(4) 0.046(5) 0.034(5) -0.014(4) -0.004(4) -0.001(4)
O41 0.029(4) 0.031(4) 0.033(4) -0.011(4) 0.006(3) 0.007(3)
O42 0.039(5) 0.041(5) 0.039(5) 0.013(4) 0.003(4) -0.005(4)
O43 0.026(4) 0.030(5) 0.048(5) 0.005(4) -0.003(4) 0.006(3)
O44 0.021(4) 0.022(4) 0.037(4) 0.002(3) 0.006(3) 0.000(3)
O45 0.021(4) 0.025(4) 0.032(4) 0.004(3) 0.009(3) 0.001(3)
O46 0.024(4) 0.023(4) 0.038(4) -0.003(3) 0.006(3) 0.003(3)
O47 0.010(3) 0.041(5) 0.034(4) 0.001(4) -0.004(3) 0.004(3)
O48 0.019(4) 0.023(4) 0.029(4) -0.001(3) 0.012(3) -0.003(3)
O49 0.020(4) 0.021(4) 0.027(4) 0.000(3) 0.004(3) -0.001(3)
O50 0.019(4) 0.025(4) 0.021(4) -0.005(3) 0.004(3) 0.002(3)
O51 0.019(4) 0.022(4) 0.033(4) -0.005(3) 0.006(3) 0.000(3)
O52 0.013(3) 0.027(4) 0.027(4) 0.000(3) -0.004(3) 0.002(3)
O53 0.020(4) 0.023(4) 0.028(4) -0.001(3) 0.005(3) 0.000(3)
O54 0.019(4) 0.031(4) 0.041(5) -0.004(4) 0.002(3) 0.002(3)
O55 0.034(5) 0.065(6) 0.061(6) 0.016(5) -0.006(4) 0.007(4)
O56 0.032(4) 0.032(4) 0.026(4) -0.003(3) 0.004(3) -0.002(3)
O57 0.017(4) 0.044(5) 0.032(4) -0.008(4) 0.007(3) -0.004(3)
O58 0.014(3) 0.026(4) 0.038(4) -0.008(3) 0.006(3) -0.004(3)
O59 0.022(4) 0.017(4) 0.030(4) 0.004(3) 0.009(3) 0.001(3)
O60 0.025(4) 0.023(4) 0.027(4) 0.006(3) 0.006(3) 0.009(3)
O61 0.012(4) 0.036(5) 0.049(5) -0.004(4) -0.001(3) 0.005(3)
O62 0.020(4) 0.025(4) 0.049(5) -0.006(4) 0.005(3) -0.007(3)
O63 0.014(4) 0.048(5) 0.027(4) 0.005(4) 0.000(3) 0.003(3)
O64 0.018(4) 0.037(5) 0.047(5) -0.005(4) 0.015(3) 0.000(3)
C51 0.051(9) 0.063(10) 0.073(11) -0.006(9) 0.001(8) -0.038(8)
C52 0.059(10) 0.066(11) 0.137(16) -0.019(11) 0.040(10) -0.007(9)
C53 0.044(9) 0.073(12) 0.17(2) -0.026(13) 0.011(11) -0.029(9)
C54 0.031(7) 0.057(9) 0.033(7) 0.003(6) -0.011(5) -0.008(6)
C55 0.029(7) 0.081(12) 0.087(11) 0.011(9) -0.002(7) 0.010(7)
C56 0.073(10) 0.065(11) 0.058(10) -0.018(8) -0.024(8) 0.000(8)
C57 0.064(10) 0.047(9) 0.068(11) 0.026(8) 0.004(8) 0.013(8)
C58 0.121(15) 0.065(11) 0.059(10) 0.028(9) -0.008(10) -0.011(11)
C59 0.085(12) 0.127(16) 0.042(9) -0.004(10) -0.008(8) -0.016(11)
C60 0.065(9) 0.048(9) 0.037(8) -0.015(7) -0.005(7) 0.001(7)
C61 0.095(13) 0.056(11) 0.107(14) -0.035(10) -0.027(11) -0.019(10)
C62 0.098(13) 0.105(14) 0.044(9) 0.008(9) -0.012(9) 0.020(11)
C63 0.072(10) 0.035(8) 0.072(11) -0.009(8) 0.021(8) -0.015(7)
C64 0.105(14) 0.034(9) 0.148(17) 0.042(11) 0.019(13) 0.016(9)
C65 0.16(2) 0.069(13) 0.117(17) -0.040(12) 0.015(15) -0.010(13)
C66 0.058(9) 0.047(9) 0.043(8) -0.019(7) 0.012(7) 0.014(7)
C67 0.091(12) 0.059(11) 0.067(11) -0.018(9) -0.012(9) -0.016(9)
C68 0.081(11) 0.080(12) 0.042(9) 0.005(8) 0.008(8) 0.000(9)
C69 0.075(11) 0.063(11) 0.057(10) 0.022(9) 0.007(8) 0.009(9)
C70 0.16(2) 0.15(2) 0.083(14) 0.042(14) 0.018(13) -0.082(17)
C71 0.23(3) 0.129(18) 0.047(11) 0.018(11) 0.045(13) 0.102(18)
C72 0.040(7) 0.022(7) 0.050(8) -0.005(6) 0.015(6) 0.015(5)
C73 0.029(7) 0.050(9) 0.109(13) 0.002(9) -0.005(8) 0.015(6)
C74 0.070(10) 0.033(8) 0.111(13) 0.010(8) 0.030(10) 0.009(7)
C75 0.051(9) 0.044(9) 0.098(13) 0.008(9) 0.017(9) -0.009(7)
C76 0.102(13) 0.040(9) 0.107(14) -0.023(9) 0.019(11) 0.002(9)
C77 0.135(16) 0.074(12) 0.064(11) 0.007(10) 0.023(11) -0.016(11)
C78 0.024(7) 0.066(10) 0.066(9) -0.009(8) -0.013(6) 0.013(6)
C79 0.075(12) 0.117(15) 0.098(13) -0.069(12) -0.050(10) 0.025(11)
C80 0.019(7) 0.093(13) 0.170(19) 0.000(13) -0.006(9) 0.019(8)
C81 0.058(12) 0.30(4) 0.096(15) 0.111(17) -0.001(12) 0.014(17)
C82 0.20(3) 0.27(4) 0.046(12) 0.036(18) -0.052(16) -0.08(3)
C83 0.170(16) 0.141(15) 0.128(15) 0.048(13) 0.046(13) 0.043(14)
C84 0.045(8) 0.032(7) 0.053(8) 0.003(6) 0.010(6) 0.011(6)
C85 0.085(11) 0.039(9) 0.089(12) -0.016(8) 0.033(9) 0.000(8)
C86 0.055(10) 0.064(11) 0.118(15) 0.005(10) 0.008(10) 0.021(8)
C92 0.027(7) 0.067(10) 0.053(8) -0.020(7) 0.017(6) 0.005(6)
C93 0.077(12) 0.107(15) 0.064(11) -0.045(10) -0.031(9) 0.001(11)
C94 0.109(16) 0.26(3) 0.053(12) -0.013(15) -0.056(11) 0.032(18)
C95 0.113(17) 0.16(2) 0.21(3) -0.11(2) 0.055(18) -0.088(17)
C96 0.052(8) 0.051(9) 0.045(8) -0.028(7) 0.000(7) -0.002(7)
C97 0.079(12) 0.134(17) 0.046(10) -0.032(11) 0.022(9) -0.014(11)
C98 0.061(9) 0.052(9) 0.074(11) -0.034(8) -0.002(8) 0.005(8)
C99 0.048(8) 0.060(9) 0.058(9) -0.020(8) 0.039(7) -0.024(7)
C100 0.079(11) 0.088(13) 0.063(11) 0.006(10) 0.038(9) -0.012(10)
C101 0.044(8) 0.090(12) 0.073(11) -0.023(9) 0.034(8) -0.004(8)
C102 0.042(9) 0.059(10) 0.124(15) -0.039(10) 0.026(9) -0.031(8)
C103 0.105(15) 0.090(14) 0.17(2) -0.075(14) 0.050(14) -0.056(12)
C104 0.098(15) 0.085(15) 0.21(3) -0.013(15) 0.071(16) -0.032(12)
I6 0.238(2) 0.1239(14) 0.1138(13) -0.0169(11) 0.0393(13) 0.0763(14)
I7 0.1302(11) 0.1192(11) 0.0810(9) -0.0325(8) -0.0207(8) 0.0852(10)
I8 0.1312(12) 0.1325(13) 0.1019(11) -0.0465(10) -0.0203(9) 0.0450(10)
I3 0.317(3) 0.1246(15) 0.204(2) -0.0672(14) 0.191(2) -0.0925(17)
I4 0.1494(13) 0.1257(12) 0.0817(9) -0.0110(9) 0.0414(9) -0.0562(10)
I5 0.1376(15) 0.1520(17) 0.200(2) 0.0286(14) 0.0507(14) -0.0098(12)
I11 0.0765(7) 0.0853(8) 0.0572(7) -0.0063(6) -0.0018(5) 0.0029(6)
I12 0.0657(6) 0.0656(7) 0.0531(6) -0.0031(5) 0.0075(5) 0.0314(5)
I13 0.0948(9) 0.0828(9) 0.1175(10) 0.0281(8) 0.0447(8) 0.0405(7)
I17 0.0783(8) 0.1066(10) 0.0875(9) 0.0021(7) 0.0053(7) 0.0296(7)
I18 0.0564(6) 0.0767(7) 0.0684(7) 0.0060(6) 0.0183(5) -0.0015(5)
I19 0.1048(10) 0.0885(9) 0.1361(12) 0.0071(9) 0.0728(9) 0.0072(8)
I14 0.0598(6) 0.0686(7) 0.0854(8) 0.0101(6) -0.0118(6) -0.0056(5)
I15 0.0486(5) 0.0690(7) 0.0672(7) 0.0192(5) 0.0022(5) -0.0172(5)
I16 0.0845(8) 0.0957(10) 0.0969(9) 0.0033(8) 0.0337(7) -0.0163(7)
I1 0.308(3) 0.1415(18) 0.186(2) -0.0576(16) -0.042(2) 0.083(2)
I2 0.255(3) 0.135(2) 0.1116(18) -0.0457(16) -0.055(2) 0.086(2)
I9 0.189(2) 0.1021(15) 0.1104(15) -0.0625(12) 0.0966(15) -0.0875(15)
I10 0.293(3) 0.1184(13) 0.209(2) -0.0973(14) 0.192(2) -0.1089(15)

loop_
_atom_type_symbol
_atom_type_description
_atom_type_scat_dispersion_real
_atom_type_scat_dispersion_imag
_atom_type_scat_source
C C 0.0033 0.0016 'International Tables Vol C Tables 4.2.6.8 and 6.1.1.4'
H H 0.0000 0.0000 'International Tables Vol C Tables 4.2.6.8 and 6.1.1.4'
I I -0.4742 1.8119 'International Tables Vol C Tables 4.2.6.8 and 6.1.1.4'
O O 0.0106 0.0060 'International Tables Vol C Tables 4.2.6.8 and 6.1.1.4'
Ti Ti 0.2776 0.4457 'International Tables Vol C Tables 4.2.6.8 and 6.1.1.4'

loop_
_geom_angle_atom_site_label_1
_geom_angle_atom_site_label_2
_geom_angle_atom_site_label_3
_geom_angle
_geom_angle_site_symmetry_1
_geom_angle_site_symmetry_3
Ti2 Ti1 Ti10 118.30(10) . .
Ti2 Ti1 Ti12 73.50(8) . .
Ti10 Ti1 Ti12 73.19(8) . .
O79 Ti1 Ti2 41.0(2) . .
O79 Ti1 Ti10 120.2(2) . .
O79 Ti1 Ti12 113.1(3) . .
O79 Ti1 O81 139.9(4) . .
O79 Ti1 O87 94.8(4) . .
O79 Ti1 O89 79.9(3) . .
O80 Ti1 Ti2 119.9(3) . .
O80 Ti1 Ti10 121.0(4) . .
O80 Ti1 Ti12 115.3(4) . .
O80 Ti1 O79 109.3(4) . .
O80 Ti1 O81 110.0(5) . .
O80 Ti1 O87 110.2(4) . .
O80 Ti1 O89 109.3(4) . .
O81 Ti1 Ti2 109.3(2) . .
O81 Ti1 Ti10 39.1(2) . .
O81 Ti1 Ti12 40.0(2) . .
O87 Ti1 Ti2 120.6(3) . .
O87 Ti1 Ti10 40.4(3) . .
O87 Ti1 Ti12 112.3(3) . .
O87 Ti1 O81 79.0(4) . .
O87 Ti1 O89 139.5(3) . .
O89 Ti1 Ti2 39.3(2) . .
O89 Ti1 Ti10 108.9(2) . .
O89 Ti1 Ti12 40.0(2) . .
O89 Ti1 O81 79.9(3) . .
Ti1 Ti2 Ti3 119.28(9) . .
Ti1 Ti2 Ti4 73.77(8) . .
Ti3 Ti2 Ti4 73.34(8) . .
O74 Ti2 Ti1 109.1(2) . .
O74 Ti2 Ti3 38.9(2) . .
O74 Ti2 Ti4 39.6(2) . .
O74 Ti2 O79 79.8(3) . .
O75 Ti2 Ti1 118.8(3) . .
O75 Ti2 Ti3 120.8(3) . .
O75 Ti2 Ti4 113.5(3) . .
O75 Ti2 O74 109.7(4) . .
O75 Ti2 O79 108.3(4) . .
O75 Ti2 O89 109.3(4) . .
O75 Ti2 O91 110.4(4) . .
O79 Ti2 Ti1 38.8(3) . .
O79 Ti2 Ti3 109.2(2) . .
O79 Ti2 Ti4 40.2(2) . .
O89 Ti2 Ti1 40.2(2) . .
O89 Ti2 Ti3 121.8(2) . .
O89 Ti2 Ti4 112.8(2) . .
O89 Ti2 O74 139.7(3) . .
O89 Ti2 O79 78.6(3) . .
O91 Ti2 Ti1 121.7(2) . .
O91 Ti2 Ti3 41.2(2) . .
O91 Ti2 Ti4 113.3(2) . .
O91 Ti2 O74 79.7(3) . .
O91 Ti2 O79 140.4(3) . .
O91 Ti2 O89 96.2(3) . .
Ti2 Ti3 Ti5 72.83(8) . .
Ti8 Ti3 Ti2 119.06(10) . .
Ti8 Ti3 Ti5 74.02(8) . .
O65 Ti3 Ti2 120.5(3) . .
O65 Ti3 Ti5 115.9(3) . .
O65 Ti3 Ti8 119.7(3) . .
O65 Ti3 O71 108.2(4) . .
O65 Ti3 O74 109.6(4) . .
O65 Ti3 O91 110.2(4) . .
O65 Ti3 O94 109.9(4) . .
O71 Ti3 Ti2 121.6(3) . .
O71 Ti3 Ti5 113.6(3) . .
O71 Ti3 Ti8 40.9(2) . .
O71 Ti3 O91 140.7(4) . .
O71 Ti3 O94 79.9(3) . .
O74 Ti3 Ti2 40.6(2) . .
O74 Ti3 Ti5 112.1(3) . .
O74 Ti3 Ti8 121.0(2) . .
O74 Ti3 O71 95.5(3) . .
O74 Ti3 O91 79.5(3) . .
O74 Ti3 O94 139.7(4) . .
O91 Ti3 Ti2 39.2(2) . .
O91 Ti3 Ti5 39.3(2) . .
O91 Ti3 Ti8 109.4(2) . .
O94 Ti3 Ti2 109.0(2) . .
O94 Ti3 Ti5 40.2(2) . .
O94 Ti3 Ti8 39.4(2) . .
O94 Ti3 O91 79.5(3) . .
Ti2 Ti4 Ti6 109.20(10) . .
Ti2 Ti4 Ti7 109.45(9) . .
Ti6 Ti4 Ti7 60.12(8) . .
O74 Ti4 Ti2 38.9(2) . .
O74 Ti4 Ti6 123.5(2) . .
O74 Ti4 Ti7 85.7(2) . .
O74 Ti4 O79 78.2(3) . .
O79 Ti4 Ti2 39.3(2) . .
O79 Ti4 Ti6 85.6(2) . .
O79 Ti4 Ti7 124.2(2) . .
O88 Ti4 Ti2 97.8(3) . .
O88 Ti4 Ti6 138.8(3) . .
O88 Ti4 Ti7 138.0(3) . .
O88 Ti4 O74 97.2(4) . .
O88 Ti4 O79 97.2(4) . .
O88 Ti4 O90 98.8(4) . .
O88 Ti4 O92 175.3(4) . .
O88 Ti4 O95 99.0(4) . .
O90 Ti4 Ti2 128.8(3) . .
O90 Ti4 Ti6 88.2(3) . .
O90 Ti4 Ti7 39.2(2) . .
O90 Ti4 O74 90.9(3) . .
O90 Ti4 O79 161.7(3) . .
O92 Ti4 Ti2 86.9(2) . .
O92 Ti4 Ti6 38.7(2) . .
O92 Ti4 Ti7 38.7(2) . .
O92 Ti4 O74 86.2(3) . .
O92 Ti4 O79 86.7(3) . .
O92 Ti4 O90 77.8(3) . .
O92 Ti4 O95 78.2(4) . .
O95 Ti4 Ti2 128.8(3) . .
O95 Ti4 Ti6 39.7(3) . .
O95 Ti4 Ti7 88.4(3) . .
O95 Ti4 O74 161.3(4) . .
O95 Ti4 O79 90.6(4) . .
O95 Ti4 O90 95.6(4) . .
Ti3 Ti5 Ti11 108.84(9) . .
Ti3 Ti5 Ti12 109.50(9) . .
Ti12 Ti5 Ti11 59.83(7) . .
O67 Ti5 Ti3 97.8(3) . .
O67 Ti5 Ti11 137.8(3) . .
O67 Ti5 Ti12 139.4(3) . .
O67 Ti5 O68 98.4(4) . .
O67 Ti5 O70 99.8(4) . .
O67 Ti5 O91 96.9(4) . .
O67 Ti5 O93 175.0(4) . .
O67 Ti5 O94 96.0(4) . .
O68 Ti5 Ti3 128.5(3) . .
O68 Ti5 Ti11 39.4(2) . .
O68 Ti5 Ti12 87.8(2) . .
O68 Ti5 O94 90.9(3) . .
O70 Ti5 Ti3 130.3(2) . .
O70 Ti5 Ti11 87.5(2) . .
O70 Ti5 Ti12 39.6(2) . .
O70 Ti5 O68 94.1(3) . .
O70 Ti5 O94 162.5(3) . .
O91 Ti5 Ti3 39.3(2) . .
O91 Ti5 Ti11 124.5(2) . .
O91 Ti5 Ti12 86.7(2) . .
O91 Ti5 O68 162.0(3) . .
O91 Ti5 O70 92.5(3) . .
O91 Ti5 O94 78.1(3) . .
O93 Ti5 Ti3 87.1(2) . .
O93 Ti5 Ti11 38.5(2) . .
O93 Ti5 Ti12 38.2(2) . .
O93 Ti5 O68 77.7(3) . .
O93 Ti5 O70 77.5(3) . .
O93 Ti5 O91 87.5(3) . .
O93 Ti5 O94 87.2(3) . .
O94 Ti5 Ti3 38.8(2) . .
O94 Ti5 Ti11 85.8(2) . .
O94 Ti5 Ti12 124.1(2) . .
Ti4 Ti6 Ti7 60.18(8) . .
Ti4 Ti6 Ti10 109.23(9) . .
Ti10 Ti6 Ti7 109.59(10) . .
O83 Ti6 Ti4 124.8(3) . .
O83 Ti6 Ti7 86.8(3) . .
O83 Ti6 Ti10 39.1(2) . .
O84 Ti6 Ti4 137.2(3) . .
O84 Ti6 Ti7 138.4(4) . .
O84 Ti6 Ti10 98.5(4) . .
O84 Ti6 O83 97.2(4) . .
O84 Ti6 O86 99.3(4) . .
O84 Ti6 O87 96.2(4) . .
O84 Ti6 O92 174.6(5) . .
O84 Ti6 O95 98.2(4) . .
O86 Ti6 Ti4 87.6(3) . .
O86 Ti6 Ti7 39.1(3) . .
O86 Ti6 Ti10 129.7(3) . .
O86 Ti6 O83 92.1(4) . .
O86 Ti6 O87 162.3(4) . .
O87 Ti6 Ti4 86.7(3) . .
O87 Ti6 Ti7 124.8(2) . .
O87 Ti6 Ti10 38.5(3) . .
O87 Ti6 O83 77.6(4) . .
O92 Ti6 Ti4 38.8(2) . .
O92 Ti6 Ti7 38.7(2) . .
O92 Ti6 Ti10 86.9(2) . .
O92 Ti6 O83 87.4(3) . .
O92 Ti6 O86 77.6(3) . .
O92 Ti6 O87 87.5(3) . .
O92 Ti6 O95 77.7(4) . .
O95 Ti6 Ti4 39.1(3) . .
O95 Ti6 Ti7 87.9(3) . .
O95 Ti6 Ti10 128.5(3) . .
O95 Ti6 O83 161.9(3) . .
O95 Ti6 O86 94.7(4) . .
O95 Ti6 O87 91.4(4) . .
Ti6 Ti7 Ti4 59.70(8) . .
Ti8 Ti7 Ti4 108.83(9) . .
Ti8 Ti7 Ti6 108.78(10) . .
O71 Ti7 Ti4 86.3(2) . .
O71 Ti7 Ti6 123.7(2) . .
O71 Ti7 Ti8 38.5(2) . .
O71 Ti7 O72 77.5(3) . .
O72 Ti7 Ti4 123.1(2) . .
O72 Ti7 Ti6 85.3(3) . .
O72 Ti7 Ti8 39.0(3) . .
O86 Ti7 Ti4 87.5(3) . .
O86 Ti7 Ti6 39.6(3) . .
O86 Ti7 Ti8 129.3(3) . .
O86 Ti7 O71 161.7(4) . .
O86 Ti7 O72 91.5(4) . .
O86 Ti7 O90 94.7(4) . .
O90 Ti7 Ti4 39.0(3) . .
O90 Ti7 Ti6 87.7(3) . .
O90 Ti7 Ti8 128.4(3) . .
O90 Ti7 O71 91.3(3) . .
O90 Ti7 O72 160.4(3) . .
O92 Ti7 Ti4 38.6(2) . .
O92 Ti7 Ti6 38.4(2) . .
O92 Ti7 Ti8 86.3(2) . .
O92 Ti7 O71 86.7(3) . .
O92 Ti7 O72 85.8(3) . .
O92 Ti7 O86 77.8(4) . .
O92 Ti7 O90 77.4(3) . .
O96 Ti7 Ti4 139.4(3) . .
O96 Ti7 Ti6 140.3(4) . .
O96 Ti7 Ti8 96.3(3) . .
O96 Ti7 O71 95.1(4) . .
O96 Ti7 O72 96.5(4) . .
O96 Ti7 O86 100.8(4) . .
O96 Ti7 O90 100.5(4) . .
O96 Ti7 O92 177.3(4) . .
Ti3 Ti8 Ti7 73.33(8) . .
Ti3 Ti8 Ti9 118.59(10) . .
Ti9 Ti8 Ti7 73.53(9) . .
O66 Ti8 Ti3 119.6(4) . .
O66 Ti8 Ti7 115.2(3) . .
O66 Ti8 Ti9 121.0(4) . .
O66 Ti8 O71 109.2(4) . .
O66 Ti8 O72 110.6(4) . .
O66 Ti8 O73 109.8(4) . .
O66 Ti8 O94 108.8(4) . .
O71 Ti8 Ti3 39.4(2) . .
O71 Ti8 Ti7 39.5(3) . .
O71 Ti8 Ti9 108.9(3) . .
O71 Ti8 O72 79.8(3) . .
O72 Ti8 Ti3 109.1(2) . .
O72 Ti8 Ti7 40.3(2) . .
O72 Ti8 Ti9 38.7(2) . .
O73 Ti8 Ti3 121.0(2) . .
O73 Ti8 Ti7 113.2(3) . .
O73 Ti8 Ti9 41.0(3) . .
O73 Ti8 O71 140.1(4) . .
O73 Ti8 O72 79.2(4) . .
O94 Ti8 Ti3 40.9(2) . .
O94 Ti8 Ti7 112.9(2) . .
O94 Ti8 Ti9 120.9(3) . .
O94 Ti8 O71 79.9(3) . .
O94 Ti8 O72 139.8(3) . .
O94 Ti8 O73 95.2(3) . .
Ti8 Ti9 Ti11 73.57(8) . .
Ti10 Ti9 Ti8 119.27(9) . .
Ti10 Ti9 Ti11 73.37(8) . .
O72 Ti9 Ti8 41.0(3) . .
O72 Ti9 Ti10 121.6(3) . .
O72 Ti9 Ti11 113.2(3) . .
O72 Ti9 O73 79.9(4) . .
O72 Ti9 O78 139.9(3) . .
O72 Ti9 O83 95.8(4) . .
O73 Ti9 Ti8 39.3(2) . .
O73 Ti9 Ti10 109.3(2) . .
O73 Ti9 Ti11 39.9(2) . .
O78 Ti9 Ti8 108.7(3) . .
O78 Ti9 Ti10 39.3(3) . .
O78 Ti9 Ti11 39.3(3) . .
O78 Ti9 O73 79.1(3) . .
O83 Ti9 Ti8 122.0(3) . .
O83 Ti9 Ti10 41.2(3) . .
O83 Ti9 Ti11 113.4(3) . .
O83 Ti9 O73 141.0(3) . .
O83 Ti9 O78 80.1(4) . .
O85 Ti9 Ti8 119.9(4) . .
O85 Ti9 Ti10 119.8(4) . .
O85 Ti9 Ti11 113.9(3) . .
O85 Ti9 O72 109.8(4) . .
O85 Ti9 O73 108.6(4) . .
O85 Ti9 O78 109.1(4) . .
O85 Ti9 O83 109.2(4) . .
Ti1 Ti10 Ti6 73.62(9) . .
Ti9 Ti10 Ti1 119.13(11) . .
Ti9 Ti10 Ti6 73.29(9) . .
O78 Ti10 Ti1 120.7(2) . .
O78 Ti10 Ti6 112.5(3) . .
O78 Ti10 Ti9 40.7(2) . .
O78 Ti10 O81 95.7(3) . .
O78 Ti10 O83 79.7(4) . .
O78 Ti10 O87 139.6(4) . .
O81 Ti10 Ti1 40.6(3) . .
O81 Ti10 Ti6 113.0(3) . .
O81 Ti10 Ti9 121.9(3) . .
O81 Ti10 O83 141.1(4) . .
O81 Ti10 O87 79.7(4) . .
O82 Ti10 Ti1 119.7(4) . .
O82 Ti10 Ti6 115.4(4) . .
O82 Ti10 Ti9 120.4(4) . .
O82 Ti10 O78 110.1(5) . .
O82 Ti10 O81 108.5(4) . .
O82 Ti10 O83 109.4(4) . .
O82 Ti10 O87 109.4(5) . .
O83 Ti10 Ti1 109.7(3) . .
O83 Ti10 Ti6 39.9(3) . .
O83 Ti10 Ti9 39.4(3) . .
O87 Ti10 Ti1 39.6(2) . .
O87 Ti10 Ti6 39.7(3) . .
O87 Ti10 Ti9 109.0(3) . .
O87 Ti10 O83 79.6(4) . .
Ti9 Ti11 Ti5 109.19(9) . .
Ti9 Ti11 Ti12 109.08(9) . .
Ti12 Ti11 Ti5 60.08(7) . .
O68 Ti11 Ti5 39.7(2) . .
O68 Ti11 Ti9 129.2(3) . .
O68 Ti11 Ti12 88.2(2) . .
O68 Ti11 O73 91.6(4) . .
O68 Ti11 O76 95.4(3) . .
O73 Ti11 Ti5 86.4(2) . .
O73 Ti11 Ti9 39.0(3) . .
O73 Ti11 Ti12 124.5(2) . .
O76 Ti11 Ti5 88.5(2) . .
O76 Ti11 Ti9 128.5(3) . .
O76 Ti11 Ti12 39.6(2) . .
O76 Ti11 O73 162.0(3) . .
O77 Ti11 Ti5 139.5(3) . .
O77 Ti11 Ti9 98.2(3) . .
O77 Ti11 Ti12 137.0(3) . .
O77 Ti11 O68 99.8(4) . .
O77 Ti11 O73 97.7(4) . .
O77 Ti11 O76 97.4(4) . .
O77 Ti11 O78 96.5(4) . .
O77 Ti11 O93 174.4(4) . .
O78 Ti11 Ti5 123.6(2) . .
O78 Ti11 Ti9 38.5(2) . .
O78 Ti11 Ti12 85.9(2) . .
O78 Ti11 O68 161.5(3) . .
O78 Ti11 O73 77.5(3) . .
O78 Ti11 O76 91.2(3) . .
O93 Ti11 Ti5 38.4(2) . .
O93 Ti11 Ti9 87.1(2) . .
O93 Ti11 Ti12 38.4(2) . .
O93 Ti11 O68 77.9(3) . .
O93 Ti11 O73 87.5(3) . .
O93 Ti11 O76 77.8(3) . .
O93 Ti11 O78 86.6(3) . .
Ti1 Ti12 Ti5 109.26(9) . .
Ti1 Ti12 Ti11 109.69(9) . .
Ti11 Ti12 Ti5 60.09(7) . .
O6BA Ti12 Ti1 98.2(3) . .
O6BA Ti12 Ti5 136.1(3) . .
O6BA Ti12 Ti11 139.9(3) . .
O6BA Ti12 O70 97.0(4) . .
O6BA Ti12 O76 100.3(4) . .
O6BA Ti12 O81 98.3(4) . .
O6BA Ti12 O89 95.5(4) . .
O6BA Ti12 O93 173.8(4) . .
O70 Ti12 Ti1 129.3(2) . .
O70 Ti12 Ti5 39.1(2) . .
O70 Ti12 Ti11 87.3(2) . .
O70 Ti12 O89 92.0(3) . .
O76 Ti12 Ti1 129.1(2) . .
O76 Ti12 Ti5 88.4(2) . .
O76 Ti12 Ti11 39.5(2) . .
O76 Ti12 O70 94.7(3) . .
O76 Ti12 O81 91.4(3) . .
O76 Ti12 O89 161.9(3) . .
O81 Ti12 Ti1 39.1(2) . .
O81 Ti12 Ti5 124.7(2) . .
O81 Ti12 Ti11 86.8(2) . .
O81 Ti12 O70 162.2(3) . .
O81 Ti12 O89 77.6(3) . .
O89 Ti12 Ti1 38.6(2) . .
O89 Ti12 Ti5 86.2(2) . .
O89 Ti12 Ti11 124.3(2) . .
O93 Ti12 Ti1 87.4(2) . .
O93 Ti12 Ti5 38.4(2) . .
O93 Ti12 Ti11 38.6(2) . .
O93 Ti12 O70 77.3(3) . .
O93 Ti12 O76 78.0(3) . .
O93 Ti12 O81 87.7(3) . .
O93 Ti12 O89 87.1(3) . .
C5 O6BA Ti12 164.7(11) . .
C39 O65 Ti3 171.3(14) . .
C48 O66 Ti8 160.0(15) . .
C33 O67 Ti5 170.4(13) . .
Ti11 O68 Ti5 100.9(4) . .
C15 O68 Ti5 125.5(8) . .
C15 O68 Ti11 133.3(8) . .
Ti5 O70 Ti12 101.3(3) . .
C1 O70 Ti5 133.1(8) . .
C1 O70 Ti12 125.3(8) . .
Ti3 O71 Ti7 134.7(4) . .
Ti3 O71 Ti8 99.7(4) . .
Ti8 O71 Ti7 101.9(4) . .
Ti8 O72 Ti7 100.7(4) . .
Ti9 O72 Ti7 135.6(5) . .
Ti9 O72 Ti8 100.4(4) . .
Ti8 O73 Ti9 99.7(4) . .
Ti8 O73 Ti11 135.0(4) . .
Ti9 O73 Ti11 101.2(4) . .
Ti2 O74 Ti4 101.5(4) . .
Ti3 O74 Ti2 100.5(3) . .
Ti3 O74 Ti4 135.9(4) . .
C1GA O75 Ti2 172.5(10) . .
Ti11 O76 Ti12 100.8(4) . .
C9 O76 Ti11 126.6(7) . .
C9 O76 Ti12 131.5(8) . .
C18 O77 Ti11 168.9(10) . .
Ti9 O78 Ti11 102.2(4) . .
Ti10 O78 Ti9 100.0(4) . .
Ti10 O78 Ti11 135.6(4) . .
Ti1 O79 Ti2 100.2(4) . .
Ti1 O79 Ti4 136.4(4) . .
Ti2 O79 Ti4 100.5(4) . .
C12 O80 Ti1 165.9(12) . .
Ti1 O81 Ti12 101.0(3) . .
Ti10 O81 Ti1 100.3(4) . .
Ti10 O81 Ti12 134.1(4) . .
C21 O82 Ti10 170.6(17) . .
Ti9 O83 Ti6 134.0(5) . .
Ti9 O83 Ti10 99.4(4) . .
Ti10 O83 Ti6 101.0(4) . .
C24 O84 Ti6 169.1(14) . .
C27 O85 Ti9 154.4(11) . .
Ti7 O86 Ti6 101.3(4) . .
C30 O86 Ti6 125.4(11) . .
C30 O86 Ti7 131.7(11) . .
Ti1 O87 Ti6 134.5(5) . .
Ti1 O87 Ti10 100.0(4) . .
Ti10 O87 Ti6 101.8(4) . .
C0GA O88 Ti4 165.5(8) . .
Ti1 O89 Ti12 101.5(3) . .
Ti2 O89 Ti1 100.5(4) . .
Ti2 O89 Ti12 134.1(4) . .
Ti4 O90 Ti7 101.8(4) . .
C42 O90 Ti4 126.3(7) . .
C42 O90 Ti7 130.6(8) . .
Ti2 O91 Ti3 99.6(3) . .
Ti2 O91 Ti5 134.6(4) . .
Ti5 O91 Ti3 101.4(3) . .
Ti4 O92 Ti7 102.7(4) . .
Ti6 O92 Ti4 102.5(4) . .
Ti6 O92 Ti7 102.9(3) . .
Ti5 O93 Ti11 103.1(4) . .
Ti12 O93 Ti5 103.4(3) . .
Ti12 O93 Ti11 103.0(3) . .
Ti3 O94 Ti5 100.9(3) . .
Ti8 O94 Ti3 99.7(4) . .
Ti8 O94 Ti5 135.3(4) . .
Ti4 O95 Ti6 101.2(4) . .
C36 O95 Ti4 124.9(12) . .
C36 O95 Ti6 133.8(12) . .
C45 O96 Ti7 157.2(12) . .
O88 C0GA H0GA 108.5 . .
O88 C0GA C6AA 108.9(11) . .
O88 C0GA C8BA 109.0(10) . .
C6AA C0GA H0GA 108.5 . .
C6AA C0GA C8BA 113.4(12) . .
C8BA C0GA H0GA 108.5 . .
O70 C1 H1 105.8 . .
O70 C1 C2 107.4(13) . .
O70 C1 C3 109.0(13) . .
C2 C1 H1 105.8 . .
C3 C1 H1 105.8 . .
C3 C1 C2 122.0(15) . .
O75 C1GA H1GA 106.9 . .
O75 C1GA C8CA 111.2(13) . .
O75 C1GA C9AA 110.8(13) . .
C8CA C1GA H1GA 106.9 . .
C9AA C1GA H1GA 106.9 . .
C9AA C1GA C8CA 113.6(14) . .
C1 C2 H2A 109.5 . .
C1 C2 H2B 109.5 . .
C1 C2 H2C 109.5 . .
H2A C2 H2B 109.5 . .
H2A C2 H2C 109.5 . .
H2B C2 H2C 109.5 . .
C1 C3 H3A 109.5 . .
C1 C3 H3B 109.5 . .
C1 C3 H3C 109.5 . .
H3A C3 H3B 109.5 . .
H3A C3 H3C 109.5 . .
H3B C3 H3C 109.5 . .
H4A C4 H4B 109.5 . .
H4A C4 H4C 109.5 . .
H4B C4 H4C 109.5 . .
C5 C4 H4A 109.5 . .
C5 C4 H4B 109.5 . .
C5 C4 H4C 109.5 . .
O6BA C5 C4 114.3(14) . .
O6BA C5 H5C 108.5 . .
O6BA C5 H5B 97.7 . .
O6BA C5 H5A 93.1 . .
O6BA C5 C8 125(3) . .
C4 C5 H5C 108.5 . .
C4 C5 H5B 97.7 . .
C4 C5 H5A 93.1 . .
C6 C5 O6BA 110(2) . .
C6 C5 C4 107(3) . .
C6 C5 H5C 108.5 . .
C7 C5 O6BA 124(4) . .
C7 C5 C4 117(4) . .
C7 C5 H5B 97.7 . .
C8 C5 C4 120(3) . .
C8 C5 H5A 93.1 . .
C5 C6 H6A 109.5 . .
C5 C6 H6B 109.5 . .
C5 C6 H6C 109.5 . .
H6A C6 H6B 109.5 . .
H6A C6 H6C 109.5 . .
H6B C6 H6C 109.5 . .
C0GA C6AA H6AA 109.5 . .
C0GA C6AA H6AB 109.5 . .
C0GA C6AA H6AC 109.5 . .
H6AA C6AA H6AB 109.5 . .
H6AA C6AA H6AC 109.5 . .
H6AB C6AA H6AC 109.5 . .
C5 C7 H7A 109.5 . .
C5 C7 H7B 109.5 . .
C5 C7 H7C 109.5 . .
H7A C7 H7B 109.5 . .
H7A C7 H7C 109.5 . .
H7B C7 H7C 109.5 . .
C5 C8 H8A 109.5 . .
C5 C8 H8B 109.5 . .
C5 C8 H8C 109.5 . .
H8A C8 H8B 109.5 . .
H8A C8 H8C 109.5 . .
H8B C8 H8C 109.5 . .
C0GA C8BA H8BA 109.5 . .
C0GA C8BA H8BB 109.5 . .
C0GA C8BA H8BC 109.5 . .
H8BA C8BA H8BB 109.5 . .
H8BA C8BA H8BC 109.5 . .
H8BB C8BA H8BC 109.5 . .
C1GA C8CA H8CA 109.5 . .
C1GA C8CA H8CB 109.5 . .
C1GA C8CA H8CC 109.5 . .
H8CA C8CA H8CB 109.5 . .
H8CA C8CA H8CC 109.5 . .
H8CB C8CA H8CC 109.5 . .
O76 C9 H9 108.2 . .
O76 C9 C10 109.0(11) . .
O76 C9 C11 109.3(12) . .
C10 C9 H9 108.2 . .
C11 C9 H9 108.2 . .
C11 C9 C10 113.9(13) . .
C1GA C9AA H9AA 109.5 . .
C1GA C9AA H9AB 109.5 . .
C1GA C9AA H9AC 109.5 . .
H9AA C9AA H9AB 109.5 . .
H9AA C9AA H9AC 109.5 . .
H9AB C9AA H9AC 109.5 . .
C9 C10 H10A 109.5 . .
C9 C10 H10B 109.5 . .
C9 C10 H10C 109.5 . .
H10A C10 H10B 109.5 . .
H10A C10 H10C 109.5 . .
H10B C10 H10C 109.5 . .
C9 C11 H11A 109.5 . .
C9 C11 H11B 109.5 . .
C9 C11 H11C 109.5 . .
H11A C11 H11B 109.5 . .
H11A C11 H11C 109.5 . .
H11B C11 H11C 109.5 . .
O80 C12 H12 94.1 . .
O80 C12 C13 114.1(16) . .
C13 C12 H12 94.1 . .
C14 C12 O80 119.0(19) . .
C14 C12 H12 94.1 . .
C14 C12 C13 125(2) . .
C12 C13 H13A 109.5 . .
C12 C13 H13B 109.5 . .
C12 C13 H13C 109.5 . .
H13A C13 H13B 109.5 . .
H13A C13 H13C 109.5 . .
H13B C13 H13C 109.5 . .
C12 C14 H14A 109.5 . .
C12 C14 H14B 109.5 . .
C12 C14 H14C 109.5 . .
H14A C14 H14B 109.5 . .
H14A C14 H14C 109.5 . .
H14B C14 H14C 109.5 . .
O68 C15 H15 108.2 . .
O68 C15 C16 106.9(13) . .
O68 C15 C17 111.9(13) . .
C16 C15 H15 108.2 . .
C17 C15 H15 108.2 . .
C17 C15 C16 113.2(15) . .
C15 C16 H16A 109.5 . .
C15 C16 H16B 109.5 . .
C15 C16 H16C 109.5 . .
H16A C16 H16B 109.5 . .
H16A C16 H16C 109.5 . .
H16B C16 H16C 109.5 . .
C15 C17 H17A 109.5 . .
C15 C17 H17B 109.5 . .
C15 C17 H17C 109.5 . .
H17A C17 H17B 109.5 . .
H17A C17 H17C 109.5 . .
H17B C17 H17C 109.5 . .
O77 C18 H18 110.3 . .
O77 C18 C19 105.6(16) . .
O77 C18 C20 105.2(18) . .
C19 C18 H18 110.3 . .
C19 C18 C20 114.8(18) . .
C20 C18 H18 110.3 . .
C18 C19 H19A 109.5 . .
C18 C19 H19B 109.5 . .
C18 C19 H19C 109.5 . .
H19A C19 H19B 109.5 . .
H19A C19 H19C 109.5 . .
H19B C19 H19C 109.5 . .
C18 C20 H20A 109.5 . .
C18 C20 H20B 109.5 . .
C18 C20 H20C 109.5 . .
H20A C20 H20B 109.5 . .
H20A C20 H20C 109.5 . .
H20B C20 H20C 109.5 . .
O82 C21 H21 111.4 . .
O82 C21 C23 111(3) . .
C22 C21 O82 103(3) . .
C22 C21 H21 111.4 . .
C22 C21 C23 108.4(18) . .
C23 C21 H21 111.4 . .
C21 C22 H22A 109.5 . .
C21 C22 H22B 109.5 . .
C21 C22 H22C 109.5 . .
H22A C22 H22B 109.5 . .
H22A C22 H22C 109.5 . .
H22B C22 H22C 109.5 . .
C21 C23 H23A 109.5 . .
C21 C23 H23B 109.5 . .
C21 C23 H23C 109.5 . .
H23A C23 H23B 109.5 . .
H23A C23 H23C 109.5 . .
H23B C23 H23C 109.5 . .
O84 C24 H24 95.3 . .
O84 C24 C26 110(2) . .
C25 C24 O84 125(3) . .
C25 C24 H24 95.3 . .
C25 C24 C26 122(3) . .
C26 C24 H24 95.3 . .
C24 C25 H25A 109.5 . .
C24 C25 H25B 109.5 . .
C24 C25 H25C 109.5 . .
H25A C25 H25B 109.5 . .
H25A C25 H25C 109.5 . .
H25B C25 H25C 109.5 . .
C24 C26 H26A 109.5 . .
C24 C26 H26B 109.5 . .
C24 C26 H26C 109.5 . .
H26A C26 H26B 109.5 . .
H26A C26 H26C 109.5 . .
H26B C26 H26C 109.5 . .
O85 C27 H27 105.9 . .
O85 C27 C28 114.2(16) . .
O85 C27 C29 109.6(15) . .
C28 C27 H27 105.9 . .
C29 C27 H27 105.9 . .
C29 C27 C28 114.5(17) . .
C27 C28 H28A 109.5 . .
C27 C28 H28B 109.5 . .
C27 C28 H28C 109.5 . .
H28A C28 H28B 109.5 . .
H28A C28 H28C 109.5 . .
H28B C28 H28C 109.5 . .
C27 C29 H29A 109.5 . .
C27 C29 H29B 109.5 . .
C27 C29 H29C 109.5 . .
H29A C29 H29B 109.5 . .
H29A C29 H29C 109.5 . .
H29B C29 H29C 109.5 . .
O86 C30 H30 100.8 . .
C31 C30 O86 113.0(18) . .
C31 C30 H30 100.8 . .
C31 C30 C32 127(2) . .
C32 C30 O86 109.1(13) . .
C32 C30 H30 100.8 . .
C30 C31 H31A 109.5 . .
C30 C31 H31B 109.5 . .
C30 C31 H31C 109.5 . .
H31A C31 H31B 109.5 . .
H31A C31 H31C 109.5 . .
H31B C31 H31C 109.5 . .
C30 C32 H32A 109.5 . .
C30 C32 H32B 109.5 . .
C30 C32 H32C 109.5 . .
H32A C32 H32B 109.5 . .
H32A C32 H32C 109.5 . .
H32B C32 H32C 109.5 . .
O67 C33 H33 111.5 . .
C34 C33 O67 105.5(19) . .
C34 C33 H33 111.5 . .
C35 C33 O67 104(3) . .
C35 C33 H33 111.5 . .
C35 C33 C34 112(3) . .
C33 C34 H34A 109.5 . .
C33 C34 H34B 109.5 . .
C33 C34 H34C 109.5 . .
H34A C34 H34B 109.5 . .
H34A C34 H34C 109.5 . .
H34B C34 H34C 109.5 . .
C33 C35 H35A 109.5 . .
C33 C35 H35B 109.5 . .
C33 C35 H35C 109.5 . .
H35A C35 H35B 109.5 . .
H35A C35 H35C 109.5 . .
H35B C35 H35C 109.5 . .
O95 C36 H36 98.3 . .
C37 C36 O95 100(2) . .
C37 C36 H36 98.3 . .
C38 C36 O95 108(2) . .
C38 C36 H36 98.3 . .
C38 C36 C37 145(2) . .
C36 C37 H37A 109.5 . .
C36 C37 H37B 109.5 . .
C36 C37 H37C 109.5 . .
H37A C37 H37B 109.5 . .
H37A C37 H37C 109.5 . .
H37B C37 H37C 109.5 . .
C36 C38 H38A 109.5 . .
C36 C38 H38B 109.5 . .
C36 C38 H38C 109.5 . .
H38A C38 H38B 109.5 . .
H38A C38 H38C 109.5 . .
H38B C38 H38C 109.5 . .
O65 C39 H39 113.1 . .
O65 C39 C40 115(2) . .
O65 C39 C41 97(3) . .
C40 C39 H39 113.1 . .
C40 C39 C41 104.1(16) . .
C41 C39 H39 113.1 . .
C39 C40 H40A 109.5 . .
C39 C40 H40B 109.5 . .
C39 C40 H40C 109.5 . .
H40A C40 H40B 109.5 . .
H40A C40 H40C 109.5 . .
H40B C40 H40C 109.5 . .
C39 C41 H41A 109.5 . .
C39 C41 H41B 109.5 . .
C39 C41 H41C 109.5 . .
H41A C41 H41B 109.5 . .
H41A C41 H41C 109.5 . .
H41B C41 H41C 109.5 . .
O90 C42 H42 106.2 . .
C43 C42 O90 110.1(12) . .
C43 C42 H42 106.2 . .
C43 C42 C44 118.9(15) . .
C44 C42 O90 108.5(14) . .
C44 C42 H42 106.2 . .
C42 C43 H43A 109.5 . .
C42 C43 H43B 109.5 . .
C42 C43 H43C 109.5 . .
H43A C43 H43B 109.5 . .
H43A C43 H43C 109.5 . .
H43B C43 H43C 109.5 . .
C42 C44 H44A 109.5 . .
C42 C44 H44B 109.5 . .
C42 C44 H44C 109.5 . .
H44A C44 H44B 109.5 . .
H44A C44 H44C 109.5 . .
H44B C44 H44C 109.5 . .
O96 C45 H45 103.9 . .
O96 C45 C47 106.6(18) . .
C46 C45 O96 118(2) . .
C46 C45 H45 103.9 . .
C46 C45 C47 119(2) . .
C47 C45 H45 103.9 . .
C45 C46 H46A 109.5 . .
C45 C46 H46B 109.5 . .
C45 C46 H46C 109.5 . .
H46A C46 H46B 109.5 . .
H46A C46 H46C 109.5 . .
H46B C46 H46C 109.5 . .
C45 C47 H47A 109.5 . .
C45 C47 H47B 109.5 . .
C45 C47 H47C 109.5 . .
H47A C47 H47B 109.5 . .
H47A C47 H47C 109.5 . .
H47B C47 H47C 109.5 . .
O66 C48 H48 100.7 . .
C49 C48 O66 115(3) . .
C49 C48 H48 100.7 . .
C49 C48 C50 126(3) . .
C50 C48 O66 109(2) . .
C50 C48 H48 100.7 . .
C48 C49 H49A 109.5 . .
C48 C49 H49B 109.5 . .
C48 C49 H49C 109.5 . .
H49A C49 H49B 109.5 . .
H49A C49 H49C 109.5 . .
H49B C49 H49C 109.5 . .
C48 C50 H50A 109.5 . .
C48 C50 H50B 109.5 . .
C48 C50 H50C 109.5 . .
H50A C50 H50B 109.5 . .
H50A C50 H50C 109.5 . .
H50B C50 H50C 109.5 . .
Ti27 Ti25 Ti35 119.32(8) . .
Ti27 Ti25 Ti36 73.62(7) . .
Ti35 Ti25 Ti36 73.44(7) . .
O10 Ti25 Ti27 118.8(3) . .
O10 Ti25 Ti35 120.7(3) . .
O10 Ti25 Ti36 113.4(3) . .
O10 Ti25 O21 107.4(3) . .
O10 Ti25 O23 109.9(3) . .
O10 Ti25 O24 110.0(3) . .
O10 Ti25 O28 109.3(3) . .
O21 Ti25 Ti27 39.4(2) . .
O21 Ti25 Ti35 109.5(2) . .
O21 Ti25 Ti36 40.0(2) . .
O21 Ti25 O28 79.8(3) . .
O23 Ti25 Ti27 40.7(2) . .
O23 Ti25 Ti35 121.0(2) . .
O23 Ti25 Ti36 112.8(2) . .
O23 Ti25 O21 79.7(3) . .
O23 Ti25 O24 96.1(3) . .
O23 Ti25 O28 139.5(3) . .
O24 Ti25 Ti27 122.5(2) . .
O24 Ti25 Ti35 40.9(2) . .
O24 Ti25 Ti36 113.3(2) . .
O24 Ti25 O21 141.4(3) . .
O24 Ti25 O28 79.3(3) . .
O28 Ti25 Ti27 109.2(2) . .
O28 Ti25 Ti35 38.9(2) . .
O28 Ti25 Ti36 39.82(19) . .
Ti28 Ti26 Ti30 59.79(6) . .
Ti35 Ti26 Ti28 109.77(8) . .
Ti35 Ti26 Ti30 108.68(7) . .
O1 Ti26 Ti28 38.23(18) . .
O1 Ti26 Ti30 38.5(2) . .
O1 Ti26 Ti35 87.1(2) . .
O1 Ti26 O4 77.2(3) . .
O1 Ti26 O6 77.6(3) . .
O1 Ti26 O24 87.7(3) . .
O1 Ti26 O29 86.8(3) . .
O4 Ti26 Ti28 87.1(2) . .
O4 Ti26 Ti30 39.0(2) . .
O4 Ti26 Ti35 128.4(2) . .
O5 Ti26 Ti28 139.7(2) . .
O5 Ti26 Ti30 137.0(3) . .
O5 Ti26 Ti35 98.1(2) . .
O5 Ti26 O1 174.6(3) . .
O5 Ti26 O4 98.1(3) . .
O5 Ti26 O6 100.2(3) . .
O5 Ti26 O24 97.4(3) . .
O5 Ti26 O29 96.1(3) . .
O6 Ti26 Ti28 39.52(19) . .
O6 Ti26 Ti30 87.8(2) . .
O6 Ti26 Ti35 130.2(2) . .
O6 Ti26 O4 94.1(3) . .
O6 Ti26 O24 92.1(3) . .
O6 Ti26 O29 161.9(3) . .
O24 Ti26 Ti28 87.0(2) . .
O24 Ti26 Ti30 124.8(2) . .
O24 Ti26 Ti35 39.65(19) . .
O24 Ti26 O4 162.1(3) . .
O24 Ti26 O29 78.2(3) . .
O29 Ti26 Ti28 123.8(2) . .
O29 Ti26 Ti30 85.5(2) . .
O29 Ti26 Ti35 38.5(2) . .
O29 Ti26 O4 91.2(3) . .
Ti25 Ti27 Ti28 73.42(7) . .
Ti29 Ti27 Ti25 118.35(8) . .
Ti29 Ti27 Ti28 72.82(7) . .
O9 Ti27 Ti25 120.4(3) . .
O9 Ti27 Ti28 115.6(3) . .
O9 Ti27 Ti29 120.4(3) . .
O9 Ti27 O21 109.4(3) . .
O9 Ti27 O23 110.4(3) . .
O9 Ti27 O25 109.4(3) . .
O9 Ti27 O26 109.8(3) . .
O21 Ti27 Ti25 40.8(2) . .
O21 Ti27 Ti28 112.9(2) . .
O21 Ti27 Ti29 120.9(2) . .
O21 Ti27 O23 79.5(3) . .
O21 Ti27 O25 140.3(3) . .
O23 Ti27 Ti25 39.0(2) . .
O23 Ti27 Ti28 39.8(2) . .
O23 Ti27 Ti29 108.3(2) . .
O23 Ti27 O25 79.1(3) . .
O25 Ti27 Ti25 109.0(2) . .
O25 Ti27 Ti28 39.3(2) . .
O25 Ti27 Ti29 39.5(2) . .
O26 Ti27 Ti25 120.6(2) . .
O26 Ti27 Ti28 112.1(2) . .
O26 Ti27 Ti29 40.6(2) . .
O26 Ti27 O21 95.3(3) . .
O26 Ti27 O23 138.8(3) . .
O26 Ti27 O25 79.8(3) . .
Ti27 Ti28 Ti26 109.09(8) . .
Ti27 Ti28 Ti30 109.76(7) . .
Ti30 Ti28 Ti26 60.32(6) . .
O1 Ti28 Ti26 38.50(19) . .
O1 Ti28 Ti27 87.2(2) . .
O1 Ti28 Ti30 38.8(2) . .
O1 Ti28 O2 78.2(3) . .
O1 Ti28 O6 77.6(3) . .
O1 Ti28 O23 86.4(3) . .
O1 Ti28 O25 88.4(3) . .
O2 Ti28 Ti26 88.3(2) . .
O2 Ti28 Ti27 129.8(2) . .
O2 Ti28 Ti30 39.62(19) . .
O2 Ti28 O6 94.9(3) . .
O2 Ti28 O23 161.9(3) . .
O2 Ti28 O25 92.7(3) . .
O6 Ti28 Ti26 39.27(19) . .
O6 Ti28 Ti27 128.6(2) . .
O6 Ti28 Ti30 88.0(2) . .
O6 Ti28 O23 91.0(3) . .
O7 Ti28 Ti26 135.2(2) . .
O7 Ti28 Ti27 98.2(3) . .
O7 Ti28 Ti30 140.5(3) . .
O7 Ti28 O1 173.4(3) . .
O7 Ti28 O2 100.9(3) . .
O7 Ti28 O6 96.0(3) . .
O7 Ti28 O23 95.4(3) . .
O7 Ti28 O25 98.2(3) . .
O23 Ti28 Ti26 85.5(2) . .
O23 Ti28 Ti27 38.6(2) . .
O23 Ti28 Ti30 123.8(2) . .
O25 Ti28 Ti26 125.3(2) . .
O25 Ti28 Ti27 38.6(2) . .
O25 Ti28 Ti30 87.7(2) . .
O25 Ti28 O6 162.3(3) . .
O25 Ti28 O23 77.2(3) . .
Ti27 Ti29 Ti31 74.14(7) . .
Ti27 Ti29 Ti32 119.53(8) . .
Ti32 Ti29 Ti31 73.11(7) . .
O8 Ti29 Ti27 118.1(3) . .
O8 Ti29 Ti31 115.1(3) . .
O8 Ti29 Ti32 121.5(3) . .
O8 Ti29 O25 107.1(3) . .
O8 Ti29 O26 108.6(3) . .
O8 Ti29 O27 110.7(3) . .
O8 Ti29 O31 111.0(3) . .
O25 Ti29 Ti27 41.1(2) . .
O25 Ti29 Ti31 114.0(2) . .
O25 Ti29 Ti32 122.1(2) . .
O25 Ti29 O26 79.9(3) . .
O25 Ti29 O27 141.0(3) . .
O26 Ti29 Ti27 39.3(2) . .
O26 Ti29 Ti31 40.3(2) . .
O26 Ti29 Ti32 109.2(2) . .
O26 Ti29 O27 79.5(3) . .
O27 Ti29 Ti27 109.4(2) . .
O27 Ti29 Ti31 39.2(2) . .
O27 Ti29 Ti32 39.3(2) . .
O31 Ti29 Ti27 121.2(2) . .
O31 Ti29 Ti31 112.1(2) . .
O31 Ti29 Ti32 40.4(2) . .
O31 Ti29 O25 95.9(3) . .
O31 Ti29 O26 139.5(3) . .
O31 Ti29 O27 79.3(3) . .
Ti28 Ti30 Ti26 59.88(6) . .
Ti32 Ti30 Ti26 109.49(8) . .
Ti32 Ti30 Ti28 108.77(8) . .
O1 Ti30 Ti26 38.31(19) . .
O1 Ti30 Ti28 38.35(18) . .
O1 Ti30 Ti32 87.1(2) . .
O1 Ti30 O2 77.4(3) . .
O1 Ti30 O4 77.8(3) . .
O1 Ti30 O11 87.5(3) . .
O1 Ti30 O31 85.9(3) . .
O2 Ti30 Ti26 87.7(2) . .
O2 Ti30 Ti28 39.2(2) . .
O2 Ti30 Ti32 128.4(2) . .
O2 Ti30 O31 90.7(3) . .
O3 Ti30 Ti26 141.7(3) . .
O3 Ti30 Ti28 137.0(2) . .
O3 Ti30 Ti32 96.5(2) . .
O3 Ti30 O1 175.2(3) . .
O3 Ti30 O2 97.9(3) . .
O3 Ti30 O4 102.0(3) . .
O3 Ti30 O11 97.3(3) . .
O3 Ti30 O31 95.0(3) . .
O4 Ti30 Ti26 39.7(2) . .
O4 Ti30 Ti28 87.7(2) . .
O4 Ti30 Ti32 130.2(2) . .
O4 Ti30 O2 94.3(3) . .
O4 Ti30 O11 92.3(3) . .
O4 Ti30 O31 161.4(3) . .
O11 Ti30 Ti26 86.59(19) . .
O11 Ti30 Ti28 124.4(2) . .
O11 Ti30 Ti32 39.36(19) . .
O11 Ti30 O2 161.8(3) . .
O11 Ti30 O31 78.1(3) . .
O31 Ti30 Ti26 122.9(2) . .
O31 Ti30 Ti28 84.8(2) . .
O31 Ti30 Ti32 38.74(19) . .
Ti29 Ti31 Ti34 109.34(8) . .
Ti29 Ti31 Ti36 108.51(8) . .
Ti34 Ti31 Ti36 59.76(6) . .
O15 Ti31 Ti29 87.2(2) . .
O15 Ti31 Ti34 37.79(19) . .
O15 Ti31 Ti36 38.41(19) . .
O15 Ti31 O17 77.2(3) . .
O15 Ti31 O19 77.4(3) . .
O15 Ti31 O26 87.1(3) . .
O15 Ti31 O27 87.1(3) . .
O17 Ti31 Ti29 130.2(2) . .
O17 Ti31 Ti34 39.7(2) . .
O17 Ti31 Ti36 87.6(2) . .
O17 Ti31 O26 162.0(3) . .
O18 Ti31 Ti29 97.3(3) . .
O18 Ti31 Ti34 140.3(3) . .
O18 Ti31 Ti36 138.0(3) . .
O18 Ti31 O15 175.4(3) . .
O18 Ti31 O17 100.6(3) . .
O18 Ti31 O19 98.8(3) . .
O18 Ti31 O26 95.6(3) . .
O18 Ti31 O27 97.0(3) . .
O19 Ti31 Ti29 128.5(2) . .
O19 Ti31 Ti34 87.4(2) . .
O19 Ti31 Ti36 39.3(2) . .
O19 Ti31 O17 94.0(3) . .
O19 Ti31 O26 91.1(3) . .
O26 Ti31 Ti29 38.7(2) . .
O26 Ti31 Ti34 123.6(2) . .
O26 Ti31 Ti36 85.5(2) . .
O27 Ti31 Ti29 38.7(2) . .
O27 Ti31 Ti34 86.8(2) . .
O27 Ti31 Ti36 123.8(2) . .
O27 Ti31 O17 92.9(3) . .
O27 Ti31 O19 161.2(3) . .
O27 Ti31 O26 77.3(3) . .
Ti29 Ti32 Ti30 73.96(7) . .
Ti29 Ti32 Ti33 119.03(8) . .
Ti33 Ti32 Ti30 73.20(7) . .
O11 Ti32 Ti29 109.5(2) . .
O11 Ti32 Ti30 39.78(19) . .
O11 Ti32 Ti33 38.92(19) . .
O13 Ti32 Ti29 120.5(3) . .
O13 Ti32 Ti30 115.2(3) . .
O13 Ti32 Ti33 119.7(3) . .
O13 Ti32 O11 109.5(3) . .
O13 Ti32 O22 109.4(3) . .
O13 Ti32 O27 109.5(3) . .
O13 Ti32 O31 110.8(3) . .
O22 Ti32 Ti29 120.8(2) . .
O22 Ti32 Ti30 112.3(2) . .
O22 Ti32 Ti33 40.4(2) . .
O22 Ti32 O11 79.0(3) . .
O22 Ti32 O31 138.9(3) . .
O27 Ti32 Ti29 40.7(2) . .
O27 Ti32 Ti30 113.3(2) . .
O27 Ti32 Ti33 121.2(2) . .
O27 Ti32 O11 140.2(3) . .
O27 Ti32 O22 95.4(3) . .
O27 Ti32 O31 79.4(3) . .
O31 Ti32 Ti29 39.0(2) . .
O31 Ti32 Ti30 40.1(2) . .
O31 Ti32 Ti33 108.8(2) . .
O31 Ti32 O11 79.8(3) . .
Ti32 Ti33 Ti34 73.69(7) . .
Ti35 Ti33 Ti32 118.67(8) . .
Ti35 Ti33 Ti34 73.17(7) . .
O11 Ti33 Ti32 40.9(2) . .
O11 Ti33 Ti34 113.3(2) . .
O11 Ti33 Ti35 121.1(2) . .
O11 Ti33 O14 140.6(3) . .
O11 Ti33 O22 79.8(3) . .
O11 Ti33 O29 95.4(3) . .
O12 Ti33 Ti32 120.9(3) . .
O12 Ti33 Ti34 114.9(3) . .
O12 Ti33 Ti35 119.6(3) . .
O12 Ti33 O11 109.9(3) . .
O12 Ti33 O14 108.7(3) . .
O12 Ti33 O22 110.5(3) . .
O12 Ti33 O29 109.6(3) . .
O14 Ti33 Ti32 109.5(2) . .
O14 Ti33 Ti34 39.9(2) . .
O14 Ti33 Ti35 39.09(19) . .
O22 Ti33 Ti32 39.2(2) . .
O22 Ti33 Ti34 39.7(2) . .
O22 Ti33 Ti35 108.5(2) . .
O22 Ti33 O14 79.6(3) . .
O29 Ti33 Ti32 120.7(2) . .
O29 Ti33 Ti34 112.1(2) . .
O29 Ti33 Ti35 40.3(2) . .
O29 Ti33 O14 79.0(3) . .
O29 Ti33 O22 138.8(3) . .
Ti33 Ti34 Ti31 109.17(8) . .
Ti33 Ti34 Ti36 109.58(8) . .
Ti36 Ti34 Ti31 60.15(6) . .
O14 Ti34 Ti31 124.88(19) . .
O14 Ti34 Ti33 39.0(2) . .
O14 Ti34 Ti36 86.9(2) . .
O14 Ti34 O17 162.8(3) . .
O15 Ti34 Ti31 37.92(19) . .
O15 Ti34 Ti33 87.6(2) . .
O15 Ti34 Ti36 38.66(19) . .
O15 Ti34 O14 88.4(3) . .
O15 Ti34 O17 77.3(3) . .
O15 Ti34 O20 78.2(3) . .
O15 Ti34 O22 86.4(3) . .
O16 Ti34 Ti31 135.4(3) . .
O16 Ti34 Ti33 97.0(3) . .
O16 Ti34 Ti36 142.1(3) . .
O16 Ti34 O14 98.2(3) . .
O16 Ti34 O15 173.3(3) . .
O16 Ti34 O17 95.9(3) . .
O16 Ti34 O20 102.4(3) . .
O16 Ti34 O22 94.1(3) . .
O17 Ti34 Ti31 39.6(2) . .
O17 Ti34 Ti33 129.2(2) . .
O17 Ti34 Ti36 87.9(2) . .
O20 Ti34 Ti31 88.3(2) . .
O20 Ti34 Ti33 129.5(2) . .
O20 Ti34 Ti36 39.7(2) . .
O20 Ti34 O14 91.8(3) . .
O20 Ti34 O17 94.7(3) . .
O20 Ti34 O22 161.7(3) . .
O22 Ti34 Ti31 85.5(2) . .
O22 Ti34 Ti33 38.7(2) . .
O22 Ti34 Ti36 123.6(2) . .
O22 Ti34 O14 77.7(3) . .
O22 Ti34 O17 91.5(3) . .
Ti25 Ti35 Ti26 72.95(7) . .
Ti33 Ti35 Ti25 118.83(8) . .
Ti33 Ti35 Ti26 74.17(7) . .
O14 Ti35 Ti25 121.5(2) . .
O14 Ti35 Ti26 113.8(2) . .
O14 Ti35 Ti33 40.8(2) . .
O14 Ti35 O24 141.3(3) . .
O14 Ti35 O28 95.6(3) . .
O14 Ti35 O29 80.2(3) . .
O24 Ti35 Ti25 38.9(2) . .
O24 Ti35 Ti26 40.0(2) . .
O24 Ti35 Ti33 110.2(2) . .
O28 Ti35 Ti25 40.5(2) . .
O28 Ti35 Ti26 112.2(2) . .
O28 Ti35 Ti33 120.8(2) . .
O28 Ti35 O24 78.9(3) . .
O28 Ti35 O29 139.4(3) . .
O29 Ti35 Ti25 108.6(2) . .
O29 Ti35 Ti26 39.85(19) . .
O29 Ti35 Ti33 39.8(2) . .
O29 Ti35 O24 79.9(3) . .
O30 Ti35 Ti25 120.5(3) . .
O30 Ti35 Ti26 115.1(3) . .
O30 Ti35 Ti33 119.9(3) . .
O30 Ti35 O14 108.6(3) . .
O30 Ti35 O24 109.3(3) . .
O30 Ti35 O28 109.9(3) . .
O30 Ti35 O29 109.7(3) . .
Ti25 Ti36 Ti31 109.37(8) . .
Ti25 Ti36 Ti34 109.26(8) . .
Ti34 Ti36 Ti31 60.09(6) . .
O15 Ti36 Ti25 87.9(2) . .
O15 Ti36 Ti31 38.03(19) . .
O15 Ti36 Ti34 38.14(19) . .
O15 Ti36 O19 77.2(3) . .
O15 Ti36 O20 77.0(3) . .
O15 Ti36 O21 88.2(3) . .
O15 Ti36 O28 87.2(3) . .
O19 Ti36 Ti25 129.5(2) . .
O19 Ti36 Ti31 39.4(2) . .
O19 Ti36 Ti34 87.8(2) . .
O19 Ti36 O20 94.7(3) . .
O19 Ti36 O21 91.8(3) . .
O19 Ti36 O28 161.8(3) . .
O20 Ti36 Ti25 128.8(2) . .
O20 Ti36 Ti31 87.8(2) . .
O20 Ti36 Ti34 39.1(2) . .
O21 Ti36 Ti25 39.07(19) . .
O21 Ti36 Ti31 86.6(2) . .
O21 Ti36 Ti34 124.8(2) . .
O21 Ti36 O20 162.1(3) . .
O28 Ti36 Ti25 39.13(19) . .
O28 Ti36 Ti31 123.8(2) . .
O28 Ti36 Ti34 85.6(2) . .
O28 Ti36 O20 90.9(3) . .
O28 Ti36 O21 78.2(3) . .
O32 Ti36 Ti25 97.8(3) . .
O32 Ti36 Ti31 140.5(3) . .
O32 Ti36 Ti34 136.1(3) . .
O32 Ti36 O15 173.6(3) . .
O32 Ti36 O19 101.1(3) . .
O32 Ti36 O20 97.1(3) . .
O32 Ti36 O21 98.1(3) . .
O32 Ti36 O28 95.4(3) . .
Ti26 O1 Ti30 103.2(3) . .
Ti28 O1 Ti26 103.3(3) . .
Ti28 O1 Ti30 102.8(3) . .
Ti28 O2 Ti30 101.1(3) . .
C129 O2 Ti28 132.7(7) . .
C129 O2 Ti30 125.5(7) . .
C146 O3 Ti30 164.6(8) . .
Ti30 O4 Ti26 101.4(3) . .
C143 O4 Ti26 124.0(7) . .
C143 O4 Ti30 133.7(7) . .
C120 O5 Ti26 174.1(11) . .
Ti26 O6 Ti28 101.2(3) . .
C140 O6 Ti26 132.3(7) . .
C140 O6 Ti28 126.3(6) . .
C126 O7 Ti28 170.0(8) . .
C132 O8 Ti29 149.2(8) . .
C135 O9 Ti27 165.9(9) . .
C123 O10 Ti25 157.7(10) . .
Ti32 O11 Ti30 100.9(3) . .
Ti33 O11 Ti30 135.2(3) . .
Ti33 O11 Ti32 100.2(3) . .
C114 O12 Ti33 163.3(10) . .
C109 O13 Ti32 165.2(8) . .
Ti33 O14 Ti34 101.1(3) . .
Ti35 O14 Ti33 100.1(3) . .
Ti35 O14 Ti34 134.2(4) . .
Ti31 O15 Ti36 103.6(3) . .
Ti34 O15 Ti31 104.3(3) . .
Ti34 O15 Ti36 103.2(3) . .
C111 O16 Ti34 160.7(8) . .
Ti31 O17 Ti34 100.7(3) . .
C149 O17 Ti31 132.2(7) . .
C149 O17 Ti34 127.0(7) . .
C105 O18 Ti31 161.6(10) . .
Ti36 O19 Ti31 101.3(3) . .
C158 O19 Ti31 125.3(7) . .
C158 O19 Ti36 133.3(7) . .
Ti34 O20 Ti36 101.2(3) . .
C152 O20 Ti34 132.7(7) . .
C152 O20 Ti36 125.3(7) . .
Ti25 O21 Ti36 101.0(3) . .
Ti27 O21 Ti25 99.8(3) . .
Ti27 O21 Ti36 134.9(4) . .
Ti32 O22 Ti33 100.3(3) . .
Ti32 O22 Ti34 135.6(4) . .
Ti33 O22 Ti34 101.5(3) . .
Ti25 O23 Ti27 100.3(3) . .
Ti25 O23 Ti28 135.2(4) . .
Ti27 O23 Ti28 101.6(3) . .
Ti25 O24 Ti26 133.9(3) . .
Ti25 O24 Ti35 100.2(3) . .
Ti35 O24 Ti26 100.3(3) . .
Ti27 O25 Ti28 102.1(3) . .
Ti29 O25 Ti27 99.4(3) . .
Ti29 O25 Ti28 133.3(4) . .
Ti27 O26 Ti29 100.1(3) . .
Ti27 O26 Ti31 135.7(4) . .
Ti29 O26 Ti31 101.1(3) . .
Ti29 O27 Ti31 102.1(3) . .
Ti32 O27 Ti29 100.0(3) . .
Ti32 O27 Ti31 134.9(4) . .
Ti25 O28 Ti36 101.1(3) . .
Ti35 O28 Ti25 100.6(3) . .
Ti35 O28 Ti36 135.7(4) . .
Ti33 O29 Ti26 135.3(4) . .
Ti33 O29 Ti35 99.9(3) . .
Ti35 O29 Ti26 101.6(3) . .
C117 O30 Ti35 146.0(10) . .
Ti29 O31 Ti30 136.2(4) . .
Ti29 O31 Ti32 100.6(3) . .
Ti32 O31 Ti30 101.2(3) . .
C155 O32 Ti36 165.5(10) . .
O18 C105 H105 99.1 . .
O18 C105 C106 110.3(15) . .
C106 C105 H105 99.1 . .
C107 C105 O18 119.5(19) . .
C107 C105 H105 99.1 . .
C107 C105 C106 122.8(19) . .
C105 C106 H10D 109.5 . .
C105 C106 H10E 109.5 . .
C105 C106 H10F 109.5 . .
H10D C106 H10E 109.5 . .
H10D C106 H10F 109.5 . .
H10E C106 H10F 109.5 . .
C105 C107 H10G 109.5 . .
C105 C107 H10H 109.5 . .
C105 C107 H10I 109.5 . .
H10G C107 H10H 109.5 . .
H10G C107 H10I 109.5 . .
H10H C107 H10I 109.5 . .
H10J C108 H10K 109.5 . .
H10J C108 H10L 109.5 . .
H10K C108 H10L 109.5 . .
C109 C108 H10J 109.5 . .
C109 C108 H10K 109.5 . .
C109 C108 H10L 109.5 . .
O13 C109 C108 108.1(13) . .
O13 C109 H109 109.0 . .
O13 C109 C110 109.0(12) . .
C108 C109 H109 109.0 . .
C110 C109 C108 112.8(14) . .
C110 C109 H109 109.0 . .
C109 C110 H11D 109.5 . .
C109 C110 H11E 109.5 . .
C109 C110 H11F 109.5 . .
H11D C110 H11E 109.5 . .
H11D C110 H11F 109.5 . .
H11E C110 H11F 109.5 . .
O16 C111 H111 105.4 . .
C112 C111 O16 112.8(10) . .
C112 C111 H111 105.4 . .
C113 C111 O16 110.0(13) . .
C113 C111 H111 105.4 . .
C113 C111 C112 116.7(16) . .
C111 C112 H11G 109.5 . .
C111 C112 H11H 109.5 . .
C111 C112 H11I 109.5 . .
H11G C112 H11H 109.5 . .
H11G C112 H11I 109.5 . .
H11H C112 H11I 109.5 . .
C111 C113 H11J 109.5 . .
C111 C113 H11K 109.5 . .
C111 C113 H11L 109.5 . .
H11J C113 H11K 109.5 . .
H11J C113 H11L 109.5 . .
H11K C113 H11L 109.5 . .
O12 C114 H114 100.9 . .
O12 C114 C115 114.5(15) . .
C115 C114 H114 100.9 . .
C116 C114 O12 114.2(18) . .
C116 C114 H114 100.9 . .
C116 C114 C115 121(2) . .
C114 C115 H11M 109.5 . .
C114 C115 H11N 109.5 . .
C114 C115 H11O 109.5 . .
H11M C115 H11N 109.5 . .
H11M C115 H11O 109.5 . .
H11N C115 H11O 109.5 . .
C114 C116 H11P 109.5 . .
C114 C116 H11Q 109.5 . .
C114 C116 H11R 109.5 . .
H11P C116 H11Q 109.5 . .
H11P C116 H11R 109.5 . .
H11Q C116 H11R 109.5 . .
O30 C117 H117 106.8 . .
O30 C117 C118 110.8(14) . .
C118 C117 H117 106.8 . .
C119 C117 O30 112.8(16) . .
C119 C117 H117 106.8 . .
C119 C117 C118 112.4(17) . .
C117 C118 H11S 109.5 . .
C117 C118 H11T 109.5 . .
C117 C118 H11U 109.5 . .
H11S C118 H11T 109.5 . .
H11S C118 H11U 109.5 . .
H11T C118 H11U 109.5 . .
C117 C119 H11V 109.5 . .
C117 C119 H11W 109.5 . .
C117 C119 H11X 109.5 . .
H11V C119 H11W 109.5 . .
H11V C119 H11X 109.5 . .
H11W C119 H11X 109.5 . .
O5 C120 H120 116.6 . .
O5 C120 C121 96.9(17) . .
C121 C120 H120 116.6 . .
C122 C120 O5 97(2) . .
C122 C120 H120 116.6 . .
C122 C120 C121 110(2) . .
C120 C121 H12A 109.5 . .
C120 C121 H12B 109.5 . .
C120 C121 H12C 109.5 . .
H12A C121 H12B 109.5 . .
H12A C121 H12C 109.5 . .
H12B C121 H12C 109.5 . .
C120 C122 H12D 109.5 . .
C120 C122 H12E 109.5 . .
C120 C122 H12F 109.5 . .
H12D C122 H12E 109.5 . .
H12D C122 H12F 109.5 . .
H12E C122 H12F 109.5 . .
O10 C123 H123 109.6 . .
O10 C123 C124 105.0(15) . .
C124 C123 H123 109.6 . .
C125 C123 O10 116.3(17) . .
C125 C123 H123 109.6 . .
C125 C123 C124 107(2) . .
C123 C124 H12G 109.5 . .
C123 C124 H12H 109.5 . .
C123 C124 H12I 109.5 . .
H12G C124 H12H 109.5 . .
H12G C124 H12I 109.5 . .
H12H C124 H12I 109.5 . .
C123 C125 H12J 109.5 . .
C123 C125 H12K 109.5 . .
C123 C125 H12L 109.5 . .
H12J C125 H12K 109.5 . .
H12J C125 H12L 109.5 . .
H12K C125 H12L 109.5 . .
O7 C126 H126 109.1 . .
O7 C126 C127 110.0(12) . .
O7 C126 C128 109.1(11) . .
C127 C126 H126 109.1 . .
C127 C126 C128 110.2(14) . .
C128 C126 H126 109.1 . .
C126 C127 H12M 109.5 . .
C126 C127 H12N 109.5 . .
C126 C127 H12O 109.5 . .
H12M C127 H12N 109.5 . .
H12M C127 H12O 109.5 . .
H12N C127 H12O 109.5 . .
C126 C128 H12P 109.5 . .
C126 C128 H12Q 109.5 . .
C126 C128 H12R 109.5 . .
H12P C128 H12Q 109.5 . .
H12P C128 H12R 109.5 . .
H12Q C128 H12R 109.5 . .
O2 C129 H129 107.7 . .
O2 C129 C130 110.1(10) . .
O2 C129 C131 109.6(10) . .
C130 C129 H129 107.7 . .
C130 C129 C131 113.7(11) . .
C131 C129 H129 107.7 . .
C129 C130 H13D 109.5 . .
C129 C130 H13E 109.5 . .
C129 C130 H13F 109.5 . .
H13D C130 H13E 109.5 . .
H13D C130 H13F 109.5 . .
H13E C130 H13F 109.5 . .
C129 C131 H13G 109.5 . .
C129 C131 H13H 109.5 . .
C129 C131 H13I 109.5 . .
H13G C131 H13H 109.5 . .
H13G C131 H13I 109.5 . .
H13H C131 H13I 109.5 . .
O8 C132 H132 107.7 . .
O8 C132 C133 110.5(13) . .
O8 C132 C134 110.0(12) . .
C133 C132 H132 107.7 . .
C133 C132 C134 113.2(15) . .
C134 C132 H132 107.7 . .
C132 C133 H13J 109.5 . .
C132 C133 H13K 109.5 . .
C132 C133 H13L 109.5 . .
H13J C133 H13K 109.5 . .
H13J C133 H13L 109.5 . .
H13K C133 H13L 109.5 . .
C132 C134 H13M 109.5 . .
C132 C134 H13N 109.5 . .
C132 C134 H13O 109.5 . .
H13M C134 H13N 109.5 . .
H13M C134 H13O 109.5 . .
H13N C134 H13O 109.5 . .
O9 C135 H135 90.1 . .
O9 C135 H13P 99.7 . .
O9 C135 C136 121.4(19) . .
O9 C135 C138 116.1(16) . .
O9 C135 C139 120.4(18) . .
C136 C135 H135 90.1 . .
C136 C135 C138 122.5(16) . .
C137 C135 O9 117.1(17) . .
C137 C135 H13P 99.7 . .
C137 C135 C139 114.1(10) . .
C138 C135 H135 90.1 . .
C139 C135 H13P 99.7 . .
C135 C136 H13Q 109.5 . .
C135 C136 H13R 109.5 . .
C135 C136 H13S 109.5 . .
H13Q C136 H13R 109.5 . .
H13Q C136 H13S 109.5 . .
H13R C136 H13S 109.5 . .
C135 C137 H13T 109.5 . .
C135 C137 H13U 109.5 . .
C135 C137 H13V 109.5 . .
H13T C137 H13U 109.5 . .
H13T C137 H13V 109.5 . .
H13U C137 H13V 109.5 . .
C135 C138 H13W 109.5 . .
C135 C138 H13X 109.5 . .
C135 C138 H13Y 109.5 . .
H13W C138 H13X 109.5 . .
H13W C138 H13Y 109.5 . .
H13X C138 H13Y 109.5 . .
C135 C139 H13Z 109.5 . .
C135 C139 H 109.5 . .
C135 C139 HA 109.5 . .
H13Z C139 H 109.5 . .
H13Z C139 HA 109.5 . .
H C139 HA 109.5 . .
O6 C140 H140 108.1 . .
O6 C140 C141 110.1(10) . .
O6 C140 C142 109.4(10) . .
C141 C140 H140 108.1 . .
C142 C140 H140 108.1 . .
C142 C140 C141 113.0(11) . .
C140 C141 H14D 109.5 . .
C140 C141 H14E 109.5 . .
C140 C141 H14F 109.5 . .
H14D C141 H14E 109.5 . .
H14D C141 H14F 109.5 . .
H14E C141 H14F 109.5 . .
C140 C142 H14G 109.5 . .
C140 C142 H14H 109.5 . .
C140 C142 H14I 109.5 . .
H14G C142 H14H 109.5 . .
H14G C142 H14I 109.5 . .
H14H C142 H14I 109.5 . .
O4 C143 H143 107.9 . .
O4 C143 C144 109.4(10) . .
O4 C143 C145 109.4(10) . .
C144 C143 H143 107.9 . .
C144 C143 C145 114.2(11) . .
C145 C143 H143 107.9 . .
C143 C144 H14J 109.5 . .
C143 C144 H14K 109.5 . .
C143 C144 H14L 109.5 . .
H14J C144 H14K 109.5 . .
H14J C144 H14L 109.5 . .
H14K C144 H14L 109.5 . .
C143 C145 H14M 109.5 . .
C143 C145 H14N 109.5 . .
C143 C145 H14O 109.5 . .
H14M C145 H14N 109.5 . .
H14M C145 H14O 109.5 . .
H14N C145 H14O 109.5 . .
O3 C146 H146 108.9 . .
O3 C146 C147 108.6(10) . .
O3 C146 C148 107.4(11) . .
C147 C146 H146 108.9 . .
C147 C146 C148 114.0(12) . .
C148 C146 H146 108.9 . .
C146 C147 H14P 109.5 . .
C146 C147 H14Q 109.5 . .
C146 C147 H14R 109.5 . .
H14P C147 H14Q 109.5 . .
H14P C147 H14R 109.5 . .
H14Q C147 H14R 109.5 . .
C146 C148 H14S 109.5 . .
C146 C148 H14T 109.5 . .
C146 C148 H14U 109.5 . .
H14S C148 H14T 109.5 . .
H14S C148 H14U 109.5 . .
H14T C148 H14U 109.5 . .
O17 C149 H149 105.3 . .
O17 C149 C150 110.1(11) . .
O17 C149 C151 109.4(11) . .
C150 C149 H149 105.3 . .
C150 C149 C151 120.1(13) . .
C151 C149 H149 105.3 . .
C149 C150 H15A 109.5 . .
C149 C150 H15B 109.5 . .
C149 C150 H15C 109.5 . .
H15A C150 H15B 109.5 . .
H15A C150 H15C 109.5 . .
H15B C150 H15C 109.5 . .
C149 C151 H15D 109.5 . .
C149 C151 H15E 109.5 . .
C149 C151 H15F 109.5 . .
H15D C151 H15E 109.5 . .
H15D C151 H15F 109.5 . .
H15E C151 H15F 109.5 . .
O20 C152 H152 108.2 . .
O20 C152 C153 108.7(10) . .
O20 C152 C154 111.2(10) . .
C153 C152 H152 108.2 . .
C153 C152 C154 112.2(12) . .
C154 C152 H152 108.2 . .
C152 C153 H15G 109.5 . .
C152 C153 H15H 109.5 . .
C152 C153 H15I 109.5 . .
H15G C153 H15H 109.5 . .
H15G C153 H15I 109.5 . .
H15H C153 H15I 109.5 . .
C152 C154 H15J 109.5 . .
C152 C154 H15K 109.5 . .
C152 C154 H15L 109.5 . .
H15J C154 H15K 109.5 . .
H15J C154 H15L 109.5 . .
H15K C154 H15L 109.5 . .
O32 C155 H155 107.3 . .
O32 C155 C157 108.0(16) . .
C156 C155 O32 110(2) . .
C156 C155 H155 107.3 . .
C156 C155 C157 117.0(19) . .
C157 C155 H155 107.3 . .
C155 C156 H15M 109.5 . .
C155 C156 H15N 109.5 . .
C155 C156 H15O 109.5 . .
H15M C156 H15N 109.5 . .
H15M C156 H15O 109.5 . .
H15N C156 H15O 109.5 . .
C155 C157 H15P 109.5 . .
C155 C157 H15Q 109.5 . .
C155 C157 H15R 109.5 . .
H15P C157 H15Q 109.5 . .
H15P C157 H15R 109.5 . .
H15Q C157 H15R 109.5 . .
O19 C158 H158 106.9 . .
O19 C158 C159 107.8(12) . .
O19 C158 C160 111.3(12) . .
C159 C158 H158 106.9 . .
C159 C158 C160 116.5(15) . .
C160 C158 H158 106.9 . .
C158 C159 H15S 109.5 . .
C158 C159 H15T 109.5 . .
C158 C159 H15U 109.5 . .
H15S C159 H15T 109.5 . .
H15S C159 H15U 109.5 . .
H15T C159 H15U 109.5 . .
C158 C160 H16D 109.5 . .
C158 C160 H16E 109.5 . .
C158 C160 H16F 109.5 . .
H16D C160 H16E 109.5 . .
H16D C160 H16F 109.5 . .
H16E C160 H16F 109.5 . .
Ti14 Ti13 Ti23 59.81(6) . .
Ti22 Ti13 Ti14 109.34(8) . .
Ti22 Ti13 Ti23 108.91(7) . .
O36 Ti13 Ti14 141.4(3) . .
O36 Ti13 Ti22 96.5(3) . .
O36 Ti13 Ti23 137.4(3) . .
O36 Ti13 O44 94.4(3) . .
O36 Ti13 O51 175.4(3) . .
O36 Ti13 O61 101.9(3) . .
O36 Ti13 O62 97.3(3) . .
O36 Ti13 O64 98.6(3) . .
O44 Ti13 Ti14 123.7(2) . .
O44 Ti13 Ti22 38.9(2) . .
O44 Ti13 Ti23 85.6(2) . .
O51 Ti13 Ti14 38.6(2) . .
O51 Ti13 Ti22 87.1(2) . .
O51 Ti13 Ti23 38.06(19) . .
O51 Ti13 O44 86.5(3) . .
O51 Ti13 O62 87.4(3) . .
O51 Ti13 O64 76.8(3) . .
O61 Ti13 Ti14 39.6(2) . .
O61 Ti13 Ti22 130.4(2) . .
O61 Ti13 Ti23 87.2(2) . .
O61 Ti13 O44 162.2(3) . .
O61 Ti13 O51 77.9(3) . .
O61 Ti13 O62 92.4(3) . .
O61 Ti13 O64 93.8(3) . .
O62 Ti13 Ti14 86.2(2) . .
O62 Ti13 Ti22 39.4(2) . .
O62 Ti13 Ti23 124.1(2) . .
O62 Ti13 O44 78.3(3) . .
O62 Ti13 O64 161.4(3) . .
O64 Ti13 Ti14 87.5(2) . .
O64 Ti13 Ti22 128.4(2) . .
O64 Ti13 Ti23 38.9(2) . .
O64 Ti13 O44 90.8(3) . .
Ti16 Ti14 Ti13 109.28(8) . .
Ti16 Ti14 Ti23 109.70(7) . .
Ti23 Ti14 Ti13 60.13(6) . .
O51 Ti14 Ti13 38.77(19) . .
O51 Ti14 Ti16 87.4(2) . .
O51 Ti14 Ti23 38.23(19) . .
O51 Ti14 O54 77.0(3) . .
O51 Ti14 O60 87.9(3) . .
O51 Ti14 O61 77.3(3) . .
O51 Ti14 O63 86.8(3) . .
O54 Ti14 Ti13 87.7(2) . .
O54 Ti14 Ti16 129.4(2) . .
O54 Ti14 Ti23 39.0(2) . .
O54 Ti14 O60 92.2(3) . .
O54 Ti14 O61 93.8(3) . .
O54 Ti14 O63 161.1(3) . .
O55 Ti14 Ti13 135.8(3) . .
O55 Ti14 Ti16 97.9(3) . .
O55 Ti14 Ti23 140.4(3) . .
O55 Ti14 O51 174.0(3) . .
O55 Ti14 O54 101.4(4) . .
O55 Ti14 O60 98.0(3) . .
O55 Ti14 O61 97.1(3) . .
O55 Ti14 O63 95.6(4) . .
O60 Ti14 Ti13 125.1(2) . .
O60 Ti14 Ti16 38.74(19) . .
O60 Ti14 Ti23 87.3(2) . .
O60 Ti14 O61 162.3(3) . .
O60 Ti14 O63 77.3(3) . .
O61 Ti14 Ti13 38.8(2) . .
O61 Ti14 Ti16 129.5(2) . .
O61 Ti14 Ti23 86.9(2) . .
O61 Ti14 O63 92.1(3) . .
O63 Ti14 Ti13 85.7(2) . .
O63 Ti14 Ti16 38.6(2) . .
O63 Ti14 Ti23 123.7(2) . .
Ti16 Ti15 Ti18 73.07(7) . .
Ti22 Ti15 Ti16 118.71(8) . .
Ti22 Ti15 Ti18 73.98(7) . .
O33 Ti15 Ti16 120.9(3) . .
O33 Ti15 Ti18 115.0(3) . .
O33 Ti15 Ti22 119.6(3) . .
O33 Ti15 O56 109.5(3) . .
O33 Ti15 O58 109.7(3) . .
O33 Ti15 O62 108.7(4) . .
O33 Ti15 O63 110.6(4) . .
O56 Ti15 Ti16 39.4(2) . .
O56 Ti15 Ti18 39.7(2) . .
O56 Ti15 Ti22 109.7(2) . .
O58 Ti15 Ti16 108.8(2) . .
O58 Ti15 Ti18 40.25(19) . .
O58 Ti15 Ti22 39.0(2) . .
O58 Ti15 O56 79.9(3) . .
O62 Ti15 Ti16 121.2(2) . .
O62 Ti15 Ti18 113.5(2) . .
O62 Ti15 Ti22 40.8(2) . .
O62 Ti15 O56 140.9(3) . .
O62 Ti15 O58 79.4(3) . .
O62 Ti15 O63 95.7(3) . .
O63 Ti15 Ti16 40.0(2) . .
O63 Ti15 Ti18 111.8(2) . .
O63 Ti15 Ti22 120.7(2) . .
O63 Ti15 O56 79.0(3) . .
O63 Ti15 O58 138.7(3) . .
Ti15 Ti16 Ti14 73.47(7) . .
Ti17 Ti16 Ti14 73.12(7) . .
Ti17 Ti16 Ti15 119.16(8) . .
O37 Ti16 Ti14 114.6(3) . .
O37 Ti16 Ti15 121.0(3) . .
O37 Ti16 Ti17 118.8(3) . .
O37 Ti16 O48 109.2(3) . .
O37 Ti16 O56 109.9(3) . .
O37 Ti16 O60 108.0(3) . .
O37 Ti16 O63 110.4(3) . .
O48 Ti16 Ti14 112.4(2) . .
O48 Ti16 Ti15 121.1(2) . .
O48 Ti16 Ti17 40.7(2) . .
O48 Ti16 O56 96.3(3) . .
O48 Ti16 O60 79.4(3) . .
O48 Ti16 O63 139.3(3) . .
O56 Ti16 Ti14 112.9(2) . .
O56 Ti16 Ti15 40.6(2) . .
O56 Ti16 Ti17 122.4(2) . .
O56 Ti16 O60 141.0(3) . .
O56 Ti16 O63 78.7(3) . .
O60 Ti16 Ti14 39.9(2) . .
O60 Ti16 Ti15 109.5(2) . .
O60 Ti16 Ti17 39.03(19) . .
O63 Ti16 Ti14 40.1(2) . .
O63 Ti16 Ti15 38.6(2) . .
O63 Ti16 Ti17 109.0(2) . .
O63 Ti16 O60 80.0(3) . .
Ti16 Ti17 Ti19 73.30(7) . .
Ti16 Ti17 Ti24 118.42(8) . .
Ti24 Ti17 Ti19 73.03(7) . .
O39 Ti17 Ti16 119.6(3) . .
O39 Ti17 Ti19 117.2(3) . .
O39 Ti17 Ti24 121.4(3) . .
O39 Ti17 O48 111.2(3) . .
O39 Ti17 O49 111.7(3) . .
O39 Ti17 O59 109.6(3) . .
O39 Ti17 O60 107.4(3) . .
O48 Ti17 Ti16 38.58(19) . .
O48 Ti17 Ti19 39.9(2) . .
O48 Ti17 Ti24 108.5(2) . .
O49 Ti17 Ti16 109.0(2) . .
O49 Ti17 Ti19 39.85(19) . .
O49 Ti17 Ti24 38.86(19) . .
O49 Ti17 O48 79.7(3) . .
O59 Ti17 Ti16 120.5(2) . .
O59 Ti17 Ti19 112.2(2) . .
O59 Ti17 Ti24 40.6(2) . .
O59 Ti17 O48 138.6(3) . .
O59 Ti17 O49 79.1(3) . .
O59 Ti17 O60 95.7(3) . .
O60 Ti17 Ti16 40.5(2) . .
O60 Ti17 Ti19 112.6(2) . .
O60 Ti17 Ti24 121.4(2) . .
O60 Ti17 O48 78.7(3) . .
O60 Ti17 O49 140.0(3) . .
Ti15 Ti18 Ti19 109.54(8) . .
Ti15 Ti18 Ti20 108.83(8) . .
Ti20 Ti18 Ti19 59.97(6) . .
O34 Ti18 Ti15 97.1(2) . .
O34 Ti18 Ti19 141.3(2) . .
O34 Ti18 Ti20 136.5(3) . .
O34 Ti18 O46 97.5(3) . .
O34 Ti18 O50 174.7(3) . .
O34 Ti18 O56 97.4(3) . .
O34 Ti18 O57 102.0(3) . .
O34 Ti18 O58 95.0(3) . .
O46 Ti18 Ti15 128.3(2) . .
O46 Ti18 Ti19 87.7(2) . .
O46 Ti18 Ti20 39.1(2) . .
O50 Ti18 Ti15 87.27(19) . .
O50 Ti18 Ti19 38.22(19) . .
O50 Ti18 Ti20 38.37(19) . .
O50 Ti18 O46 77.3(3) . .
O50 Ti18 O56 87.9(3) . .
O50 Ti18 O57 77.4(3) . .
O50 Ti18 O58 86.5(3) . .
O56 Ti18 Ti15 39.1(2) . .
O56 Ti18 Ti19 87.0(2) . .
O56 Ti18 Ti20 124.7(2) . .
O56 Ti18 O46 161.9(3) . .
O56 Ti18 O57 92.5(3) . .
O56 Ti18 O58 77.9(3) . .
O57 Ti18 Ti15 130.1(2) . .
O57 Ti18 Ti19 39.4(2) . .
O57 Ti18 Ti20 87.6(2) . .
O57 Ti18 O46 94.4(3) . .
O57 Ti18 O58 161.5(3) . .
O58 Ti18 Ti15 38.8(2) . .
O58 Ti18 Ti19 123.4(2) . .
O58 Ti18 Ti20 85.1(2) . .
O58 Ti18 O46 90.6(3) . .
Ti17 Ti19 Ti18 108.96(7) . .
Ti17 Ti19 Ti20 109.37(7) . .
Ti20 Ti19 Ti18 59.70(6) . .
O38 Ti19 Ti17 97.1(2) . .
O38 Ti19 Ti18 137.4(3) . .
O38 Ti19 Ti20 140.8(3) . .
O38 Ti19 O47 101.0(3) . .
O38 Ti19 O48 95.6(3) . .
O38 Ti19 O49 97.3(3) . .
O38 Ti19 O50 175.3(3) . .
O38 Ti19 O57 98.2(3) . .
O47 Ti19 Ti17 129.7(2) . .
O47 Ti19 Ti18 87.9(2) . .
O47 Ti19 Ti20 39.9(2) . .
O47 Ti19 O48 161.6(3) . .
O47 Ti19 O49 92.2(3) . .
O47 Ti19 O57 94.1(3) . .
O48 Ti19 Ti17 38.91(18) . .
O48 Ti19 Ti18 85.2(2) . .
O48 Ti19 Ti20 123.13(19) . .
O49 Ti19 Ti17 38.87(19) . .
O49 Ti19 Ti18 124.2(2) . .
O49 Ti19 Ti20 86.7(2) . .
O49 Ti19 O48 77.7(3) . .
O50 Ti19 Ti17 87.14(19) . .
O50 Ti19 Ti18 38.35(18) . .
O50 Ti19 Ti20 38.13(19) . .
O50 Ti19 O47 77.8(3) . .
O50 Ti19 O48 86.3(3) . .
O50 Ti19 O49 87.4(3) . .
O50 Ti19 O57 77.3(3) . .
O57 Ti19 Ti17 129.1(2) . .
O57 Ti19 Ti18 39.2(2) . .
O57 Ti19 Ti20 87.2(2) . .
O57 Ti19 O48 91.3(3) . .
O57 Ti19 O49 161.8(3) . .
Ti18 Ti20 Ti19 60.33(6) . .
Ti21 Ti20 Ti18 109.91(7) . .
Ti21 Ti20 Ti19 109.28(8) . .
O43 Ti20 Ti18 141.4(3) . .
O43 Ti20 Ti19 134.9(3) . .
O43 Ti20 Ti21 97.5(2) . .
O43 Ti20 O45 98.8(3) . .
O43 Ti20 O46 101.6(3) . .
O43 Ti20 O47 96.1(3) . .
O43 Ti20 O50 173.2(3) . .
O43 Ti20 O52 94.4(3) . .
O45 Ti20 Ti18 86.8(2) . .
O45 Ti20 Ti19 125.0(2) . .
O45 Ti20 Ti21 39.3(2) . .
O45 Ti20 O47 162.1(3) . .
O45 Ti20 O52 78.0(3) . .
O46 Ti20 Ti18 39.8(2) . .
O46 Ti20 Ti19 88.5(2) . .
O46 Ti20 Ti21 129.8(2) . .
O46 Ti20 O45 91.8(3) . .
O46 Ti20 O47 95.0(3) . .
O46 Ti20 O52 162.2(3) . .
O47 Ti20 Ti18 87.8(2) . .
O47 Ti20 Ti19 38.90(19) . .
O47 Ti20 Ti21 128.5(2) . .
O50 Ti20 Ti18 38.74(19) . .
O50 Ti20 Ti19 38.37(19) . .
O50 Ti20 Ti21 87.57(19) . .
O50 Ti20 O45 88.1(3) . .
O50 Ti20 O46 78.4(3) . .
O50 Ti20 O47 77.1(3) . .
O50 Ti20 O52 86.6(3) . .
O52 Ti20 Ti18 124.0(2) . .
O52 Ti20 Ti19 85.5(2) . .
O52 Ti20 Ti21 38.72(18) . .
O52 Ti20 O47 91.0(3) . .
Ti22 Ti21 Ti20 72.94(7) . .
Ti22 Ti21 Ti24 118.70(8) . .
Ti24 Ti21 Ti20 73.55(7) . .
O42 Ti21 Ti20 114.9(3) . .
O42 Ti21 Ti22 119.2(3) . .
O42 Ti21 Ti24 121.1(3) . .
O42 Ti21 O44 109.0(3) . .
O42 Ti21 O45 108.8(3) . .
O42 Ti21 O52 110.5(3) . .
O42 Ti21 O53 109.8(3) . .
O44 Ti21 Ti20 112.1(2) . .
O44 Ti21 Ti22 40.4(2) . .
O44 Ti21 Ti24 121.2(2) . .
O44 Ti21 O45 78.8(3) . .
O44 Ti21 O52 139.3(3) . .
O45 Ti21 Ti20 39.74(19) . .
O45 Ti21 Ti22 38.84(19) . .
O45 Ti21 Ti24 109.2(2) . .
O52 Ti21 Ti20 40.1(2) . .
O52 Ti21 Ti22 108.7(2) . .
O52 Ti21 Ti24 38.82(19) . .
O52 Ti21 O45 79.8(3) . .
O53 Ti21 Ti20 113.4(2) . .
O53 Ti21 Ti22 121.5(2) . .
O53 Ti21 Ti24 41.2(2) . .
O53 Ti21 O44 95.9(3) . .
O53 Ti21 O45 140.6(3) . .
O53 Ti21 O52 79.6(3) . .
Ti15 Ti22 Ti13 73.40(7) . .
Ti21 Ti22 Ti13 73.95(7) . .
Ti21 Ti22 Ti15 119.15(9) . .
O35 Ti22 Ti13 114.0(3) . .
O35 Ti22 Ti15 119.6(3) . .
O35 Ti22 Ti21 120.3(3) . .
O35 Ti22 O44 109.1(3) . .
O35 Ti22 O45 109.8(3) . .
O35 Ti22 O58 110.0(3) . .
O35 Ti22 O62 108.8(3) . .
O44 Ti22 Ti13 40.3(2) . .
O44 Ti22 Ti15 109.5(2) . .
O44 Ti22 Ti21 39.2(2) . .
O44 Ti22 O62 80.3(3) . .
O45 Ti22 Ti13 113.9(2) . .
O45 Ti22 Ti15 121.2(2) . .
O45 Ti22 Ti21 41.2(2) . .
O45 Ti22 O44 80.1(3) . .
O45 Ti22 O58 95.3(3) . .
O45 Ti22 O62 140.7(3) . .
O58 Ti22 Ti13 112.3(2) . .
O58 Ti22 Ti15 40.2(2) . .
O58 Ti22 Ti21 121.0(2) . .
O58 Ti22 O44 139.8(3) . .
O58 Ti22 O62 78.6(3) . .
O62 Ti22 Ti13 40.0(2) . .
O62 Ti22 Ti15 38.8(2) . .
O62 Ti22 Ti21 109.7(2) . .
Ti14 Ti23 Ti13 60.05(7) . .
Ti24 Ti23 Ti13 109.35(8) . .
Ti24 Ti23 Ti14 108.56(7) . .
O41 Ti23 Ti13 141.1(3) . .
O41 Ti23 Ti14 137.4(3) . .
O41 Ti23 Ti24 96.9(2) . .
O41 Ti23 O51 175.8(3) . .
O41 Ti23 O53 96.8(3) . .
O41 Ti23 O54 98.4(3) . .
O41 Ti23 O59 95.1(3) . .
O41 Ti23 O64 101.8(3) . .
O51 Ti23 Ti13 38.61(19) . .
O51 Ti23 Ti14 38.6(2) . .
O51 Ti23 Ti24 86.55(19) . .
O51 Ti23 O53 87.4(3) . .
O51 Ti23 O54 77.5(3) . .
O51 Ti23 O59 86.0(3) . .
O51 Ti23 O64 77.8(3) . .
O53 Ti23 Ti13 86.7(2) . .
O53 Ti23 Ti14 124.5(2) . .
O53 Ti23 Ti24 39.35(19) . .
O53 Ti23 O59 78.3(3) . .
O54 Ti23 Ti13 87.7(2) . .
O54 Ti23 Ti14 39.1(2) . .
O54 Ti23 Ti24 128.2(2) . .
O54 Ti23 O53 161.8(3) . .
O54 Ti23 O59 90.4(3) . .
O54 Ti23 O64 95.0(3) . .
O59 Ti23 Ti13 123.4(2) . .
O59 Ti23 Ti14 85.0(2) . .
O59 Ti23 Ti24 38.93(18) . .
O64 Ti23 Ti13 39.3(2) . .
O64 Ti23 Ti14 88.0(2) . .
O64 Ti23 Ti24 129.5(2) . .
O64 Ti23 O53 91.7(3) . .
O64 Ti23 O59 161.4(3) . .
Ti17 Ti24 Ti21 119.42(8) . .
Ti17 Ti24 Ti23 73.88(7) . .
Ti21 Ti24 Ti23 73.10(7) . .
O40 Ti24 Ti17 119.6(3) . .
O40 Ti24 Ti21 120.1(3) . .
O40 Ti24 Ti23 115.0(3) . .
O40 Ti24 O49 108.7(3) . .
O40 Ti24 O52 109.9(3) . .
O40 Ti24 O53 109.2(3) . .
O40 Ti24 O59 109.9(3) . .
O49 Ti24 Ti17 40.7(2) . .
O49 Ti24 Ti21 122.0(2) . .
O49 Ti24 Ti23 113.4(2) . .
O49 Ti24 O52 96.2(3) . .
O49 Ti24 O53 141.2(3) . .
O49 Ti24 O59 79.3(3) . .
O52 Ti24 Ti17 121.4(2) . .
O52 Ti24 Ti21 40.39(19) . .
O52 Ti24 Ti23 112.1(2) . .
O52 Ti24 O53 79.1(3) . .
O52 Ti24 O59 139.2(3) . .
O53 Ti24 Ti17 109.9(2) . .
O53 Ti24 Ti21 39.12(19) . .
O53 Ti24 Ti23 39.80(19) . .
O59 Ti24 Ti17 38.90(19) . .
O59 Ti24 Ti21 108.9(2) . .
O59 Ti24 Ti23 40.12(19) . .
O59 Ti24 O53 79.9(3) . .
C93 O33 Ti15 164.9(10) . .
C96 O34 Ti18 165.8(7) . .
C75 O35 Ti22 151.6(9) . .
C102 O36 Ti13 158.3(8) . .
C87 O37 Ti16 152.0(11) . .
C51 O38 Ti19 157.5(8) . .
C63 O39 Ti17 175.2(8) . .
C60 O40 Ti24 170.4(8) . .
C66 O41 Ti23 164.5(7) . .
C69 O42 Ti21 166.2(9) . .
C57 O43 Ti20 161.6(8) . .
Ti21 O44 Ti13 135.0(4) . .
Ti21 O44 Ti22 100.3(3) . .
Ti22 O44 Ti13 100.8(3) . .
Ti21 O45 Ti20 101.0(3) . .
Ti22 O45 Ti20 134.8(4) . .
Ti22 O45 Ti21 99.9(3) . .
Ti20 O46 Ti18 101.0(3) . .
C84 O46 Ti18 124.6(7) . .
C84 O46 Ti20 133.7(7) . .
Ti19 O47 Ti20 101.2(3) . .
C54 O47 Ti19 133.5(7) . .
C54 O47 Ti20 125.2(7) . .
Ti16 O48 Ti17 100.7(3) . .
Ti16 O48 Ti19 135.7(4) . .
Ti17 O48 Ti19 101.2(3) . .
Ti17 O49 Ti19 101.3(3) . .
Ti24 O49 Ti17 100.4(3) . .
Ti24 O49 Ti19 134.3(4) . .
Ti19 O50 Ti18 103.4(3) . .
Ti20 O50 Ti18 102.9(3) . .
Ti20 O50 Ti19 103.5(3) . .
Ti14 O51 Ti13 102.7(3) . .
Ti23 O51 Ti13 103.3(3) . .
Ti23 O51 Ti14 103.2(3) . .
Ti21 O52 Ti20 101.2(3) . .
Ti24 O52 Ti20 135.2(4) . .
Ti24 O52 Ti21 100.8(3) . .
Ti21 O53 Ti23 134.4(4) . .
Ti21 O53 Ti24 99.7(3) . .
Ti24 O53 Ti23 100.9(3) . .
Ti23 O54 Ti14 101.9(3) . .
C72 O54 Ti14 131.6(7) . .
C72 O54 Ti23 125.7(7) . .
C81 O55 Ti14 164.6(13) . .
Ti15 O56 Ti18 101.2(3) . .
Ti16 O56 Ti15 100.0(3) . .
Ti16 O56 Ti18 133.7(4) . .
Ti18 O57 Ti19 101.4(3) . .
C90 O57 Ti18 133.0(7) . .
C90 O57 Ti19 125.0(7) . .
Ti15 O58 Ti18 100.9(3) . .
Ti22 O58 Ti15 100.8(3) . .
Ti22 O58 Ti18 135.8(4) . .
Ti17 O59 Ti23 136.3(4) . .
Ti17 O59 Ti24 100.5(3) . .
Ti24 O59 Ti23 101.0(3) . .
Ti16 O60 Ti14 101.3(3) . .
Ti17 O60 Ti14 133.9(4) . .
Ti17 O60 Ti16 100.5(3) . .
Ti13 O61 Ti14 101.6(3) . .
C78 O61 Ti13 133.2(8) . .
C78 O61 Ti14 125.2(8) . .
Ti15 O62 Ti13 135.4(4) . .
Ti15 O62 Ti22 100.4(3) . .
Ti22 O62 Ti13 100.5(3) . .
Ti15 O63 Ti14 135.2(4) . .
Ti15 O63 Ti16 101.4(3) . .
Ti16 O63 Ti14 101.3(3) . .
Ti23 O64 Ti13 101.7(3) . .
C99 O64 Ti13 123.9(7) . .
C99 O64 Ti23 133.4(7) . .
O38 C51 H51 107.6 . .
O38 C51 C52 112.2(13) . .
O38 C51 C53 109.4(12) . .
C52 C51 H51 107.6 . .
C52 C51 C53 112.4(12) . .
C53 C51 H51 107.6 . .
C51 C52 H52A 109.5 . .
C51 C52 H52B 109.5 . .
C51 C52 H52C 109.5 . .
H52A C52 H52B 109.5 . .
H52A C52 H52C 109.5 . .
H52B C52 H52C 109.5 . .
C51 C53 H53A 109.5 . .
C51 C53 H53B 109.5 . .
C51 C53 H53C 109.5 . .
H53A C53 H53B 109.5 . .
H53A C53 H53C 109.5 . .
H53B C53 H53C 109.5 . .
O47 C54 H54 107.1 . .
O47 C54 C55 108.7(9) . .
O47 C54 C56 110.2(10) . .
C55 C54 H54 107.1 . .
C56 C54 H54 107.1 . .
C56 C54 C55 116.2(11) . .
C54 C55 H55A 109.5 . .
C54 C55 H55B 109.5 . .
C54 C55 H55C 109.5 . .
H55A C55 H55B 109.5 . .
H55A C55 H55C 109.5 . .
H55B C55 H55C 109.5 . .
C54 C56 H56A 109.5 . .
C54 C56 H56B 109.5 . .
C54 C56 H56C 109.5 . .
H56A C56 H56B 109.5 . .
H56A C56 H56C 109.5 . .
H56B C56 H56C 109.5 . .
O43 C57 H57 109.2 . .
O43 C57 C58 107.5(12) . .
O43 C57 C59 110.1(11) . .
C58 C57 H57 109.2 . .
C59 C57 H57 109.2 . .
C59 C57 C58 111.7(14) . .
C57 C58 H58A 109.5 . .
C57 C58 H58B 109.5 . .
C57 C58 H58C 109.5 . .
H58A C58 H58B 109.5 . .
H58A C58 H58C 109.5 . .
H58B C58 H58C 109.5 . .
C57 C59 H59A 109.5 . .
C57 C59 H59B 109.5 . .
C57 C59 H59C 109.5 . .
H59A C59 H59B 109.5 . .
H59A C59 H59C 109.5 . .
H59B C59 H59C 109.5 . .
O40 C60 H60 109.5 . .
O40 C60 C61 109.2(11) . .
O40 C60 C62 107.8(11) . .
C61 C60 H60 109.5 . .
C61 C60 C62 111.2(13) . .
C62 C60 H60 109.5 . .
C60 C61 H61A 109.5 . .
C60 C61 H61B 109.5 . .
C60 C61 H61C 109.5 . .
H61A C61 H61B 109.5 . .
H61A C61 H61C 109.5 . .
H61B C61 H61C 109.5 . .
C60 C62 H62A 109.5 . .
C60 C62 H62B 109.5 . .
C60 C62 H62C 109.5 . .
H62A C62 H62B 109.5 . .
H62A C62 H62C 109.5 . .
H62B C62 H62C 109.5 . .
O39 C63 H63 109.0 . .
O39 C63 C64 110.6(12) . .
O39 C63 C65 107.5(12) . .
C64 C63 H63 109.0 . .
C64 C63 C65 111.7(14) . .
C65 C63 H63 109.0 . .
C63 C64 H64A 109.5 . .
C63 C64 H64B 109.5 . .
C63 C64 H64C 109.5 . .
H64A C64 H64B 109.5 . .
H64A C64 H64C 109.5 . .
H64B C64 H64C 109.5 . .
C63 C65 H65A 109.5 . .
C63 C65 H65B 109.5 . .
C63 C65 H65C 109.5 . .
H65A C65 H65B 109.5 . .
H65A C65 H65C 109.5 . .
H65B C65 H65C 109.5 . .
O41 C66 H66 108.2 . .
O41 C66 C67 108.6(11) . .
O41 C66 C68 110.4(10) . .
C67 C66 H66 108.2 . .
C68 C66 H66 108.2 . .
C68 C66 C67 113.1(12) . .
C66 C67 H67A 109.5 . .
C66 C67 H67B 109.5 . .
C66 C67 H67C 109.5 . .
H67A C67 H67B 109.5 . .
H67A C67 H67C 109.5 . .
H67B C67 H67C 109.5 . .
C66 C68 H68A 109.5 . .
C66 C68 H68B 109.5 . .
C66 C68 H68C 109.5 . .
H68A C68 H68B 109.5 . .
H68A C68 H68C 109.5 . .
H68B C68 H68C 109.5 . .
O42 C69 H69 107.4 . .
O42 C69 C71 109.8(12) . .
C70 C69 O42 111.7(13) . .
C70 C69 H69 107.4 . .
C70 C69 C71 112.8(17) . .
C71 C69 H69 107.4 . .
C69 C70 H70A 109.5 . .
C69 C70 H70B 109.5 . .
C69 C70 H70C 109.5 . .
H70A C70 H70B 109.5 . .
H70A C70 H70C 109.5 . .
H70B C70 H70C 109.5 . .
C69 C71 H71A 109.5 . .
C69 C71 H71B 109.5 . .
C69 C71 H71C 109.5 . .
H71A C71 H71B 109.5 . .
H71A C71 H71C 109.5 . .
H71B C71 H71C 109.5 . .
O54 C72 H72 108.0 . .
O54 C72 C73 108.9(9) . .
O54 C72 C74 109.7(9) . .
C73 C72 H72 108.0 . .
C74 C72 H72 108.0 . .
C74 C72 C73 114.2(11) . .
C72 C73 H73A 109.5 . .
C72 C73 H73B 109.5 . .
C72 C73 H73C 109.5 . .
H73A C73 H73B 109.5 . .
H73A C73 H73C 109.5 . .
H73B C73 H73C 109.5 . .
C72 C74 H74A 109.5 . .
C72 C74 H74B 109.5 . .
C72 C74 H74C 109.5 . .
H74A C74 H74B 109.5 . .
H74A C74 H74C 109.5 . .
H74B C74 H74C 109.5 . .
O35 C75 H75 108.9 . .
O35 C75 C76 109.4(12) . .
O35 C75 C77 108.0(11) . .
C76 C75 H75 108.9 . .
C76 C75 C77 112.6(13) . .
C77 C75 H75 108.9 . .
C75 C76 H76A 109.5 . .
C75 C76 H76B 109.5 . .
C75 C76 H76C 109.5 . .
H76A C76 H76B 109.5 . .
H76A C76 H76C 109.5 . .
H76B C76 H76C 109.5 . .
C75 C77 H77A 109.5 . .
C75 C77 H77B 109.5 . .
C75 C77 H77C 109.5 . .
H77A C77 H77B 109.5 . .
H77A C77 H77C 109.5 . .
H77B C77 H77C 109.5 . .
O61 C78 H78 107.9 . .
O61 C78 C79 109.2(10) . .
O61 C78 C80 109.6(11) . .
C79 C78 H78 107.9 . .
C79 C78 C80 114.1(14) . .
C80 C78 H78 107.9 . .
C78 C79 H79A 109.5 . .
C78 C79 H79B 109.5 . .
C78 C79 H79C 109.5 . .
H79A C79 H79B 109.5 . .
H79A C79 H79C 109.5 . .
H79B C79 H79C 109.5 . .
C78 C80 H80A 109.5 . .
C78 C80 H80B 109.5 . .
C78 C80 H80C 109.5 . .
H80A C80 H80B 109.5 . .
H80A C80 H80C 109.5 . .
H80B C80 H80C 109.5 . .
O55 C81 H81 111.4 . .
O55 C81 C83 101.4(17) . .
C82 C81 O55 109(2) . .
C82 C81 H81 111.4 . .
C82 C81 C83 111.9(18) . .
C83 C81 H81 111.4 . .
C81 C82 H82A 109.5 . .
C81 C82 H82B 109.5 . .
C81 C82 H82C 109.5 . .
H82A C82 H82B 109.5 . .
H82A C82 H82C 109.5 . .
H82B C82 H82C 109.5 . .
C81 C83 H83A 109.5 . .
C81 C83 H83B 109.5 . .
C81 C83 H83C 109.5 . .
H83A C83 H83B 109.5 . .
H83A C83 H83C 109.5 . .
H83B C83 H83C 109.5 . .
O46 C84 H84 108.1 . .
O46 C84 C85 108.3(9) . .
O46 C84 C86 111.7(10) . .
C85 C84 H84 108.1 . .
C85 C84 C86 112.3(11) . .
C86 C84 H84 108.1 . .
C84 C85 H85A 109.5 . .
C84 C85 H85B 109.5 . .
C84 C85 H85C 109.5 . .
H85A C85 H85B 109.5 . .
H85A C85 H85C 109.5 . .
H85B C85 H85C 109.5 . .
C84 C86 H86A 109.5 . .
C84 C86 H86B 109.5 . .
C84 C86 H86C 109.5 . .
H86A C86 H86B 109.5 . .
H86A C86 H86C 109.5 . .
H86B C86 H86C 109.5 . .
O37 C87 H87 116.8 . .
C88 C87 O37 97(3) . .
C88 C87 H87 116.8 . .
C88 C87 C89 113(3) . .
C89 C87 O37 92(2) . .
C89 C87 H87 116.8 . .
C87 C88 H88A 109.5 . .
C87 C88 H88B 109.5 . .
C87 C88 H88C 109.5 . .
H88A C88 H88B 109.5 . .
H88A C88 H88C 109.5 . .
H88B C88 H88C 109.5 . .
C87 C89 H89A 109.5 . .
C87 C89 H89B 109.5 . .
C87 C89 H89C 109.5 . .
H89A C89 H89B 109.5 . .
H89A C89 H89C 109.5 . .
H89B C89 H89C 109.5 . .
O57 C90 H90 108.9 . .
O57 C90 C91 107.9(10) . .
O57 C90 C92 109.2(10) . .
C91 C90 H90 108.9 . .
C92 C90 H90 108.9 . .
C92 C90 C91 113.1(11) . .
C90 C91 H91A 109.5 . .
C90 C91 H91B 109.5 . .
C90 C91 H91C 109.5 . .
H91A C91 H91B 109.5 . .
H91A C91 H91C 109.5 . .
H91B C91 H91C 109.5 . .
C90 C92 H92A 109.5 . .
C90 C92 H92B 109.5 . .
C90 C92 H92C 109.5 . .
H92A C92 H92B 109.5 . .
H92A C92 H92C 109.5 . .
H92B C92 H92C 109.5 . .
O33 C93 H93 107.4 . .
O33 C93 C94 111.7(16) . .
O33 C93 C95 109.3(14) . .
C94 C93 H93 107.4 . .
C94 C93 C95 113.3(17) . .
C95 C93 H93 107.4 . .
C93 C94 H94A 109.5 . .
C93 C94 H94B 109.5 . .
C93 C94 H94C 109.5 . .
H94A C94 H94B 109.5 . .
H94A C94 H94C 109.5 . .
H94B C94 H94C 109.5 . .
C93 C95 H95A 109.5 . .
C93 C95 H95B 109.5 . .
C93 C95 H95C 109.5 . .
H95A C95 H95B 109.5 . .
H95A C95 H95C 109.5 . .
H95B C95 H95C 109.5 . .
O34 C96 H96 108.8 . .
O34 C96 C97 109.0(11) . .
O34 C96 C98 106.8(10) . .
C97 C96 H96 108.8 . .
C97 C96 C98 114.5(12) . .
C98 C96 H96 108.8 . .
C96 C97 H97A 109.5 . .
C96 C97 H97B 109.5 . .
C96 C97 H97C 109.5 . .
H97A C97 H97B 109.5 . .
H97A C97 H97C 109.5 . .
H97B C97 H97C 109.5 . .
C96 C98 H98A 109.5 . .
C96 C98 H98B 109.5 . .
C96 C98 H98C 109.5 . .
H98A C98 H98B 109.5 . .
H98A C98 H98C 109.5 . .
H98B C98 H98C 109.5 . .
O64 C99 H99 107.7 . .
O64 C99 C100 109.8(11) . .
O64 C99 C101 110.5(11) . .
C100 C99 H99 107.7 . .
C101 C99 H99 107.7 . .
C101 C99 C100 113.1(12) . .
C99 C100 H10M 109.5 . .
C99 C100 H10N 109.5 . .
C99 C100 H10O 109.5 . .
H10M C100 H10N 109.5 . .
H10M C100 H10O 109.5 . .
H10N C100 H10O 109.5 . .
C99 C101 H10P 109.5 . .
C99 C101 H10Q 109.5 . .
C99 C101 H10R 109.5 . .
H10P C101 H10Q 109.5 . .
H10P C101 H10R 109.5 . .
H10Q C101 H10R 109.5 . .
O36 C102 H102 107.2 . .
O36 C102 C103 107.1(13) . .
C103 C102 H102 107.2 . .
C104 C102 O36 113.6(13) . .
C104 C102 H102 107.2 . .
C104 C102 C103 114.1(14) . .
C102 C103 H10S 109.5 . .
C102 C103 H10T 109.5 . .
C102 C103 H10U 109.5 . .
H10S C103 H10T 109.5 . .
H10S C103 H10U 109.5 . .
H10T C103 H10U 109.5 . .
C102 C104 H10V 109.5 . .
C102 C104 H10W 109.5 . .
C102 C104 H10X 109.5 . .
H10V C104 H10W 109.5 . .
H10V C104 H10X 109.5 . .
H10W C104 H10X 109.5 . .
I8 I7 I6 179.28(6) . .
I5 I4 I3 179.52(7) . .
I11 I12 I13 178.97(5) . .
I17 I18 I19 175.88(6) . .
I16 I15 I14 176.97(5) . .
I1 I2 I1 180.00(9) 3_667 .
I10 I9 I10 180.00(4) . 3_666

loop_
_geom_bond_atom_site_label_1
_geom_bond_atom_site_label_2
_geom_bond_distance
_geom_bond_site_symmetry_2
Ti1 Ti2 2.962(3) .
Ti1 Ti10 2.969(3) .
Ti1 Ti12 3.058(3) .
Ti1 O79 1.885(9) .
Ti1 O80 1.725(9) .
Ti1 O81 1.963(9) .
Ti1 O87 1.921(8) .
Ti1 O89 1.946(7) .
Ti2 Ti3 2.967(3) .
Ti2 Ti4 3.065(3) .
Ti2 O74 1.966(8) .
Ti2 O75 1.728(7) .
Ti2 O79 1.975(8) .
Ti2 O89 1.908(8) .
Ti2 O91 1.903(8) .
Ti3 Ti5 3.068(3) .
Ti3 Ti8 2.952(3) .
Ti3 O65 1.729(9) .
Ti3 O71 1.900(8) .
Ti3 O74 1.893(8) .
Ti3 O91 1.982(8) .
Ti3 O94 1.960(8) .
Ti4 Ti6 3.072(3) .
Ti4 Ti7 3.087(3) .
Ti4 O74 1.994(8) .
Ti4 O79 2.012(9) .
Ti4 O88 1.750(8) .
Ti4 O90 1.984(9) .
Ti4 O92 1.972(8) .
Ti4 O95 1.973(9) .
Ti5 Ti11 3.083(3) .
Ti5 Ti12 3.083(3) .
Ti5 O67 1.764(8) .
Ti5 O68 2.005(8) .
Ti5 O70 1.983(8) .
Ti5 O91 1.982(8) .
Ti5 O93 1.968(8) .
Ti5 O94 2.018(8) .
Ti6 Ti7 3.085(4) .
Ti6 Ti10 3.074(4) .
Ti6 O83 2.008(9) .
Ti6 O84 1.755(10) .
Ti6 O86 2.005(10) .
Ti6 O87 2.006(9) .
Ti6 O92 1.965(8) .
Ti6 O95 2.001(9) .
Ti7 Ti8 3.080(3) .
Ti7 O71 2.004(9) .
Ti7 O72 2.026(8) .
Ti7 O86 1.985(9) .
Ti7 O90 1.994(8) .
Ti7 O92 1.979(8) .
Ti7 O96 1.750(9) .
Ti8 Ti9 2.961(4) .
Ti8 O66 1.732(9) .
Ti8 O71 1.960(8) .
Ti8 O72 1.974(9) .
Ti8 O73 1.904(8) .
Ti8 O94 1.901(8) .
Ti9 Ti10 2.957(4) .
Ti9 Ti11 3.071(3) .
Ti9 O72 1.880(9) .
Ti9 O73 1.970(9) .
Ti9 O78 1.957(8) .
Ti9 O83 1.903(9) .
Ti9 O85 1.754(8) .
Ti10 O78 1.902(9) .
Ti10 O81 1.903(8) .
Ti10 O82 1.727(10) .
Ti10 O83 1.975(9) .
Ti10 O87 1.954(9) .
Ti11 Ti12 3.075(3) .
Ti11 O68 1.993(8) .
Ti11 O73 2.006(8) .
Ti11 O76 1.994(8) .
Ti11 O77 1.747(9) .
Ti11 O78 1.989(8) .
Ti11 O93 1.969(7) .
Ti12 O6BA 1.752(8) .
Ti12 O70 2.004(8) .
Ti12 O76 1.996(8) .
Ti12 O81 2.001(8) .
Ti12 O89 2.004(8) .
Ti12 O93 1.959(7) .
O6BA C5 1.387(9) .
O65 C39 1.434(12) .
O66 C48 1.465(16) .
O67 C33 1.486(16) .
O68 C15 1.460(15) .
O70 C1 1.452(15) .
O75 C1GA 1.399(14) .
O76 C9 1.471(15) .
O77 C18 1.456(17) .
O80 C12 1.416(15) .
O82 C21 1.47(4) .
O84 C24 1.38(3) .
O85 C27 1.406(11) .
O86 C30 1.504(16) .
O88 C0GA 1.432(13) .
O90 C42 1.538(17) .
O95 C36 1.57(3) .
O96 C45 1.45(2) .
C0GA H0GA 1.0000 .
C0GA C6AA 1.483(17) .
C0GA C8BA 1.518(17) .
C1 H1 1.0000 .
C1 C2 1.54(2) .
C1 C3 1.51(2) .
C1GA H1GA 1.0000 .
C1GA C8CA 1.481(19) .
C1GA C9AA 1.48(2) .
C2 H2A 0.9800 .
C2 H2B 0.9800 .
C2 H2C 0.9800 .
C3 H3A 0.9800 .
C3 H3B 0.9800 .
C3 H3C 0.9800 .
C4 H4A 0.9800 .
C4 H4B 0.9800 .
C4 H4C 0.9800 .
C4 C5 1.488(9) .
C5 H5C 1.0000 .
C5 H5B 1.0000 .
C5 H5A 1.0000 .
C5 C6 1.380(10) .
C5 C7 1.298(10) .
C5 C8 1.478(19) .
C6 H6A 0.9800 .
C6 H6B 0.9800 .
C6 H6C 0.9800 .
C6AA H6AA 0.9800 .
C6AA H6AB 0.9800 .
C6AA H6AC 0.9800 .
C7 H7A 0.9800 .
C7 H7B 0.9800 .
C7 H7C 0.9800 .
C8 H8A 0.9800 .
C8 H8B 0.9800 .
C8 H8C 0.9800 .
C8BA H8BA 0.9800 .
C8BA H8BB 0.9800 .
C8BA H8BC 0.9800 .
C8CA H8CA 0.9800 .
C8CA H8CB 0.9800 .
C8CA H8CC 0.9800 .
C9 H9 1.0000 .
C9 C10 1.517(19) .
C9 C11 1.478(19) .
C9AA H9AA 0.9800 .
C9AA H9AB 0.9800 .
C9AA H9AC 0.9800 .
C10 H10A 0.9800 .
C10 H10B 0.9800 .
C10 H10C 0.9800 .
C11 H11A 0.9800 .
C11 H11B 0.9800 .
C11 H11C 0.9800 .
C12 H12 1.0000 .
C12 C13 1.426(16) .
C12 C14 1.385(16) .
C13 H13A 0.9800 .
C13 H13B 0.9800 .
C13 H13C 0.9800 .
C14 H14A 0.9800 .
C14 H14B 0.9800 .
C14 H14C 0.9800 .
C15 H15 1.0000 .
C15 C16 1.50(2) .
C15 C17 1.460(19) .
C16 H16A 0.9800 .
C16 H16B 0.9800 .
C16 H16C 0.9800 .
C17 H17A 0.9800 .
C17 H17B 0.9800 .
C17 H17C 0.9800 .
C18 H18 1.0000 .
C18 C19 1.51(3) .
C18 C20 1.53(3) .
C19 H19A 0.9800 .
C19 H19B 0.9800 .
C19 H19C 0.9800 .
C20 H20A 0.9800 .
C20 H20B 0.9800 .
C20 H20C 0.9800 .
C21 H21 1.0000 .
C21 C22 1.445(19) .
C21 C23 1.512(19) .
C22 H22A 0.9800 .
C22 H22B 0.9800 .
C22 H22C 0.9800 .
C23 H23A 0.9800 .
C23 H23B 0.9800 .
C23 H23C 0.9800 .
C24 H24 1.0000 .
C24 C25 1.30(3) .
C24 C26 1.42(3) .
C25 H25A 0.9800 .
C25 H25B 0.9800 .
C25 H25C 0.9800 .
C26 H26A 0.9800 .
C26 H26B 0.9800 .
C26 H26C 0.9800 .
C27 H27 1.0000 .
C27 C28 1.473(16) .
C27 C29 1.445(12) .
C28 H28A 0.9800 .
C28 H28B 0.9800 .
C28 H28C 0.9800 .
C29 H29A 0.9800 .
C29 H29B 0.9800 .
C29 H29C 0.9800 .
C30 H30 1.0000 .
C30 C31 1.36(3) .
C30 C32 1.48(2) .
C31 H31A 0.9800 .
C31 H31B 0.9800 .
C31 H31C 0.9800 .
C32 H32A 0.9800 .
C32 H32B 0.9800 .
C32 H32C 0.9800 .
C33 H33 1.0000 .
C33 C34 1.46(3) .
C33 C35 1.38(4) .
C34 H34A 0.9800 .
C34 H34B 0.9800 .
C34 H34C 0.9800 .
C35 H35A 0.9800 .
C35 H35B 0.9800 .
C35 H35C 0.9800 .
C36 H36 1.0000 .
C36 C37 1.41(3) .
C36 C38 1.34(3) .
C37 H37A 0.9800 .
C37 H37B 0.9800 .
C37 H37C 0.9800 .
C38 H38A 0.9800 .
C38 H38B 0.9800 .
C38 H38C 0.9800 .
C39 H39 1.0000 .
C39 C40 1.467(18) .
C39 C41 1.481(14) .
C40 H40A 0.9800 .
C40 H40B 0.9800 .
C40 H40C 0.9800 .
C41 H41A 0.9800 .
C41 H41B 0.9800 .
C41 H41C 0.9800 .
C42 H42 1.0000 .
C42 C43 1.45(2) .
C42 C44 1.470(19) .
C43 H43A 0.9800 .
C43 H43B 0.9800 .
C43 H43C 0.9800 .
C44 H44A 0.9800 .
C44 H44B 0.9800 .
C44 H44C 0.9800 .
C45 H45 1.0000 .
C45 C46 1.27(3) .
C45 C47 1.47(3) .
C46 H46A 0.9800 .
C46 H46B 0.9800 .
C46 H46C 0.9800 .
C47 H47A 0.9800 .
C47 H47B 0.9800 .
C47 H47C 0.9800 .
C48 H48 1.0000 .
C48 C49 1.32(3) .
C48 C50 1.36(4) .
C49 H49A 0.9800 .
C49 H49B 0.9800 .
C49 H49C 0.9800 .
C50 H50A 0.9800 .
C50 H50B 0.9800 .
C50 H50C 0.9800 .
Ti25 Ti27 2.965(3) .
Ti25 Ti35 2.981(3) .
Ti25 Ti36 3.065(3) .
Ti25 O10 1.744(8) .
Ti25 O21 1.967(7) .
Ti25 O23 1.897(7) .
Ti25 O24 1.903(7) .
Ti25 O28 1.970(7) .
Ti26 Ti28 3.089(3) .
Ti26 Ti30 3.102(3) .
Ti26 Ti35 3.058(3) .
Ti26 O1 1.975(7) .
Ti26 O4 2.020(7) .
Ti26 O5 1.760(8) .
Ti26 O6 1.993(7) .
Ti26 O24 1.999(7) .
Ti26 O29 2.000(7) .
Ti27 Ti28 3.083(3) .
Ti27 Ti29 2.954(3) .
Ti27 O9 1.733(3) .
Ti27 O21 1.908(7) .
Ti27 O23 1.965(7) .
Ti27 O25 1.966(7) .
Ti27 O26 1.899(7) .
Ti28 Ti30 3.086(3) .
Ti28 O1 1.964(6) .
Ti28 O2 1.990(7) .
Ti28 O6 2.003(7) .
Ti28 O7 1.764(7) .
Ti28 O23 2.014(7) .
Ti28 O25 1.998(7) .
Ti29 Ti31 3.070(3) .
Ti29 Ti32 2.964(3) .
Ti29 O8 1.753(7) .
Ti29 O25 1.906(7) .
Ti29 O26 1.954(7) .
Ti29 O27 1.962(7) .
Ti29 O31 1.898(7) .
Ti30 Ti32 3.061(3) .
Ti30 O1 1.983(7) .
Ti30 O2 2.005(7) .
Ti30 O3 1.761(7) .
Ti30 O4 1.990(7) .
Ti30 O11 1.994(6) .
Ti30 O31 2.008(7) .
Ti31 Ti34 3.090(3) .
Ti31 Ti36 3.092(3) .
Ti31 O15 1.959(7) .
Ti31 O17 2.006(7) .
Ti31 O18 1.751(7) .
Ti31 O19 2.002(7) .
Ti31 O26 2.022(7) .
Ti31 O27 1.986(7) .
Ti32 Ti33 2.970(3) .
Ti32 O11 1.977(7) .
Ti32 O13 1.726(7) .
Ti32 O22 1.910(7) .
Ti32 O27 1.906(7) .
Ti32 O31 1.953(7) .
Ti33 Ti34 3.066(3) .
Ti33 Ti35 2.963(3) .
Ti33 O11 1.896(7) .
Ti33 O12 1.743(7) .
Ti33 O14 1.967(7) .
Ti33 O22 1.958(7) .
Ti33 O29 1.926(7) .
Ti34 Ti36 3.079(3) .
Ti34 O14 2.005(7) .
Ti34 O15 1.954(7) .
Ti34 O16 1.747(7) .
Ti34 O17 2.007(7) .
Ti34 O20 1.979(7) .
Ti34 O22 2.001(7) .
Ti35 O14 1.898(7) .
Ti35 O24 1.984(7) .
Ti35 O28 1.905(7) .
Ti35 O29 1.945(7) .
Ti35 O30 1.749(7) .
Ti36 O15 1.976(7) .
Ti36 O19 1.996(7) .
Ti36 O20 2.006(7) .
Ti36 O21 2.005(7) .
Ti36 O28 1.999(7) .
Ti36 O32 1.752(7) .
O2 C129 1.463(12) .
O3 C146 1.438(13) .
O4 C143 1.454(12) .
O5 C120 1.58(2) .
O6 C140 1.431(11) .
O7 C126 1.415(12) .
O8 C132 1.430(16) .
O9 C135 1.3701(10) .
O10 C123 1.405(16) .
O12 C114 1.412(16) .
O13 C109 1.424(15) .
O16 C111 1.453(14) .
O17 C149 1.443(13) .
O18 C105 1.428(18) .
O19 C158 1.440(13) .
O20 C152 1.484(13) .
O30 C117 1.443(19) .
O32 C155 1.460(18) .
C105 H105 1.0000 .
C105 C106 1.48(2) .
C105 C107 1.29(2) .
C106 H10D 0.9800 .
C106 H10E 0.9800 .
C106 H10F 0.9800 .
C107 H10G 0.9800 .
C107 H10H 0.9800 .
C107 H10I 0.9800 .
C108 H10J 0.9800 .
C108 H10K 0.9800 .
C108 H10L 0.9800 .
C108 C109 1.53(2) .
C109 H109 1.0000 .
C109 C110 1.49(2) .
C110 H11D 0.9800 .
C110 H11E 0.9800 .
C110 H11F 0.9800 .
C111 H111 1.0000 .
C111 C112 1.442(18) .
C111 C113 1.404(19) .
C112 H11G 0.9800 .
C112 H11H 0.9800 .
C112 H11I 0.9800 .
C113 H11J 0.9800 .
C113 H11K 0.9800 .
C113 H11L 0.9800 .
C114 H114 1.0000 .
C114 C115 1.47(2) .
C114 C116 1.35(2) .
C115 H11M 0.9800 .
C115 H11N 0.9800 .
C115 H11O 0.9800 .
C116 H11P 0.9800 .
C116 H11Q 0.9800 .
C116 H11R 0.9800 .
C117 H117 1.0000 .
C117 C118 1.522(16) .
C117 C119 1.42(2) .
C118 H11S 0.9800 .
C118 H11T 0.9800 .
C118 H11U 0.9800 .
C119 H11V 0.9800 .
C119 H11W 0.9800 .
C119 H11X 0.9800 .
C120 H120 1.0000 .
C120 C121 1.61(3) .
C120 C122 1.396(18) .
C121 H12A 0.9800 .
C121 H12B 0.9800 .
C121 H12C 0.9800 .
C122 H12D 0.9800 .
C122 H12E 0.9800 .
C122 H12F 0.9800 .
C123 H123 1.0000 .
C123 C124 1.59(3) .
C123 C125 1.319(16) .
C124 H12G 0.9800 .
C124 H12H 0.9800 .
C124 H12I 0.9800 .
C125 H12J 0.9800 .
C125 H12K 0.9800 .
C125 H12L 0.9800 .
C126 H126 1.0000 .
C126 C127 1.46(2) .
C126 C128 1.517(19) .
C127 H12M 0.9800 .
C127 H12N 0.9800 .
C127 H12O 0.9800 .
C128 H12P 0.9800 .
C128 H12Q 0.9800 .
C128 H12R 0.9800 .
C129 H129 1.0000 .
C129 C130 1.493(17) .
C129 C131 1.526(16) .
C130 H13D 0.9800 .
C130 H13E 0.9800 .
C130 H13F 0.9800 .
C131 H13G 0.9800 .
C131 H13H 0.9800 .
C131 H13I 0.9800 .
C132 H132 1.0000 .
C132 C133 1.457(19) .
C132 C134 1.52(2) .
C133 H13J 0.9800 .
C133 H13K 0.9800 .
C133 H13L 0.9800 .
C134 H13M 0.9800 .
C134 H13N 0.9800 .
C134 H13O 0.9800 .
C135 H135 1.0000 .
C135 H13P 1.0000 .
C135 C136 1.39(3) .
C135 C137 1.3700(10) .
C135 C138 1.49(2) .
C135 C139 1.490(16) .
C136 H13Q 0.9800 .
C136 H13R 0.9800 .
C136 H13S 0.9800 .
C137 H13T 0.9800 .
C137 H13U 0.9800 .
C137 H13V 0.9800 .
C138 H13W 0.9800 .
C138 H13X 0.9800 .
C138 H13Y 0.9800 .
C139 H13Z 0.9800 .
C139 H 0.9800 .
C139 HA 0.9800 .
C140 H140 1.0000 .
C140 C141 1.513(17) .
C140 C142 1.498(18) .
C141 H14D 0.9800 .
C141 H14E 0.9800 .
C141 H14F 0.9800 .
C142 H14G 0.9800 .
C142 H14H 0.9800 .
C142 H14I 0.9800 .
C143 H143 1.0000 .
C143 C144 1.500(17) .
C143 C145 1.535(17) .
C144 H14J 0.9800 .
C144 H14K 0.9800 .
C144 H14L 0.9800 .
C145 H14M 0.9800 .
C145 H14N 0.9800 .
C145 H14O 0.9800 .
C146 H146 1.0000 .
C146 C147 1.502(18) .
C146 C148 1.521(18) .
C147 H14P 0.9800 .
C147 H14Q 0.9800 .
C147 H14R 0.9800 .
C148 H14S 0.9800 .
C148 H14T 0.9800 .
C148 H14U 0.9800 .
C149 H149 1.0000 .
C149 C150 1.473(18) .
C149 C151 1.48(2) .
C150 H15A 0.9800 .
C150 H15B 0.9800 .
C150 H15C 0.9800 .
C151 H15D 0.9800 .
C151 H15E 0.9800 .
C151 H15F 0.9800 .
C152 H152 1.0000 .
C152 C153 1.498(17) .
C152 C154 1.511(18) .
C153 H15G 0.9800 .
C153 H15H 0.9800 .
C153 H15I 0.9800 .
C154 H15J 0.9800 .
C154 H15K 0.9800 .
C154 H15L 0.9800 .
C155 H155 1.0000 .
C155 C156 1.41(3) .
C155 C157 1.47(3) .
C156 H15M 0.9800 .
C156 H15N 0.9800 .
C156 H15O 0.9800 .
C157 H15P 0.9800 .
C157 H15Q 0.9800 .
C157 H15R 0.9800 .
C158 H158 1.0000 .
C158 C159 1.51(2) .
C158 C160 1.52(2) .
C159 H15S 0.9800 .
C159 H15T 0.9800 .
C159 H15U 0.9800 .
C160 H16D 0.9800 .
C160 H16E 0.9800 .
C160 H16F 0.9800 .
Ti13 Ti14 3.090(3) .
Ti13 Ti22 3.054(3) .
Ti13 Ti23 3.093(3) .
Ti13 O36 1.762(8) .
Ti13 O44 2.012(7) .
Ti13 O51 1.983(7) .
Ti13 O61 1.978(7) .
Ti13 O62 1.998(7) .
Ti13 O64 2.003(7) .
Ti14 Ti16 3.068(3) .
Ti14 Ti23 3.083(3) .
Ti14 O51 1.975(7) .
Ti14 O54 1.987(7) .
Ti14 O55 1.763(8) .
Ti14 O60 2.008(7) .
Ti14 O61 2.010(7) .
Ti14 O63 2.016(7) .
Ti15 Ti16 2.976(3) .
Ti15 Ti18 3.055(3) .
Ti15 Ti22 2.969(3) .
Ti15 O33 1.756(8) .
Ti15 O56 1.965(7) .
Ti15 O58 1.951(7) .
Ti15 O62 1.892(7) .
Ti15 O63 1.894(8) .
Ti16 Ti17 2.964(3) .
Ti16 O37 1.758(8) .
Ti16 O48 1.881(7) .
Ti16 O56 1.918(7) .
Ti16 O60 1.958(7) .
Ti16 O63 1.952(7) .
Ti17 Ti19 3.075(3) .
Ti17 Ti24 2.966(3) .
Ti17 O39 1.743(7) .
Ti17 O48 1.969(7) .
Ti17 O49 1.968(7) .
Ti17 O59 1.894(7) .
Ti17 O60 1.898(7) .
Ti18 Ti19 3.101(3) .
Ti18 Ti20 3.081(3) .
Ti18 O34 1.753(7) .
Ti18 O46 2.011(7) .
Ti18 O50 1.978(6) .
Ti18 O56 1.988(7) .
Ti18 O57 2.000(7) .
Ti18 O58 2.011(6) .
Ti19 Ti20 3.090(3) .
Ti19 O38 1.755(7) .
Ti19 O47 1.978(7) .
Ti19 O48 2.012(7) .
Ti19 O49 2.009(7) .
Ti19 O50 1.972(7) .
Ti19 O57 2.006(7) .
Ti20 Ti21 3.071(3) .
Ti20 O43 1.769(7) .
Ti20 O45 1.999(7) .
Ti20 O46 1.982(7) .
Ti20 O47 2.019(7) .
Ti20 O50 1.962(7) .
Ti20 O52 2.017(7) .
Ti21 Ti22 2.960(3) .
Ti21 Ti24 2.968(3) .
Ti21 O42 1.737(8) .
Ti21 O44 1.904(7) .
Ti21 O45 1.981(7) .
Ti21 O52 1.958(6) .
Ti21 O53 1.900(7) .
Ti22 O35 1.744(8) .
Ti22 O44 1.951(7) .
Ti22 O45 1.884(7) .
Ti22 O58 1.903(7) .
Ti22 O62 1.972(7) .
Ti23 Ti24 3.070(3) .
Ti23 O41 1.748(7) .
Ti23 O51 1.959(7) .
Ti23 O53 2.001(7) .
Ti23 O54 1.982(7) .
Ti23 O59 2.015(7) .
Ti23 O64 1.985(7) .
Ti24 O40 1.737(7) .
Ti24 O49 1.892(7) .
Ti24 O52 1.894(7) .
Ti24 O53 1.982(7) .
Ti24 O59 1.965(7) .
O33 C93 1.386(15) .
O34 C96 1.443(13) .
O35 C75 1.412(15) .
O36 C102 1.437(15) .
O37 C87 1.68(3) .
O38 C51 1.438(14) .
O39 C63 1.419(14) .
O40 C60 1.423(13) .
O41 C66 1.440(13) .
O42 C69 1.444(15) .
O43 C57 1.446(14) .
O46 C84 1.457(13) .
O47 C54 1.444(12) .
O54 C72 1.462(12) .
O55 C81 1.462(19) .
O57 C90 1.463(13) .
O61 C78 1.431(12) .
O64 C99 1.454(12) .
C51 H51 1.0000 .
C51 C52 1.458(18) .
C51 C53 1.51(2) .
C52 H52A 0.9800 .
C52 H52B 0.9800 .
C52 H52C 0.9800 .
C53 H53A 0.9800 .
C53 H53B 0.9800 .
C53 H53C 0.9800 .
C54 H54 1.0000 .
C54 C55 1.535(17) .
C54 C56 1.484(17) .
C55 H55A 0.9800 .
C55 H55B 0.9800 .
C55 H55C 0.9800 .
C56 H56A 0.9800 .
C56 H56B 0.9800 .
C56 H56C 0.9800 .
C57 H57 1.0000 .
C57 C58 1.491(19) .
C57 C59 1.477(19) .
C58 H58A 0.9800 .
C58 H58B 0.9800 .
C58 H58C 0.9800 .
C59 H59A 0.9800 .
C59 H59B 0.9800 .
C59 H59C 0.9800 .
C60 H60 1.0000 .
C60 C61 1.50(2) .
C60 C62 1.523(18) .
C61 H61A 0.9800 .
C61 H61B 0.9800 .
C61 H61C 0.9800 .
C62 H62A 0.9800 .
C62 H62B 0.9800 .
C62 H62C 0.9800 .
C63 H63 1.0000 .
C63 C64 1.462(19) .
C63 C65 1.51(2) .
C64 H64A 0.9800 .
C64 H64B 0.9800 .
C64 H64C 0.9800 .
C65 H65A 0.9800 .
C65 H65B 0.9800 .
C65 H65C 0.9800 .
C66 H66 1.0000 .
C66 C67 1.520(18) .
C66 C68 1.505(17) .
C67 H67A 0.9800 .
C67 H67B 0.9800 .
C67 H67C 0.9800 .
C68 H68A 0.9800 .
C68 H68B 0.9800 .
C68 H68C 0.9800 .
C69 H69 1.0000 .
C69 C70 1.43(2) .
C69 C71 1.49(2) .
C70 H70A 0.9800 .
C70 H70B 0.9800 .
C70 H70C 0.9800 .
C71 H71A 0.9800 .
C71 H71B 0.9800 .
C71 H71C 0.9800 .
C72 H72 1.0000 .
C72 C73 1.520(15) .
C72 C74 1.512(17) .
C73 H73A 0.9800 .
C73 H73B 0.9800 .
C73 H73C 0.9800 .
C74 H74A 0.9800 .
C74 H74B 0.9800 .
C74 H74C 0.9800 .
C75 H75 1.0000 .
C75 C76 1.503(19) .
C75 C77 1.56(2) .
C76 H76A 0.9800 .
C76 H76B 0.9800 .
C76 H76C 0.9800 .
C77 H77A 0.9800 .
C77 H77B 0.9800 .
C77 H77C 0.9800 .
C78 H78 1.0000 .
C78 C79 1.487(18) .
C78 C80 1.506(19) .
C79 H79A 0.9800 .
C79 H79B 0.9800 .
C79 H79C 0.9800 .
C80 H80A 0.9800 .
C80 H80B 0.9800 .
C80 H80C 0.9800 .
C81 H81 1.0000 .
C81 C82 1.46(3) .
C81 C83 1.64(3) .
C82 H82A 0.9800 .
C82 H82B 0.9800 .
C82 H82C 0.9800 .
C83 H83A 0.9800 .
C83 H83B 0.9800 .
C83 H83C 0.9800 .
C84 H84 1.0000 .
C84 C85 1.515(17) .
C84 C86 1.517(13) .
C85 H85A 0.9800 .
C85 H85B 0.9800 .
C85 H85C 0.9800 .
C86 H86A 0.9800 .
C86 H86B 0.9800 .
C86 H86C 0.9800 .
C87 H87 1.0000 .
C87 C88 1.366(18) .
C87 C89 1.395(18) .
C88 H88A 0.9800 .
C88 H88B 0.9800 .
C88 H88C 0.9800 .
C89 H89A 0.9800 .
C89 H89B 0.9800 .
C89 H89C 0.9800 .
C90 H90 1.0000 .
C90 C91 1.496(17) .
C90 C92 1.490(16) .
C91 H91A 0.9800 .
C91 H91B 0.9800 .
C91 H91C 0.9800 .
C92 H92A 0.9800 .
C92 H92B 0.9800 .
C92 H92C 0.9800 .
C93 H93 1.0000 .
C93 C94 1.44(2) .
C93 C95 1.54(3) .
C94 H94A 0.9800 .
C94 H94B 0.9800 .
C94 H94C 0.9800 .
C95 H95A 0.9800 .
C95 H95B 0.9800 .
C95 H95C 0.9800 .
C96 H96 1.0000 .
C96 C97 1.450(19) .
C96 C98 1.535(18) .
C97 H97A 0.9800 .
C97 H97B 0.9800 .
C97 H97C 0.9800 .
C98 H98A 0.9800 .
C98 H98B 0.9800 .
C98 H98C 0.9800 .
C99 H99 1.0000 .
C99 C100 1.515(19) .
C99 C101 1.512(18) .
C100 H10M 0.9800 .
C100 H10N 0.9800 .
C100 H10O 0.9800 .
C101 H10P 0.9800 .
C101 H10Q 0.9800 .
C101 H10R 0.9800 .
C102 H102 1.0000 .
C102 C103 1.52(2) .
C102 C104 1.43(2) .
C103 H10S 0.9800 .
C103 H10T 0.9800 .
C103 H10U 0.9800 .
C104 H10V 0.9800 .
C104 H10W 0.9800 .
C104 H10X 0.9800 .
I6 I7 2.938(3) .
I7 I8 2.863(3) .
I3 I4 2.944(3) .
I4 I5 2.933(3) .
I11 I12 2.9137(16) .
I12 I13 2.9221(17) .
I17 I18 2.8985(16) .
I18 I19 2.9210(16) .
I14 I15 2.9383(16) .
I15 I16 2.9139(17) .
I1 I2 2.983(3) .
I2 I1 2.983(3) 3_667
I9 I10 2.8957(17) 3_666
I9 I10 2.8956(17) .

loop_
_geom_torsion_atom_site_label_1
_geom_torsion_atom_site_label_2
_geom_torsion_atom_site_label_3
_geom_torsion_atom_site_label_4
_geom_torsion
Ti1 Ti12 O6BA C5 -24(4)
Ti1 O80 C12 C13 -26(7)
Ti1 O80 C12 C14 168(4)
Ti2 Ti1 O79 Ti4 117.1(7)
Ti2 Ti1 O80 C12 38(5)
Ti2 Ti3 O74 Ti4 -118.8(8)
Ti2 Ti4 O88 C0GA 5(3)
Ti3 Ti8 O66 C48 54(4)
Ti4 Ti6 O84 C24 -142(7)
Ti4 Ti7 O96 C45 117(3)
Ti4 O88 C0GA C6AA -64(4)
Ti4 O88 C0GA C8BA 60(4)
Ti4 O90 C42 C43 103.8(13)
Ti4 O90 C42 C44 -124.5(11)
Ti4 O95 C36 C37 -98(2)
Ti4 O95 C36 C38 104(2)
Ti5 Ti3 O74 Ti2 15.7(4)
Ti5 Ti3 O74 Ti4 -103.0(6)
Ti5 Ti11 O77 C18 -141(6)
Ti5 Ti12 O6BA C5 105(4)
Ti5 O68 C15 C16 -97.5(15)
Ti5 O68 C15 C17 138.0(12)
Ti5 O70 C1 C2 71.1(17)
Ti5 O70 C1 C3 -63.0(18)
Ti6 Ti4 O88 C0GA 137(3)
Ti6 Ti7 O96 C45 -142(3)
Ti6 O84 C24 C25 166(6)
Ti6 O84 C24 C26 -32(9)
Ti6 O86 C30 C31 127(2)
Ti6 O86 C30 C32 -85.6(18)
Ti6 O95 C36 C37 80.0(18)
Ti6 O95 C36 C38 -78(3)
Ti7 Ti4 O88 C0GA -126(3)
Ti7 Ti6 O84 C24 121(8)
Ti7 Ti8 O66 C48 138(4)
Ti7 O86 C30 C31 -71(2)
Ti7 O86 C30 C32 77(2)
Ti7 O90 C42 C43 -60.4(17)
Ti7 O90 C42 C44 71.2(16)
Ti7 O96 C45 C46 -140(3)
Ti7 O96 C45 C47 84(4)
Ti8 Ti3 O74 Ti2 99.8(3)
Ti8 Ti3 O74 Ti4 -18.9(7)
Ti8 Ti7 O96 C45 -12(3)
Ti8 Ti9 O72 Ti7 -117.1(7)
Ti8 Ti9 O85 C27 -53(3)
Ti8 O66 C48 C49 -97(5)
Ti8 O66 C48 C50 115(4)
Ti9 Ti8 O66 C48 -137(4)
Ti9 Ti11 O77 C18 -8(6)
Ti9 O85 C27 C28 47(4)
Ti9 O85 C27 C29 177.5(0)
Ti10 Ti1 O79 Ti2 -99.6(3)
Ti10 Ti1 O79 Ti4 17.6(7)
Ti10 Ti1 O80 C12 -152(5)
Ti10 Ti6 O84 C24 -11(8)
Ti10 Ti9 O72 Ti7 -17.5(8)
Ti10 Ti9 O72 Ti8 99.6(3)
Ti10 Ti9 O85 C27 139(3)
Ti11 Ti9 O72 Ti7 -101.6(6)
Ti11 Ti9 O72 Ti8 15.5(4)
Ti11 Ti9 O85 C27 -137(3)
Ti11 Ti12 O6BA C5 -159(4)
Ti11 O68 C15 C16 74.8(16)
Ti11 O68 C15 C17 -49.7(19)
Ti11 O76 C9 C10 127.5(10)
Ti11 O76 C9 C11 -107.4(12)
Ti11 O77 C18 C19 69(7)
Ti11 O77 C18 C20 -52(7)
Ti12 Ti1 O79 Ti2 -16.2(4)
Ti12 Ti1 O79 Ti4 100.9(6)
Ti12 Ti1 O80 C12 123(5)
Ti12 Ti11 O77 C18 121(6)
Ti12 O6BA C5 C4 -42(5)
Ti12 O6BA C5 C6 78(4)
Ti12 O6BA C5 C7 111(4)
Ti12 O6BA C5 C8 149(4)
Ti12 O70 C1 C2 -101.4(14)
Ti12 O70 C1 C3 124.5(12)
Ti12 O76 C9 C10 -66.2(15)
Ti12 O76 C9 C11 58.9(14)
O65 Ti3 O74 Ti2 -114.4(4)
O65 Ti3 O74 Ti4 126.8(6)
O68 Ti11 O77 C18 -141(6)
O70 Ti12 O6BA C5 107(4)
O71 Ti3 O74 Ti2 134.0(4)
O71 Ti3 O74 Ti4 15.2(7)
O71 Ti7 O96 C45 26(3)
O71 Ti8 O66 C48 96(4)
O72 Ti7 O96 C45 -52(3)
O72 Ti8 O66 C48 -178(4)
O72 Ti9 O85 C27 -8(3)
O73 Ti8 O66 C48 -93(4)
O73 Ti9 O72 Ti7 -123.9(6)
O73 Ti9 O72 Ti8 -6.8(3)
O73 Ti9 O85 C27 -94(3)
O73 Ti11 O77 C18 -48(6)
O74 Ti4 O88 C0GA -34(3)
O76 Ti11 O77 C18 122(6)
O76 Ti12 O6BA C5 -157(4)
O78 Ti9 O72 Ti7 -64.6(9)
O78 Ti9 O72 Ti8 52.5(7)
O78 Ti9 O85 C27 -179(0)
O78 Ti11 O77 C18 30(6)
O79 Ti1 O80 C12 -6(5)
O79 Ti4 O88 C0GA 45(3)
O80 Ti1 O79 Ti2 113.7(4)
O80 Ti1 O79 Ti4 -129.2(6)
O81 Ti1 O79 Ti2 -54.2(6)
O81 Ti1 O79 Ti4 62.9(9)
O81 Ti1 O80 C12 166(5)
O81 Ti12 O6BA C5 -64(4)
O83 Ti6 O84 C24 28(8)
O83 Ti9 O72 Ti7 16.9(7)
O83 Ti9 O72 Ti8 134.0(3)
O83 Ti9 O85 C27 95(3)
O85 Ti9 O72 Ti7 129.8(6)
O85 Ti9 O72 Ti8 -113.1(4)
O86 Ti6 O84 C24 121(8)
O86 Ti7 O96 C45 -144(3)
O87 Ti1 O79 Ti2 -132.9(4)
O87 Ti1 O79 Ti4 -15.8(7)
O87 Ti1 O80 C12 -109(5)
O87 Ti6 O84 C24 -50(8)
O89 Ti1 O79 Ti2 6.6(3)
O89 Ti1 O79 Ti4 123.7(6)
O89 Ti1 O80 C12 80(5)
O89 Ti12 O6BA C5 14(4)
O90 Ti4 O88 C0GA -126(3)
O90 Ti7 O96 C45 119(3)
O91 Ti3 O74 Ti2 -6.6(3)
O91 Ti3 O74 Ti4 -125.3(6)
O94 Ti3 O74 Ti2 53.1(6)
O94 Ti3 O74 Ti4 -65.7(8)
O94 Ti8 O66 C48 10(4)
O95 Ti4 O88 C0GA 137(3)
O95 Ti6 O84 C24 -143(8)
Ti25 Ti27 O9 C135 -105(4)
Ti25 Ti27 O26 Ti29 -99.1(3)
Ti25 Ti27 O26 Ti31 18.4(6)
Ti25 Ti35 O14 Ti33 98.9(3)
Ti25 Ti35 O14 Ti34 -17.5(6)
Ti25 Ti35 O30 C117 -174.6(16)
Ti25 Ti36 O32 C155 -46(5)
Ti25 O10 C123 C124 1(4)
Ti25 O10 C123 C125 -117(3)
Ti26 Ti30 O3 C146 145(3)
Ti26 Ti35 O14 Ti33 15.0(3)
Ti26 Ti35 O14 Ti34 -101.4(5)
Ti26 Ti35 O30 C117 -90.3(17)
Ti26 O4 C143 C144 95.5(10)
Ti26 O4 C143 C145 -138.7(9)
Ti26 O6 C140 C141 58.4(14)
Ti26 O6 C140 C142 -66.4(13)
Ti27 Ti25 O10 C123 8(3)
Ti27 Ti25 O23 Ti28 -118.1(6)
Ti27 Ti29 O8 C132 4.5(19)
Ti27 Ti29 O31 Ti30 -18.6(6)
Ti27 Ti29 O31 Ti32 100.2(3)
Ti27 O9 C135 C136 -39(5)
Ti27 O9 C135 C137 76(4)
Ti27 O9 C135 C138 140(4)
Ti27 O9 C135 C139 -138(3)
Ti28 Ti27 O9 C135 170(4)
Ti28 Ti27 O26 Ti29 -15.9(3)
Ti28 Ti27 O26 Ti31 101.6(5)
Ti28 Ti30 O3 C146 -115(3)
Ti28 O2 C129 C130 -63.6(13)
Ti28 O2 C129 C131 62.2(13)
Ti28 O6 C140 C141 -127.7(9)
Ti28 O6 C140 C142 107.6(10)
Ti29 Ti27 O9 C135 85(4)
Ti29 Ti27 O26 Ti31 117.5(6)
Ti29 Ti31 O18 C105 -11(3)
Ti29 Ti32 O13 C109 -24(3)
Ti29 O8 C132 C133 140.6(14)
Ti29 O8 C132 C134 15(3)
Ti30 Ti32 O13 C109 -110(3)
Ti30 O2 C129 C130 105.3(10)
Ti30 O2 C129 C131 -128.8(9)
Ti30 O3 C146 C147 -72(3)
Ti30 O3 C146 C148 52(3)
Ti30 O4 C143 C144 -71.2(13)
Ti30 O4 C143 C145 54.5(14)
Ti31 Ti29 O8 C132 89.3(18)
Ti31 Ti29 O31 Ti30 -102.9(5)
Ti31 Ti29 O31 Ti32 15.9(3)
Ti31 Ti34 O16 C111 90(3)
Ti31 Ti36 O32 C155 -180(5)
Ti31 O17 C149 C150 67.0(15)
Ti31 O17 C149 C151 -67.1(15)
Ti31 O18 C105 C106 63(4)
Ti31 O18 C105 C107 -146(3)
Ti31 O19 C158 C159 -95.7(13)
Ti31 O19 C158 C160 135.3(10)
Ti32 Ti29 O8 C132 174.2(17)
Ti32 Ti29 O31 Ti30 -118.8(6)
Ti32 Ti30 O3 C146 11(3)
Ti32 Ti33 O11 Ti30 116.9(6)
Ti32 Ti33 O12 C114 25(4)
Ti32 O13 C109 C108 -5(4)
Ti32 O13 C109 C110 -128(3)
Ti33 Ti32 O13 C109 166(3)
Ti33 Ti34 O16 C111 -36(3)
Ti33 Ti35 O14 Ti34 -116.4(6)
Ti33 Ti35 O30 C117 -4.8(18)
Ti33 O12 C114 C115 15(6)
Ti33 O12 C114 C116 161(3)
Ti34 Ti31 O18 C105 -143(3)
Ti34 Ti33 O11 Ti30 101.5(5)
Ti34 Ti33 O11 Ti32 -15.4(3)
Ti34 Ti33 O12 C114 110(4)
Ti34 Ti36 O32 C155 83(5)
Ti34 O16 C111 C112 -25(3)
Ti34 O16 C111 C113 107(3)
Ti34 O17 C149 C150 -107.9(12)
Ti34 O17 C149 C151 118.1(11)
Ti34 O20 C152 C153 62.4(14)
Ti34 O20 C152 C154 -61.6(14)
Ti35 Ti25 O10 C123 -159(3)
Ti35 Ti25 O23 Ti27 100.2(3)
Ti35 Ti25 O23 Ti28 -17.9(6)
Ti35 Ti33 O11 Ti30 17.7(6)
Ti35 Ti33 O11 Ti32 -99.2(2)
Ti35 Ti33 O12 C114 -166(4)
Ti35 O30 C117 C118 -12(3)
Ti35 O30 C117 C119 -139.0(15)
Ti36 Ti25 O10 C123 -75(3)
Ti36 Ti25 O23 Ti27 16.4(3)
Ti36 Ti25 O23 Ti28 -101.8(5)
Ti36 Ti31 O18 C105 118(3)
Ti36 Ti34 O16 C111 -171(2)
Ti36 O19 C158 C159 78.4(16)
Ti36 O19 C158 C160 -50.6(16)
Ti36 O20 C152 C153 -105.7(11)
Ti36 O20 C152 C154 130.3(10)
Ti36 O32 C155 C156 124(5)
Ti36 O32 C155 C157 -5(6)
O2 Ti30 O3 C146 -119(3)
O4 Ti30 O3 C146 145(3)
O8 Ti29 O31 Ti30 126.8(5)
O8 Ti29 O31 Ti32 -114.4(4)
O9 Ti27 O26 Ti29 114.0(4)
O9 Ti27 O26 Ti31 -128.5(5)
O10 Ti25 O23 Ti27 -111.3(4)
O10 Ti25 O23 Ti28 130.6(5)
O11 Ti30 O3 C146 51(3)
O11 Ti32 O13 C109 -153(3)
O11 Ti33 O12 C114 -19(4)
O12 Ti33 O11 Ti30 -128.5(5)
O12 Ti33 O11 Ti32 114.6(4)
O14 Ti33 O11 Ti30 63.7(7)
O14 Ti33 O11 Ti32 -53.2(5)
O14 Ti33 O12 C114 152(4)
O14 Ti34 O16 C111 -76(3)
O14 Ti35 O30 C117 38.5(18)
O17 Ti31 O18 C105 -144(3)
O17 Ti34 O16 C111 94(3)
O19 Ti31 O18 C105 120(3)
O19 Ti36 O32 C155 -179(5)
O20 Ti34 O16 C111 -169(2)
O20 Ti36 O32 C155 85(5)
O21 Ti25 O10 C123 -33(3)
O21 Ti25 O23 Ti27 -6.4(3)
O21 Ti25 O23 Ti28 -124.5(5)
O21 Ti27 O9 C135 -62(4)
O21 Ti27 O26 Ti29 -133.2(3)
O21 Ti27 O26 Ti31 -15.7(6)
O21 Ti36 O32 C155 -85(5)
O22 Ti32 O13 C109 123(3)
O22 Ti33 O11 Ti30 123.3(5)
O22 Ti33 O11 Ti32 6.4(3)
O22 Ti33 O12 C114 67(4)
O22 Ti34 O16 C111 3(3)
O23 Ti25 O10 C123 52(3)
O23 Ti27 O9 C135 -147(4)
O23 Ti27 O26 Ti29 -53.2(5)
O23 Ti27 O26 Ti31 64.3(7)
O24 Ti25 O10 C123 157(3)
O24 Ti25 O23 Ti27 134.8(3)
O24 Ti25 O23 Ti28 16.7(5)
O24 Ti35 O14 Ti33 53.0(6)
O24 Ti35 O14 Ti34 -63.5(7)
O24 Ti35 O30 C117 -133.2(17)
O25 Ti27 O9 C135 127(4)
O25 Ti27 O26 Ti29 6.9(3)
O25 Ti27 O26 Ti31 124.4(6)
O25 Ti29 O8 C132 -38.6(18)
O25 Ti29 O31 Ti30 15.9(5)
O25 Ti29 O31 Ti32 134.7(3)
O26 Ti27 O9 C135 42(4)
O26 Ti29 O8 C132 46.3(18)
O26 Ti29 O31 Ti30 -65.4(7)
O26 Ti29 O31 Ti32 53.4(5)
O26 Ti31 O18 C105 28(3)
O27 Ti29 O8 C132 131.8(17)
O27 Ti29 O31 Ti30 -124.9(5)
O27 Ti29 O31 Ti32 -6.1(3)
O27 Ti31 O18 C105 -50(3)
O27 Ti32 O13 C109 19(3)
O28 Ti25 O10 C123 -118(3)
O28 Ti25 O23 Ti27 54.2(5)
O28 Ti25 O23 Ti28 -64.0(7)
O28 Ti35 O14 Ti33 132.3(3)
O28 Ti35 O14 Ti34 15.8(5)
O28 Ti35 O30 C117 141.9(17)
O28 Ti36 O32 C155 -6(5)
O29 Ti33 O11 Ti30 -15.4(5)
O29 Ti33 O11 Ti32 -132.3(3)
O29 Ti33 O12 C114 -123(4)
O29 Ti35 O14 Ti33 -7.0(3)
O29 Ti35 O14 Ti34 -123.4(5)
O29 Ti35 O30 C117 -47.4(18)
O30 Ti35 O14 Ti33 -114.6(4)
O30 Ti35 O14 Ti34 129.0(5)
O31 Ti29 O8 C132 -142.0(17)
O31 Ti30 O3 C146 -28(3)
O31 Ti32 O13 C109 -67(3)
Ti13 Ti14 O55 C81 -94(5)
Ti13 Ti22 O35 C75 -85.9(17)
Ti13 Ti22 O45 Ti20 -100.9(5)
Ti13 Ti22 O45 Ti21 15.5(3)
Ti13 Ti23 O41 C66 141(3)
Ti13 O36 C102 C103 -83(3)
Ti13 O36 C102 C104 149.8(19)
Ti13 O61 C78 C79 -71.5(15)
Ti13 O61 C78 C80 54.1(15)
Ti13 O64 C99 C100 91.5(11)
Ti13 O64 C99 C101 -142.9(9)
Ti14 Ti13 O36 C102 151(2)
Ti14 Ti16 O37 C87 140(2)
Ti14 Ti16 O48 Ti17 -16.2(3)
Ti14 Ti16 O48 Ti19 102.2(4)
Ti14 Ti23 O41 C66 -119(3)
Ti14 O54 C72 C73 66.8(12)
Ti14 O54 C72 C74 -58.8(13)
Ti14 O55 C81 C82 23(6)
Ti14 O55 C81 C83 -95(5)
Ti14 O61 C78 C79 109.3(13)
Ti14 O61 C78 C80 -125.0(11)
Ti15 Ti16 O37 C87 -135(2)
Ti15 Ti16 O48 Ti17 -99.8(3)
Ti15 Ti16 O48 Ti19 18.5(6)
Ti15 Ti18 O34 C96 -16(3)
Ti15 Ti22 O35 C75 -169.8(16)
Ti15 Ti22 O45 Ti20 -16.5(6)
Ti15 Ti22 O45 Ti21 99.9(3)
Ti15 O33 C93 C94 138(3)
Ti15 O33 C93 C95 12(5)
Ti16 Ti14 O55 C81 34(5)
Ti16 Ti15 O33 C93 -172(4)
Ti16 Ti15 O62 Ti13 17.7(6)
Ti16 Ti15 O62 Ti22 -99.1(3)
Ti16 Ti15 O63 Ti14 -119.1(6)
Ti16 Ti17 O59 Ti23 -18.9(6)
Ti16 Ti17 O59 Ti24 99.3(3)
Ti16 Ti17 O60 Ti14 117.1(6)
Ti16 O37 C87 C88 179(0)
Ti16 O37 C87 C89 -67(3)
Ti17 Ti16 O37 C87 56(2)
Ti17 Ti16 O48 Ti19 118.4(6)
Ti17 Ti19 O38 C51 -21(2)
Ti17 Ti24 O49 Ti19 -117.2(6)
Ti17 Ti24 O52 Ti20 18.3(5)
Ti17 Ti24 O52 Ti21 -99.9(3)
Ti18 Ti15 O33 C93 104(4)
Ti18 Ti15 O62 Ti13 101.5(5)
Ti18 Ti15 O62 Ti22 -15.3(3)
Ti18 Ti15 O63 Ti14 -103.5(5)
Ti18 Ti15 O63 Ti16 15.6(3)
Ti18 Ti19 O38 C51 107(2)
Ti18 Ti20 O43 C57 -168(2)
Ti18 O34 C96 C97 78(3)
Ti18 O34 C96 C98 -46(4)
Ti18 O46 C84 C85 -103.3(10)
Ti18 O46 C84 C86 132.5(9)
Ti18 O57 C90 C91 72.8(13)
Ti18 O57 C90 C92 -50.4(13)
Ti19 Ti17 O59 Ti23 -102.0(5)
Ti19 Ti17 O59 Ti24 16.2(3)
Ti19 Ti17 O60 Ti14 102.1(4)
Ti19 Ti17 O60 Ti16 -15.0(3)
Ti19 Ti18 O34 C96 -150(3)
Ti19 Ti20 O43 C57 95(3)
Ti19 O38 C51 C52 -159.5(16)
Ti19 O38 C51 C53 75(2)
Ti19 O47 C54 C55 -63.7(13)
Ti19 O47 C54 C56 64.6(13)
Ti19 O57 C90 C91 -97.4(11)
Ti19 O57 C90 C92 139.4(8)
Ti20 Ti18 O34 C96 111(3)
Ti20 Ti19 O38 C51 -154(2)
Ti20 Ti21 O42 C69 100(3)
Ti20 Ti21 O53 Ti23 100.7(4)
Ti20 Ti21 O53 Ti24 -15.1(3)
Ti20 O43 C57 C58 94(3)
Ti20 O43 C57 C59 -28(3)
Ti20 O46 C84 C85 65.6(13)
Ti20 O46 C84 C86 -58.6(14)
Ti20 O47 C54 C55 120.1(9)
Ti20 O47 C54 C56 -111.6(11)
Ti21 Ti20 O43 C57 -32(3)
Ti21 Ti22 O35 C75 -1.1(18)
Ti21 Ti22 O45 Ti20 -116.4(6)
Ti21 Ti24 O49 Ti17 99.3(3)
Ti21 Ti24 O49 Ti19 -18.0(6)
Ti21 Ti24 O52 Ti20 118.1(6)
Ti21 O42 C69 C70 153(3)
Ti21 O42 C69 C71 27(4)
Ti22 Ti13 O36 C102 19(2)
Ti22 Ti15 O33 C93 18(4)
Ti22 Ti15 O62 Ti13 116.9(6)
Ti22 Ti15 O63 Ti14 -19.7(6)
Ti22 Ti15 O63 Ti16 99.4(3)
Ti22 Ti21 O42 C69 -176(3)
Ti22 Ti21 O53 Ti23 16.9(6)
Ti22 Ti21 O53 Ti24 -98.9(3)
Ti22 O35 C75 C76 -142.7(14)
Ti22 O35 C75 C77 -20(2)
Ti23 Ti13 O36 C102 -109(2)
Ti23 Ti14 O55 C81 169(5)
Ti23 Ti24 O49 Ti17 15.2(3)
Ti23 Ti24 O49 Ti19 -102.0(4)
Ti23 Ti24 O52 Ti20 102.4(4)
Ti23 Ti24 O52 Ti21 -15.8(3)
Ti23 O41 C66 C67 57(3)
Ti23 O41 C66 C68 -68(3)
Ti23 O54 C72 C73 -125.1(9)
Ti23 O54 C72 C74 109.3(10)
Ti23 O64 C99 C100 -75.5(14)
Ti23 O64 C99 C101 50.1(16)
Ti24 Ti17 O59 Ti23 -118.2(6)
Ti24 Ti17 O60 Ti14 18.8(6)
Ti24 Ti17 O60 Ti16 -98.3(3)
Ti24 Ti21 O42 C69 15(4)
Ti24 Ti21 O53 Ti23 115.8(6)
Ti24 Ti23 O41 C66 8(3)
O33 Ti15 O62 Ti13 -129.2(5)
O33 Ti15 O62 Ti22 113.9(4)
O33 Ti15 O63 Ti14 127.0(5)
O33 Ti15 O63 Ti16 -113.9(4)
O35 Ti22 O45 Ti20 129.8(5)
O35 Ti22 O45 Ti21 -113.8(3)
O37 Ti16 O48 Ti17 112.1(4)
O37 Ti16 O48 Ti19 -129.5(5)
O39 Ti17 O59 Ti23 126.0(5)
O39 Ti17 O59 Ti24 -115.8(3)
O39 Ti17 O60 Ti14 -127.4(5)
O39 Ti17 O60 Ti16 115.5(3)
O40 Ti24 O49 Ti17 -114.0(3)
O40 Ti24 O49 Ti19 128.8(5)
O40 Ti24 O52 Ti20 -128.4(5)
O40 Ti24 O52 Ti21 113.5(3)
O42 Ti21 O53 Ti23 -129.2(5)
O42 Ti21 O53 Ti24 115.0(3)
O44 Ti13 O36 C102 -20(2)
O44 Ti21 O42 C69 -133(3)
O44 Ti21 O53 Ti23 -16.5(5)
O44 Ti21 O53 Ti24 -132.3(3)
O44 Ti22 O35 C75 -42.7(17)
O44 Ti22 O45 Ti20 -123.4(5)
O44 Ti22 O45 Ti21 -7.0(3)
O45 Ti20 O43 C57 -72(3)
O45 Ti21 O42 C69 143(3)
O45 Ti21 O53 Ti23 63.1(7)
O45 Ti21 O53 Ti24 -52.7(5)
O45 Ti22 O35 C75 43.3(17)
O46 Ti18 O34 C96 114(3)
O46 Ti20 O43 C57 -166(3)
O47 Ti19 O38 C51 -154(2)
O47 Ti20 O43 C57 98(3)
O48 Ti16 O37 C87 13(2)
O48 Ti17 O59 Ti23 -64.1(7)
O48 Ti17 O59 Ti24 54.1(5)
O48 Ti17 O60 Ti14 123.7(5)
O48 Ti17 O60 Ti16 6.6(3)
O48 Ti19 O38 C51 18(2)
O49 Ti17 O59 Ti23 -124.6(5)
O49 Ti17 O59 Ti24 -6.4(3)
O49 Ti17 O60 Ti14 65.0(7)
O49 Ti17 O60 Ti16 -52.0(5)
O49 Ti19 O38 C51 -60(2)
O49 Ti24 O52 Ti20 -16.0(5)
O49 Ti24 O52 Ti21 -134.1(3)
O52 Ti20 O43 C57 7(3)
O52 Ti21 O42 C69 57(4)
O52 Ti21 O53 Ti23 122.6(5)
O52 Ti21 O53 Ti24 6.8(3)
O52 Ti24 O49 Ti17 132.6(3)
O52 Ti24 O49 Ti19 15.3(5)
O53 Ti21 O42 C69 -29(4)
O53 Ti23 O41 C66 48(3)
O53 Ti24 O49 Ti17 52.3(5)
O53 Ti24 O49 Ti19 -65.0(7)
O53 Ti24 O52 Ti20 125.0(5)
O53 Ti24 O52 Ti21 6.9(3)
O54 Ti14 O55 C81 167(5)
O54 Ti23 O41 C66 -122(3)
O56 Ti15 O33 C93 146(4)
O56 Ti15 O62 Ti13 64.3(8)
O56 Ti15 O62 Ti22 -52.6(6)
O56 Ti15 O63 Ti14 -126.2(5)
O56 Ti15 O63 Ti16 -7.1(3)
O56 Ti16 O37 C87 -92(2)
O56 Ti16 O48 Ti17 -134.2(3)
O56 Ti16 O48 Ti19 -15.8(5)
O56 Ti18 O34 C96 -56(3)
O57 Ti18 O34 C96 -150(3)
O57 Ti19 O38 C51 110(2)
O58 Ti15 O33 C93 60(4)
O58 Ti15 O62 Ti13 123.4(6)
O58 Ti15 O62 Ti22 6.6(3)
O58 Ti15 O63 Ti14 -65.8(7)
O58 Ti15 O63 Ti16 53.3(5)
O58 Ti18 O34 C96 23(3)
O58 Ti22 O35 C75 146.9(16)
O58 Ti22 O45 Ti20 16.3(5)
O58 Ti22 O45 Ti21 132.7(3)
O59 Ti17 O60 Ti14 -14.8(5)
O59 Ti17 O60 Ti16 -131.9(3)
O59 Ti23 O41 C66 -31(3)
O59 Ti24 O49 Ti17 -6.4(3)
O59 Ti24 O49 Ti19 -123.6(5)
O59 Ti24 O52 Ti20 64.8(6)
O59 Ti24 O52 Ti21 -53.4(5)
O60 Ti14 O55 C81 73(5)
O60 Ti16 O37 C87 97(2)
O60 Ti16 O48 Ti17 6.7(3)
O60 Ti16 O48 Ti19 125.0(5)
O60 Ti17 O59 Ti23 15.2(5)
O60 Ti17 O59 Ti24 133.5(3)
O61 Ti13 O36 C102 152(2)
O61 Ti14 O55 C81 -97(5)
O62 Ti13 O36 C102 58(2)
O62 Ti15 O33 C93 -25(4)
O62 Ti15 O63 Ti14 14.6(5)
O62 Ti15 O63 Ti16 133.7(3)
O62 Ti22 O35 C75 -128.7(17)
O62 Ti22 O45 Ti20 -62.2(7)
O62 Ti22 O45 Ti21 54.2(5)
O63 Ti14 O55 C81 -5(5)
O63 Ti15 O33 C93 -129(4)
O63 Ti15 O62 Ti13 -15.2(6)
O63 Ti15 O62 Ti22 -132.0(3)
O63 Ti16 O37 C87 -177(2)
O63 Ti16 O48 Ti17 -54.1(6)
O63 Ti16 O48 Ti19 64.3(7)
O64 Ti13 O36 C102 -112(2)
O64 Ti23 O41 C66 141(3)
